data_7233690
loop_
_publ_author_name
'Chi-Hsien Kuo'
'Ding-Chi Huang'
'Wei-Tao Peng'
'Kenta Goto'
'Ito Chao'
'Yu-Tai Tao'

_publ_section_title
;
 Substituent effect on the crystal packing and electronic coupling of
 tetrabenzocoronenes: a structure-property correlation
;
_journal_name_full 'Journal of Materials Chemistry C'
_journal_page_first 3928
_journal_page_last 3935
_journal_paper_doi 10.1039/C4TC00296B
_journal_volume 2
_journal_year 2014
_chemical_formula_moiety 'C48 H36'
_chemical_formula_sum 'C48 H36'
_chemical_formula_weight 612.81
_space_group_IT_number 2
_space_group_name_Hall '-P 1'
_space_group_name_H-M_alt 'P -1'
_symmetry_cell_setting triclinic
_symmetry_Int_Tables_number 2
_symmetry_space_group_name_Hall '-P 1'
_symmetry_space_group_name_H-M 'P -1'
_atom_sites_solution_hydrogens geom
_atom_sites_solution_primary direct
_atom_sites_solution_secondary difmap
_cell_angle_alpha 87.113(7)
_cell_angle_beta 81.251(6)
_cell_angle_gamma 77.891(5)
_cell_formula_units_Z 5
_cell_length_a 11.5281(14)
_cell_length_b 18.237(3)
_cell_length_c 23.459(5)
_cell_measurement_reflns_used 30601
_cell_measurement_temperature 123
_cell_measurement_theta_max 27.45
_cell_measurement_theta_min 3.04
_cell_volume 4765.3(14)
_computing_cell_refinement 'RAPID AUTO'
_computing_data_collection 'RAPID AUTO (Rigaku, ????)'
_computing_data_reduction 'RAPID AUTO'
_computing_molecular_graphics 'CrystalStructure 4.0'
_computing_publication_material 'CrystalStructure 4.0 (Rigaku, 2010)'
_computing_structure_refinement 'SHELXL97 (Sheldrick, 2008)'
_computing_structure_solution 'SIR2004 (Burla, et al., 2005)'
_diffrn_ambient_temperature 123
_diffrn_measured_fraction_theta_full 0.995
_diffrn_measured_fraction_theta_max 0.995
_diffrn_measurement_device_type 'Rigaku RAPID-HR'
_diffrn_measurement_method \w
_diffrn_radiation_type 'Mo K\a'
_diffrn_radiation_wavelength 0.71075
_diffrn_reflns_av_R_equivalents 0.1075
_diffrn_reflns_limit_h_max 13
_diffrn_reflns_limit_h_min -14
_diffrn_reflns_limit_k_max 23
_diffrn_reflns_limit_k_min -23
_diffrn_reflns_limit_l_max 30
_diffrn_reflns_limit_l_min -30
_diffrn_reflns_number 80188
_diffrn_reflns_theta_full 27.49
_diffrn_reflns_theta_max 27.48
_diffrn_standards_interval_count .
_diffrn_standards_number 0
_exptl_absorpt_coefficient_mu 0.060
_exptl_absorpt_correction_type none
_exptl_crystal_colour yellow
_exptl_crystal_density_diffrn 1.068
_exptl_crystal_density_method 'not measured'
_exptl_crystal_description needle
_exptl_crystal_F_000 1620.00
_exptl_crystal_size_max 0.488
_exptl_crystal_size_mid 0.057
_exptl_crystal_size_min 0.052
_refine_diff_density_max 0.290
_refine_diff_density_min -0.290
_refine_ls_extinction_method none
_refine_ls_goodness_of_fit_ref 0.936
_refine_ls_hydrogen_treatment mixed
_refine_ls_number_parameters 1360
_refine_ls_number_reflns 21741
_refine_ls_number_restraints 48
_refine_ls_R_factor_gt 0.0691
_refine_ls_shift/su_max 0.000
_refine_ls_structure_factor_coef Fsqd
_refine_ls_weighting_details 'w = 1/[\s^2^(Fo^2^)+(0.1008P)^2^+0.0000P] where P=(Fo^2^+2Fc^2^)/3'
_refine_ls_weighting_scheme calc
_refine_ls_wR_factor_ref 0.1979
_reflns_number_gt 10763
_reflns_number_total 21741
_reflns_threshold_expression F^2^>2.0\s(F^2^)
_cod_data_source_file 1000005.cif
_cod_data_source_block PCOD1000005
_cod_original_cell_volume 4765.2(13)
_cod_database_code 7233690

loop_
_symmetry_equiv_pos_site_id
_symmetry_equiv_pos_as_xyz
1 +X,+Y,+Z
2 -X,-Y,-Z

loop_
_atom_site_label
_atom_site_type_symbol
_atom_site_fract_x
_atom_site_fract_y
_atom_site_fract_z
_atom_site_U_iso_or_equiv
_atom_site_adp_type
_atom_site_occupancy
_atom_site_symmetry_multiplicity
_atom_site_calc_flag
_atom_site_refinement_flags
_atom_site_disorder_assembly
_atom_site_disorder_group
C1 C 0.2464(3) 0.21695(14) 0.42147(11) 0.0332(6) Uani 1.0 2 d . . .
C2 C 0.0406(3) 0.30211(14) 0.23611(11) 0.0309(6) Uani 1.0 2 d . . .
C3 C 0.0353(2) 0.26243(13) 0.18530(10) 0.0285(6) Uani 1.0 2 d . . .
C4 C -0.2843(3) 0.32973(14) 0.12912(11) 0.0341(6) Uani 1.0 2 d . . .
C5 C -0.0229(2) 0.19951(14) 0.29869(10) 0.0309(6) Uani 1.0 2 d . . .
C6 C -0.0159(3) 0.15414(14) 0.14337(11) 0.0317(6) Uani 1.0 2 d . . .
C7 C -0.0084(3) 0.31779(14) 0.34091(11) 0.0348(6) Uani 1.0 2 d . . .
C8 C -0.0199(2) 0.15772(14) 0.24798(10) 0.0309(6) Uani 1.0 2 d . . .
C9 C -0.0029(2) 0.19170(14) 0.19209(10) 0.0297(6) Uani 1.0 2 d . . .
C10 C 0.3278(2) 0.22891(14) 0.30097(11) 0.0332(6) Uani 1.0 2 d . . .
C11 C 0.2800(3) 0.28490(14) 0.39739(11) 0.0349(6) Uani 1.0 2 d . . .
C12 C -0.3527(3) 0.23205(14) 0.33680(11) 0.0345(6) Uani 1.0 2 d . . .
C13 C -0.0359(3) 0.08348(14) 0.25384(11) 0.0333(6) Uani 1.0 2 d . . .
C14 C -0.3301(2) 0.21451(14) 0.17730(11) 0.0326(6) Uani 1.0 2 d . . .
C15 C 0.0812(3) 0.37025(14) 0.23038(11) 0.0318(6) Uani 1.0 2 d . . .
C16 C 0.3674(3) 0.35339(14) 0.31416(11) 0.0357(7) Uani 1.0 2 d . . .
C17 C -0.1974(3) 0.46423(15) 0.13094(12) 0.0371(7) Uani 1.0 2 d . . .
C18 C -0.2936(3) 0.31482(14) 0.23473(11) 0.0337(6) Uani 1.0 2 d . . .
C19 C -0.3280(3) 0.26082(14) 0.12818(11) 0.0336(6) Uani 1.0 2 d . . .
C20 C 0.0010(2) 0.27435(14) 0.29190(11) 0.0310(6) Uani 1.0 2 d . . .
C21 C -0.0022(3) 0.19006(14) 0.08702(11) 0.0323(6) Uani 1.0 2 d . . .
C22 C 0.2707(3) 0.15180(14) 0.38663(11) 0.0333(6) Uani 1.0 2 d . . .
C23 C 0.3279(3) 0.28865(14) 0.33740(11) 0.0333(6) Uani 1.0 2 d . . .
C24 C -0.0492(3) 0.04730(15) 0.20429(11) 0.0353(6) Uani 1.0 2 d . . .
C25 C 0.3568(3) 0.23673(15) 0.24064(11) 0.0361(7) Uani 1.0 2 d . . .
C26 C -0.3419(3) 0.19989(14) 0.28313(11) 0.0345(6) Uani 1.0 2 d . . .
C27 C -0.3462(3) 0.13869(14) 0.17376(12) 0.0350(6) Uani 1.0 2 d . . .
C28 C -0.2468(3) 0.36756(15) 0.07777(12) 0.0392(7) Uani 1.0 2 d . . .
C29 C 0.1961(3) 0.21293(14) 0.47958(11) 0.0336(6) Uani 1.0 2 d . . .
C30 C -0.2678(3) 0.35699(14) 0.18175(11) 0.0338(6) Uani 1.0 2 d . . .
C31 C 0.1371(3) 0.39228(14) 0.17488(11) 0.0328(6) Uani 1.0 2 d . . .
C32 C -0.3562(3) 0.11070(14) 0.12039(12) 0.0372(7) Uani 1.0 2 d . . .
C33 C -0.3190(3) 0.24259(14) 0.23160(11) 0.0329(6) Uani 1.0 2 d . . .
C34 C -0.0482(3) 0.16874(15) 0.35359(11) 0.0341(6) Uani 1.0 2 d . . .
C35 C -0.3657(3) 0.07863(14) 0.32995(12) 0.0357(6) Uani 1.0 2 d . . .
C36 C 0.0306(3) 0.38645(15) 0.33342(11) 0.0389(7) Uani 1.0 2 d . . .
C37 C 0.0697(2) 0.29054(14) 0.13023(11) 0.0312(6) Uani 1.0 2 d . . .
C38 C -0.2254(3) 0.42495(14) 0.18081(12) 0.0356(7) Uani 1.0 2 d . . .
C39 C -0.0603(3) 0.29189(15) 0.39647(11) 0.0368(7) Uani 1.0 2 d . . .
C40 C 0.2698(3) 0.46678(15) 0.11913(12) 0.0410(7) Uani 1.0 2 d . . .
C41 C 0.3037(2) 0.15834(14) 0.32533(11) 0.0334(6) Uani 1.0 2 d . . .
C42 C 0.1374(3) 0.34991(14) 0.12570(11) 0.0333(6) Uani 1.0 2 d . . .
C43 C 0.1906(3) 0.34859(15) 0.48784(11) 0.0381(7) Uani 1.0 2 d . . .
C44 C 0.0393(3) 0.25868(14) 0.08065(10) 0.0319(6) Uani 1.0 2 d . . .
C45 C -0.0333(3) 0.04588(14) 0.30948(11) 0.0351(6) Uani 1.0 2 d . . .
C46 C -0.3249(3) 0.30411(15) 0.33907(11) 0.0367(7) Uani 1.0 2 d . . .
C47 C 0.1585(3) 0.28123(14) 0.51209(11) 0.0353(6) Uani 1.0 2 d . . .
C48 C -0.0424(3) 0.08193(14) 0.15161(11) 0.0346(6) Uani 1.0 2 d . . .
C49 C 0.3399(3) 0.17910(15) 0.20382(11) 0.0361(7) Uani 1.0 2 d . . .
C50 C -0.3730(3) 0.23831(14) 0.07813(11) 0.0339(6) Uani 1.0 2 d . . .
C51 C -0.0376(3) 0.08806(15) 0.35897(11) 0.0357(7) Uani 1.0 2 d . . .
C52 C 0.3114(3) 0.09761(14) 0.29033(11) 0.0348(6) Uani 1.0 2 d . . .
C53 C -0.3785(3) 0.16299(14) 0.07264(11) 0.0355(6) Uani 1.0 2 d . . .
C54 C 0.2005(3) 0.45097(15) 0.16897(12) 0.0404(7) Uani 1.0 2 d . . .
C55 C -0.3522(3) 0.12259(14) 0.27991(11) 0.0350(6) Uani 1.0 2 d . . .
C56 C -0.3559(3) 0.03378(15) 0.11716(13) 0.0432(7) Uani 1.0 2 d . . .
C57 C 0.0741(3) 0.41132(15) 0.28060(12) 0.0382(7) Uani 1.0 2 d . . .
C58 C -0.0827(3) 0.21805(15) 0.40249(11) 0.0368(7) Uani 1.0 2 d . . .
C59 C -0.1574(3) 0.53896(15) 0.12874(12) 0.0415(7) Uani 1.0 2 d . . .
C60 C -0.3443(3) 0.01435(15) 0.21941(12) 0.0388(7) Uani 1.0 2 d . . .
C61 C -0.3325(3) -0.03424(15) 0.26993(13) 0.0425(7) Uani 1.0 2 d . . .
C62 C 0.3931(3) 0.30284(15) 0.21848(12) 0.0378(7) Uani 1.0 2 d . . .
C63 C -0.0309(3) 0.15896(15) 0.03827(11) 0.0374(7) Uani 1.0 2 d . . .
C64 C -0.2944(3) 0.34286(15) 0.28966(11) 0.0358(6) Uani 1.0 2 d . . .
C65 C 0.2571(3) 0.08196(15) 0.41223(11) 0.0360(7) Uani 1.0 2 d . . .
C66 C 0.2662(3) 0.34659(15) 0.43220(11) 0.0370(7) Uani 1.0 2 d . . .
C67 C 0.3308(3) 0.40552(15) 0.41161(12) 0.0386(7) Uani 1.0 2 d . . .
C68 C 0.3111(3) 0.11168(15) 0.22896(11) 0.0375(7) Uani 1.0 2 d . . .
C69 C -0.3453(3) 0.09113(14) 0.22383(12) 0.0353(6) Uani 1.0 2 d . . .
C70 C 0.2947(3) 0.01535(15) 0.37747(12) 0.0367(7) Uani 1.0 2 d . . .
C71 C -0.4241(3) 0.29074(15) 0.03806(11) 0.0388(7) Uani 1.0 2 d . . .
C72 C 0.3212(3) 0.02286(15) 0.31687(11) 0.0359(6) Uani 1.0 2 d . . .
C73 C 0.2723(3) 0.06391(16) 0.19371(12) 0.0403(7) Uani 1.0 2 d . . .
C74 C -0.0211(3) 0.19207(15) -0.01568(11) 0.0389(7) Uani 1.0 2 d . . .
C75 C 0.3779(3) 0.41044(15) 0.35298(12) 0.0378(7) Uani 1.0 2 d . . .
C76 C 0.2114(3) 0.07940(15) 0.47130(11) 0.0368(7) Uani 1.0 2 d . . .
C77 C 0.4387(3) 0.46873(16) 0.33389(13) 0.0431(7) Uani 1.0 2 d . . .
C78 C 0.1788(3) 0.14254(14) 0.50293(11) 0.0374(7) Uani 1.0 2 d . . .
C79 C -0.4375(3) 0.22929(17) 0.44118(12) 0.0420(7) Uani 1.0 2 d . . .
C80 C -0.2073(3) 0.43273(15) 0.07881(12) 0.0406(7) Uani 1.0 2 d . . .
C81 C 0.0027(3) -0.06958(17) 0.36627(13) 0.0490(8) Uani 1.0 2 d . . .
C82 C 0.0858(3) 0.28395(15) 0.56640(11) 0.0407(7) Uani 1.0 2 d . . .
C83 C -0.0147(3) -0.03287(15) 0.31494(12) 0.0425(7) Uani 1.0 2 d . . .
C84 C -0.3956(3) 0.19247(15) 0.38829(11) 0.0372(7) Uani 1.0 2 d . . .
C85 C -0.3416(3) -0.00270(15) 0.32442(12) 0.0400(7) Uani 1.0 2 d . . .
C86 C -0.4046(3) 0.11639(15) 0.38459(12) 0.0387(7) Uani 1.0 2 d . . .
C87 C 0.0408(3) 0.29424(15) 0.02594(11) 0.0366(7) Uani 1.0 2 d . . .
C88 C 0.2800(3) 0.41927(15) 0.07249(12) 0.0423(7) Uani 1.0 2 d . . .
C89 C 0.3427(3) 0.19078(17) 0.14392(12) 0.0436(7) Uani 1.0 2 d . . .
C90 C 0.2162(3) 0.36323(15) 0.07547(11) 0.0379(7) Uani 1.0 2 d . . .
C91 C 0.3831(3) -0.11261(16) 0.31101(13) 0.0474(8) Uani 1.0 2 d . . .
C92 C -0.3172(3) -0.05301(16) 0.37119(13) 0.0447(7) Uani 1.0 2 d . . .
C93 C -0.4616(3) 0.08283(16) 0.43392(12) 0.0432(7) Uani 1.0 2 d . . .
C94 C -0.4671(3) 0.26900(16) -0.00807(12) 0.0408(7) Uani 1.0 2 d . . .
C95 C -0.0459(3) 0.15702(16) -0.06933(12) 0.0436(7) Uani 1.0 2 d . . .
C96 C -0.0171(3) 0.04797(16) 0.41094(12) 0.0410(7) Uani 1.0 2 d . . .
C97 C 0.3524(3) -0.12025(16) 0.37025(13) 0.0483(8) Uani 1.0 2 d . . .
C98 C -0.2960(3) -0.12914(17) 0.36544(14) 0.0517(8) Uani 1.0 2 d . . .
C99 C 0.3366(3) 0.53166(16) 0.11372(13) 0.0477(8) Uani 1.0 2 d . . .
C100 C -0.4585(3) 0.19334(15) -0.01887(12) 0.0390(7) Uani 1.0 2 d . . .
C101 C 0.4006(3) 0.35778(15) 0.25389(12) 0.0397(7) Uani 1.0 2 d . . .
C102 C 0.1356(3) 0.41588(16) 0.51664(12) 0.0457(8) Uani 1.0 2 d . . .
C103 C -0.3082(3) -0.11290(16) 0.26447(14) 0.0483(8) Uani 1.0 2 d . . .
C104 C 0.0130(3) 0.26244(15) -0.02041(11) 0.0397(7) Uani 1.0 2 d . . .
C105 C -0.4865(3) 0.19386(17) 0.48872(12) 0.0453(8) Uani 1.0 2 d . . .
C106 C -0.1838(3) 0.24776(19) 0.49979(12) 0.0496(8) Uani 1.0 2 d . . .
C107 C 0.0377(3) 0.35005(16) 0.59575(12) 0.0424(7) Uani 1.0 2 d . . .
C108 C -0.1297(3) 0.55861(16) 0.18647(12) 0.0478(8) Uani 1.0 2 d . . .
C109 C 0.4602(3) 0.51932(16) 0.37023(13) 0.0445(7) Uani 1.0 2 d . . .
C110 C -0.0981(3) 0.34083(17) 0.44364(12) 0.0456(8) Uani 1.0 2 d . . .
C111 C -0.5015(3) 0.16916(17) -0.07240(12) 0.0466(8) Uani 1.0 2 d . . .
C112 C 0.2701(3) 0.07877(16) 0.13594(12) 0.0452(8) Uani 1.0 2 d . . .
C113 C -0.5000(3) 0.12024(17) 0.48460(13) 0.0476(8) Uani 1.0 2 d . . .
C114 C 0.3591(3) 0.45508(16) 0.44953(13) 0.0483(8) Uani 1.0 2 d . . .
C115 C 0.0037(3) -0.02841(17) 0.41475(13) 0.0470(8) Uani 1.0 2 d . . .
C116 C -0.0392(3) 0.35258(16) 0.65480(12) 0.0472(8) Uani 1.0 2 d . . .
C117 C -0.3485(3) -0.01265(15) 0.16504(13) 0.0440(7) Uani 1.0 2 d . . .
C118 C 0.0630(3) 0.41647(16) 0.56862(13) 0.0494(8) Uani 1.0 2 d . . .
C119 C 0.3096(3) 0.14145(17) 0.11079(13) 0.0467(8) Uani 1.0 2 d . . .
C120 C -0.1488(3) 0.19878(17) 0.45496(11) 0.0437(7) Uani 1.0 2 d . . .
C121 C -0.0447(3) 0.53773(16) 0.08388(13) 0.0479(8) Uani 1.0 2 d . . .
C122 C 0.3690(3) -0.04305(15) 0.28473(12) 0.0433(7) Uani 1.0 2 d . . .
C123 C -0.2922(3) -0.15980(17) 0.31182(14) 0.0531(8) Uani 1.0 2 d . . .
C124 C -0.4173(3) 0.14223(15) 0.02273(11) 0.0387(7) Uani 1.0 2 d . . .
C125 C 0.0298(3) 0.37538(18) 0.69961(13) 0.0567(9) Uani 1.0 2 d . . .
C126 C -0.0914(3) 0.08424(17) -0.05492(13) 0.0559(9) Uani 1.0 2 d . . .
C127 C -0.1574(3) 0.31859(19) 0.49431(12) 0.0512(8) Uani 1.0 2 d . . .
C128 C 0.3101(3) -0.05726(15) 0.40249(12) 0.0427(7) Uani 1.0 2 d . . .
C129 C 0.5292(3) 0.58155(17) 0.34928(14) 0.0535(9) Uani 1.0 2 d . . .
C130 C -0.2576(3) 0.60211(16) 0.11044(14) 0.0540(9) Uani 1.0 2 d . . .
C131 C -0.1555(3) 0.41103(18) 0.65374(14) 0.0592(9) Uani 1.0 2 d . . .
C132 C 0.4223(3) 0.50953(17) 0.42939(14) 0.0505(8) Uani 1.0 2 d . . .
C133 C -0.1402(3) 0.21137(18) -0.09781(14) 0.0630(10) Uani 1.0 2 d . . .
C134 C -0.0711(3) 0.27767(18) 0.67442(14) 0.0632(10) Uani 1.0 2 d . . .
C135 C -0.4358(3) 0.09077(17) -0.09025(14) 0.0630(10) Uani 1.0 2 d . . .
C136 C -0.4773(4) 0.2211(2) -0.12434(14) 0.0692(10) Uani 1.0 2 d . . .
C137 C 0.2940(5) 0.5845(3) 0.0656(2) 0.0396(11) Uani 0.6500 2 d . . .
C138 C 0.5407(4) 0.5940(2) 0.28441(16) 0.0758(11) Uani 1.0 2 d . . .
C139 C 0.0708(3) 0.1384(2) -0.11181(13) 0.0642(10) Uani 1.0 2 d . . .
C140 C 0.2990(5) 0.5825(3) 0.1708(2) 0.0509(13) Uani 0.6500 2 d . . .
C141 C 0.6569(4) 0.5586(3) 0.36600(17) 0.0826(13) Uani 1.0 2 d . . .
C142 C 0.4671(4) 0.6555(2) 0.37798(19) 0.0938(15) Uani 1.0 2 d . . .
C143 C -0.6365(3) 0.1735(3) -0.06016(15) 0.0740(12) Uani 1.0 2 d . . .
C144 C 0.4658(5) 0.5045(3) 0.1066(3) 0.0527(13) Uani 0.6500 2 d . . .
C145 C 0.4394(9) 0.5229(5) 0.0498(4) 0.054(3) Uani 0.3500 2 d . . .
C146 C 0.2601(9) 0.5993(5) 0.1089(5) 0.054(3) Uani 0.3500 2 d . . .
C147 C 0.4271(10) 0.5212(7) 0.1577(5) 0.064(3) Uani 0.3500 2 d . . .
H10A H -0.0649 0.5197 0.1984 0.0574 Uiso 1.0 2 calc R . .
H10B H -0.2015 0.5618 0.2154 0.0574 Uiso 1.0 2 calc R . .
H10C H -0.1048 0.6070 0.1831 0.0574 Uiso 1.0 2 calc R . .
H12A H 0.1029 0.3373 0.7019 0.0680 Uiso 1.0 2 calc R . .
H12B H -0.0206 0.3796 0.7374 0.0680 Uiso 1.0 2 calc R . .
H12C H 0.0513 0.4238 0.6882 0.0680 Uiso 1.0 2 calc R . .
H12D H -0.1664 0.0947 -0.0280 0.0671 Uiso 1.0 2 calc R . .
H12E H -0.0313 0.0479 -0.0372 0.0671 Uiso 1.0 2 calc R . .
H12F H -0.1057 0.0636 -0.0904 0.0671 Uiso 1.0 2 calc R . .
H12G H -0.0621 0.5280 0.0457 0.0575 Uiso 1.0 2 calc R . .
H12H H 0.0207 0.4981 0.0943 0.0575 Uiso 1.0 2 calc R . .
H12I H -0.0209 0.5863 0.0830 0.0575 Uiso 1.0 2 calc R . .
H13A H -0.2020 0.4151 0.6925 0.0711 Uiso 1.0 2 calc R . .
H13B H -0.2026 0.3957 0.6268 0.0711 Uiso 1.0 2 calc R . .
H13C H -0.1363 0.4598 0.6413 0.0711 Uiso 1.0 2 calc R . .
H13D H 0.0026 0.2400 0.6766 0.0758 Uiso 1.0 2 calc R . .
H13E H -0.1163 0.2619 0.6468 0.0758 Uiso 1.0 2 calc R . .
H13F H -0.1200 0.2828 0.7126 0.0758 Uiso 1.0 2 calc R . .
H13G H 0.5869 0.6331 0.2731 0.0910 Uiso 1.0 2 calc R . .
H13H H 0.4607 0.6098 0.2730 0.0910 Uiso 1.0 2 calc R . .
H13I H 0.5819 0.5473 0.2652 0.0910 Uiso 1.0 2 calc R . .
H13J H -0.1114 0.2577 -0.1090 0.0756 Uiso 1.0 2 calc R . .
H13K H -0.2147 0.2230 -0.0706 0.0756 Uiso 1.0 2 calc R . .
H13L H -0.1552 0.1885 -0.1322 0.0756 Uiso 1.0 2 calc R . .
H13M H 0.1313 0.1033 -0.0933 0.0770 Uiso 1.0 2 calc R . .
H13N H 0.1000 0.1845 -0.1231 0.0770 Uiso 1.0 2 calc R . .
H13O H 0.0558 0.1154 -0.1461 0.0770 Uiso 1.0 2 calc R . .
H13P H -0.4501 0.0551 -0.0586 0.0756 Uiso 1.0 2 calc R . .
H13Q H -0.3497 0.0897 -0.0993 0.0756 Uiso 1.0 2 calc R . .
H13R H -0.4653 0.0768 -0.1244 0.0756 Uiso 1.0 2 calc R . .
H13S H -0.3910 0.2197 -0.1332 0.0831 Uiso 1.0 2 calc R . .
H13T H -0.5197 0.2726 -0.1152 0.0831 Uiso 1.0 2 calc R . .
H13U H -0.5057 0.2044 -0.1578 0.0831 Uiso 1.0 2 calc R . .
H13V H -0.3305 0.6047 0.1385 0.0648 Uiso 1.0 2 calc R . .
H13W H -0.2740 0.5916 0.0722 0.0648 Uiso 1.0 2 calc R . .
H13X H -0.2318 0.6501 0.1090 0.0648 Uiso 1.0 2 calc R . .
H14A H 0.7014 0.5983 0.3538 0.0991 Uiso 1.0 2 calc R . .
H14B H 0.6987 0.5119 0.3468 0.0991 Uiso 1.0 2 calc R . .
H14C H 0.6514 0.5510 0.4079 0.0991 Uiso 1.0 2 calc R . .
H14D H 0.3869 0.6714 0.3669 0.1125 Uiso 1.0 2 calc R . .
H14E H 0.5142 0.6938 0.3655 0.1125 Uiso 1.0 2 calc R . .
H14F H 0.4603 0.6487 0.4200 0.1125 Uiso 1.0 2 calc R . .
H14G H -0.6775 0.2251 -0.0508 0.0887 Uiso 1.0 2 calc R . .
H14H H -0.6548 0.1401 -0.0275 0.0887 Uiso 1.0 2 calc R . .
H14I H -0.6641 0.1580 -0.0943 0.0887 Uiso 1.0 2 calc R . .
H24 H -0.0632 -0.0024 0.2078 0.0424 Uiso 1.0 2 calc R . .
H28 H -0.2493 0.3470 0.0417 0.0470 Uiso 1.0 2 calc R . .
H36 H 0.0262 0.4160 0.3662 0.0467 Uiso 1.0 2 calc R . .
H38 H -0.2160 0.4441 0.2164 0.0428 Uiso 1.0 2 calc R . .
H46 H -0.3275 0.3256 0.3754 0.0441 Uiso 1.0 2 calc R . .
H48 H -0.0558 0.0568 0.1195 0.0415 Uiso 1.0 2 calc R . .
H54 H 0.1948 0.4813 0.2014 0.0484 Uiso 1.0 2 calc R . .
H56 H -0.3608 0.0136 0.0813 0.0518 Uiso 1.0 2 calc R . .
H57 H 0.1004 0.4575 0.2774 0.0458 Uiso 1.0 2 calc R . .
H62 H 0.4127 0.3091 0.1780 0.0454 Uiso 1.0 2 calc R . .
H63 H -0.0582 0.1131 0.0430 0.0449 Uiso 1.0 2 calc R . .
H64 H -0.2732 0.3900 0.2924 0.0429 Uiso 1.0 2 calc R . .
H71 H -0.4288 0.3427 0.0433 0.0466 Uiso 1.0 2 calc R . .
H73 H 0.2471 0.0203 0.2104 0.0483 Uiso 1.0 2 calc R . .
H76 H 0.2033 0.0326 0.4893 0.0442 Uiso 1.0 2 calc R . .
H77 H 0.4660 0.4732 0.2938 0.0517 Uiso 1.0 2 calc R . .
H78 H 0.1433 0.1393 0.5420 0.0449 Uiso 1.0 2 calc R . .
H79 H -0.4315 0.2801 0.4438 0.0503 Uiso 1.0 2 calc R . .
H80 H -0.1858 0.4576 0.0434 0.0487 Uiso 1.0 2 calc R . .
H81 H 0.0140 -0.1227 0.3689 0.0588 Uiso 1.0 2 calc R . .
H82 H 0.0691 0.2384 0.5837 0.0488 Uiso 1.0 2 calc R . .
H83 H -0.0142 -0.0613 0.2821 0.0511 Uiso 1.0 2 calc R . .
H87 H 0.0619 0.3420 0.0211 0.0440 Uiso 1.0 2 calc R . .
H88 H 0.3323 0.4261 0.0381 0.0507 Uiso 1.0 2 calc R . .
H89 H 0.3681 0.2339 0.1262 0.0523 Uiso 1.0 2 calc R . .
H90 H 0.2250 0.3325 0.0429 0.0455 Uiso 1.0 2 calc R . .
H91 H 0.4143 -0.1561 0.2884 0.0569 Uiso 1.0 2 calc R . .
H92 H -0.3156 -0.0332 0.4077 0.0536 Uiso 1.0 2 calc R . .
H93 H -0.4734 0.0331 0.4317 0.0519 Uiso 1.0 2 calc R . .
H94 H -0.5036 0.3061 -0.0333 0.0490 Uiso 1.0 2 calc R . .
H96 H -0.0180 0.0753 0.4445 0.0492 Uiso 1.0 2 calc R . .
H97 H 0.3606 -0.1686 0.3882 0.0579 Uiso 1.0 2 calc R . .
H98 H -0.2838 -0.1612 0.3981 0.0620 Uiso 1.0 2 calc R . .
H101 H 0.4291 0.4006 0.2376 0.0477 Uiso 1.0 2 calc R . .
H102 H 0.1494 0.4622 0.4995 0.0548 Uiso 1.0 2 calc R . .
H103 H -0.3028 -0.1338 0.2276 0.0579 Uiso 1.0 2 calc R . .
H104 H 0.0168 0.2882 -0.0566 0.0476 Uiso 1.0 2 calc R . .
H105 H -0.5111 0.2192 0.5243 0.0543 Uiso 1.0 2 calc R . .
H106 H -0.2265 0.2329 0.5349 0.0595 Uiso 1.0 2 calc R . .
H110 H -0.0820 0.3900 0.4400 0.0547 Uiso 1.0 2 calc R . .
H112 H 0.2418 0.0464 0.1133 0.0542 Uiso 1.0 2 calc R . .
H113 H -0.5362 0.0959 0.5172 0.0571 Uiso 1.0 2 calc R . .
H114 H 0.3339 0.4506 0.4898 0.0579 Uiso 1.0 2 calc R . .
H115 H 0.0188 -0.0535 0.4502 0.0564 Uiso 1.0 2 calc R . .
H117 H -0.3463 -0.0646 0.1612 0.0528 Uiso 1.0 2 calc R . .
H118 H 0.0290 0.4630 0.5868 0.0593 Uiso 1.0 2 calc R . .
H119 H 0.3136 0.1500 0.0703 0.0561 Uiso 1.0 2 calc R . .
H120 H -0.1695 0.1508 0.4592 0.0524 Uiso 1.0 2 calc R . .
H122 H 0.3918 -0.0390 0.2442 0.0519 Uiso 1.0 2 calc R . .
H123 H -0.2786 -0.2126 0.3079 0.0638 Uiso 1.0 2 calc R . .
H124 H -0.4151 0.0906 0.0175 0.0464 Uiso 1.0 2 calc R . .
H127 H -0.1805 0.3518 0.5258 0.0615 Uiso 1.0 2 calc R . .
H128 H 0.2905 -0.0626 0.4431 0.0512 Uiso 1.0 2 calc R . .
H132 H 0.4407 0.5413 0.4561 0.0606 Uiso 1.0 2 calc R . .
H148 H 0.2041(16) 0.6018(16) 0.0692(13) 0.013(8) Uiso 0.6500 2 d . . .
H149 H 0.323(4) 0.6325(13) 0.0696(16) 0.058(13) Uiso 0.6500 2 d . . .
H150 H 0.325(4) 0.5596(19) 0.0275(10) 0.064(14) Uiso 0.6500 2 d . . .
H151 H 0.2135(18) 0.6052(19) 0.1759(15) 0.055(13) Uiso 0.6500 2 d . . .
H152 H 0.328(3) 0.5510(16) 0.2045(10) 0.035(11) Uiso 0.6500 2 d . . .
H153 H 0.344(3) 0.6258(16) 0.1655(15) 0.064(13) Uiso 0.6500 2 d . . .
H154 H 0.511(3) 0.5460(16) 0.1056(17) 0.064(14) Uiso 0.6500 2 d . . .
H155 H 0.492(3) 0.4697(18) 0.1391(13) 0.048(12) Uiso 0.6500 2 d . . .
H156 H 0.498(3) 0.4765(19) 0.0693(11) 0.045(12) Uiso 0.6500 2 d . . .

loop_
_atom_site_aniso_label
_atom_site_aniso_U_11
_atom_site_aniso_U_22
_atom_site_aniso_U_33
_atom_site_aniso_U_12
_atom_site_aniso_U_13
_atom_site_aniso_U_23
C1 0.0302(14) 0.0362(15) 0.0341(15) -0.0058(12) -0.0080(11) -0.0027(12)
C2 0.0280(13) 0.0309(14) 0.0336(15) -0.0021(11) -0.0078(11) -0.0047(11)
C3 0.0250(13) 0.0287(14) 0.0311(14) -0.0026(11) -0.0042(10) -0.0045(11)
C4 0.0280(14) 0.0343(15) 0.0401(16) -0.0048(12) -0.0057(12) -0.0062(12)
C5 0.0235(13) 0.0353(15) 0.0313(14) -0.0001(11) -0.0036(10) -0.0020(11)
C6 0.0277(13) 0.0312(14) 0.0343(15) -0.0029(11) -0.0014(11) -0.0049(11)
C7 0.0317(14) 0.0362(15) 0.0373(16) -0.0036(12) -0.0110(12) -0.0065(12)
C8 0.0247(13) 0.0347(15) 0.0310(14) -0.0033(11) -0.0004(11) -0.0018(11)
C9 0.0227(13) 0.0324(14) 0.0331(15) -0.0029(11) -0.0036(10) -0.0038(11)
C10 0.0242(13) 0.0357(15) 0.0376(15) -0.0012(11) -0.0049(11) -0.0003(12)
C11 0.0305(14) 0.0330(15) 0.0405(16) -0.0032(12) -0.0086(12) 0.0025(12)
C12 0.0265(13) 0.0362(15) 0.0397(16) -0.0009(12) -0.0072(11) -0.0060(12)
C13 0.0259(13) 0.0339(15) 0.0381(16) -0.0055(11) 0.0008(11) -0.0015(12)
C14 0.0242(13) 0.0343(15) 0.0395(16) -0.0044(11) -0.0051(11) -0.0083(12)
C15 0.0300(14) 0.0281(14) 0.0369(15) -0.0007(11) -0.0095(11) -0.0035(11)
C16 0.0289(14) 0.0345(15) 0.0407(16) 0.0009(12) -0.0070(12) 0.0019(12)
C17 0.0341(15) 0.0351(15) 0.0421(17) -0.0057(12) -0.0068(12) -0.0032(12)
C18 0.0266(13) 0.0346(15) 0.0396(16) -0.0001(12) -0.0093(11) -0.0085(12)
C19 0.0282(14) 0.0320(14) 0.0388(16) -0.0006(12) -0.0046(11) -0.0085(12)
C20 0.0250(13) 0.0346(15) 0.0327(15) -0.0030(11) -0.0044(11) -0.0050(11)
C21 0.0301(14) 0.0319(14) 0.0342(15) -0.0039(11) -0.0042(11) -0.0056(11)
C22 0.0298(14) 0.0369(15) 0.0334(15) -0.0060(12) -0.0062(11) -0.0003(12)
C23 0.0252(13) 0.0369(15) 0.0370(15) -0.0028(12) -0.0072(11) 0.0011(12)
C24 0.0351(15) 0.0329(15) 0.0377(16) -0.0092(12) -0.0010(12) -0.0007(12)
C25 0.0255(13) 0.0403(16) 0.0382(16) 0.0019(12) -0.0037(11) 0.0018(12)
C26 0.0244(13) 0.0342(15) 0.0427(16) 0.0005(11) -0.0057(11) -0.0047(12)
C27 0.0282(14) 0.0331(15) 0.0449(17) -0.0052(12) -0.0081(12) -0.0078(12)
C28 0.0377(16) 0.0429(17) 0.0364(16) -0.0069(13) -0.0031(12) -0.0084(13)
C29 0.0310(14) 0.0334(15) 0.0373(16) -0.0069(12) -0.0064(11) -0.0035(12)
C30 0.0289(14) 0.0336(15) 0.0376(16) -0.0015(12) -0.0064(11) -0.0055(12)
C31 0.0323(14) 0.0272(14) 0.0390(16) -0.0027(11) -0.0109(12) -0.0006(11)
C32 0.0297(14) 0.0327(15) 0.0484(17) -0.0031(12) -0.0053(12) -0.0088(13)
C33 0.0245(13) 0.0344(15) 0.0393(16) -0.0013(11) -0.0074(11) -0.0075(12)
C34 0.0278(14) 0.0410(16) 0.0321(15) -0.0044(12) -0.0031(11) -0.0037(12)
C35 0.0264(13) 0.0352(15) 0.0460(17) -0.0055(12) -0.0086(12) 0.0019(13)
C36 0.0450(17) 0.0374(16) 0.0342(16) -0.0027(13) -0.0099(13) -0.0100(12)
C37 0.0276(13) 0.0308(14) 0.0340(15) -0.0020(11) -0.0050(11) -0.0037(11)
C38 0.0310(14) 0.0317(15) 0.0445(17) -0.0029(12) -0.0086(12) -0.0090(12)
C39 0.0308(14) 0.0461(17) 0.0334(15) -0.0038(13) -0.0075(11) -0.0087(13)
C40 0.0419(17) 0.0366(16) 0.0469(18) -0.0100(13) -0.0154(14) 0.0106(13)
C41 0.0244(13) 0.0356(15) 0.0373(15) -0.0003(11) -0.0041(11) 0.0008(12)
C42 0.0345(15) 0.0276(14) 0.0361(15) -0.0027(12) -0.0058(12) 0.0016(11)
C43 0.0400(16) 0.0361(16) 0.0381(16) -0.0052(13) -0.0094(12) -0.0005(12)
C44 0.0308(14) 0.0322(14) 0.0301(14) 0.0001(11) -0.0037(11) -0.0062(11)
C45 0.0315(14) 0.0350(15) 0.0376(16) -0.0067(12) -0.0015(12) -0.0001(12)
C46 0.0316(14) 0.0417(16) 0.0356(16) -0.0010(13) -0.0072(12) -0.0101(13)
C47 0.0355(15) 0.0350(15) 0.0345(15) -0.0026(12) -0.0069(12) -0.0043(12)
C48 0.0329(14) 0.0360(15) 0.0351(15) -0.0067(12) -0.0043(12) -0.0069(12)
C49 0.0222(13) 0.0429(17) 0.0392(16) 0.0029(12) -0.0039(11) -0.0038(13)
C50 0.0285(14) 0.0348(15) 0.0369(15) -0.0033(12) -0.0035(11) -0.0049(12)
C51 0.0284(14) 0.0450(17) 0.0339(15) -0.0111(12) -0.0013(11) 0.0016(12)
C52 0.0260(13) 0.0375(16) 0.0376(16) -0.0017(12) -0.0004(11) -0.0013(12)
C53 0.0296(14) 0.0320(15) 0.0423(16) -0.0011(12) -0.0023(12) -0.0065(12)
C54 0.0430(17) 0.0344(16) 0.0445(17) -0.0053(13) -0.0144(13) 0.0050(13)
C55 0.0250(13) 0.0352(15) 0.0425(16) 0.0012(12) -0.0060(11) -0.0056(12)
C56 0.0452(17) 0.0373(16) 0.0493(18) -0.0075(14) -0.0116(14) -0.0111(14)
C57 0.0404(16) 0.0314(15) 0.0436(17) -0.0047(13) -0.0111(13) -0.0045(12)
C58 0.0302(14) 0.0474(17) 0.0309(15) -0.0026(13) -0.0051(11) -0.0032(12)
C59 0.0393(16) 0.0386(16) 0.0464(18) -0.0072(13) -0.0065(13) -0.0018(13)
C60 0.0296(15) 0.0361(16) 0.0505(18) -0.0060(12) -0.0052(13) -0.0025(13)
C61 0.0295(15) 0.0391(17) 0.058(2) -0.0045(13) -0.0065(13) 0.0010(14)
C62 0.0322(15) 0.0434(17) 0.0348(16) -0.0024(13) -0.0042(12) 0.0037(13)
C63 0.0385(16) 0.0355(15) 0.0377(16) -0.0053(12) -0.0060(12) -0.0043(12)
C64 0.0346(15) 0.0349(15) 0.0381(16) -0.0040(12) -0.0087(12) -0.0064(12)
C65 0.0300(14) 0.0390(16) 0.0379(16) -0.0051(12) -0.0043(12) -0.0027(12)
C66 0.0338(15) 0.0392(16) 0.0382(16) -0.0047(12) -0.0108(12) 0.0034(12)
C67 0.0360(15) 0.0360(15) 0.0464(18) -0.0080(13) -0.0134(13) 0.0003(13)
C68 0.0292(14) 0.0409(16) 0.0387(16) -0.0007(12) -0.0013(12) -0.0033(13)
C69 0.0249(13) 0.0353(15) 0.0451(17) -0.0036(12) -0.0054(12) -0.0050(13)
C70 0.0298(14) 0.0362(16) 0.0425(17) -0.0051(12) -0.0019(12) -0.0022(12)
C71 0.0399(16) 0.0345(15) 0.0416(17) -0.0081(13) -0.0021(13) -0.0062(13)
C72 0.0277(14) 0.0388(16) 0.0394(16) -0.0035(12) -0.0033(11) -0.0034(12)
C73 0.0332(15) 0.0431(17) 0.0409(17) 0.0010(13) -0.0050(12) -0.0050(13)
C74 0.0408(16) 0.0396(16) 0.0348(16) -0.0032(13) -0.0063(12) -0.0065(12)
C75 0.0301(14) 0.0365(16) 0.0451(17) -0.0027(12) -0.0066(12) 0.0027(13)
C76 0.0362(15) 0.0370(16) 0.0377(16) -0.0106(12) -0.0028(12) 0.0004(12)
C77 0.0331(15) 0.0419(17) 0.0506(18) -0.0031(13) -0.0023(13) 0.0031(14)
C78 0.0362(15) 0.0378(16) 0.0361(16) -0.0055(13) -0.0009(12) -0.0022(12)
C79 0.0341(15) 0.0507(18) 0.0399(17) -0.0049(13) -0.0073(13) 0.0001(14)
C80 0.0412(16) 0.0407(17) 0.0401(17) -0.0104(13) -0.0038(13) -0.0008(13)
C81 0.0532(19) 0.0418(18) 0.0490(19) -0.0107(15) -0.0004(15) 0.0099(15)
C82 0.0422(16) 0.0410(17) 0.0371(16) -0.0019(13) -0.0090(13) -0.0028(13)
C83 0.0418(17) 0.0415(17) 0.0441(18) -0.0118(13) -0.0010(13) 0.0003(13)
C84 0.0259(14) 0.0451(17) 0.0392(16) -0.0022(12) -0.0066(12) -0.0025(13)
C85 0.0284(14) 0.0372(16) 0.0533(19) -0.0050(12) -0.0059(13) 0.0037(14)
C86 0.0296(14) 0.0422(17) 0.0425(17) -0.0024(13) -0.0071(12) 0.0005(13)
C87 0.0426(16) 0.0345(15) 0.0327(15) -0.0088(13) -0.0040(12) -0.0012(12)
C88 0.0381(16) 0.0411(17) 0.0460(18) -0.0080(13) -0.0049(13) 0.0106(14)
C89 0.0338(15) 0.0524(19) 0.0377(17) 0.0024(14) -0.0003(12) 0.0019(14)
C90 0.0384(16) 0.0354(15) 0.0382(16) -0.0058(13) -0.0031(12) 0.0006(12)
C91 0.0458(18) 0.0427(18) 0.0495(19) -0.0030(14) 0.0011(14) -0.0102(14)
C92 0.0353(16) 0.0428(18) 0.0545(19) -0.0046(13) -0.0086(14) 0.0049(14)
C93 0.0328(15) 0.0453(17) 0.0488(18) -0.0031(13) -0.0059(13) 0.0053(14)
C94 0.0436(17) 0.0431(17) 0.0359(16) -0.0056(14) -0.0099(13) -0.0027(13)
C95 0.0468(18) 0.0448(17) 0.0391(17) -0.0054(14) -0.0089(13) -0.0094(13)
C96 0.0345(15) 0.0499(18) 0.0381(16) -0.0096(13) -0.0037(12) 0.0029(13)
C97 0.0488(18) 0.0371(17) 0.054(2) -0.0049(14) 0.0019(15) -0.0014(14)
C98 0.0497(19) 0.0414(18) 0.062(3) -0.0050(15) -0.0112(16) 0.0097(16)
C99 0.0546(19) 0.0459(18) 0.0503(19) -0.0239(16) -0.0171(15) 0.0130(15)
C100 0.0369(16) 0.0405(16) 0.0403(16) -0.0072(13) -0.0058(12) -0.0099(13)
C101 0.0285(14) 0.0415(17) 0.0464(18) -0.0036(13) -0.0043(12) 0.0068(13)
C102 0.0531(19) 0.0356(16) 0.0465(18) -0.0042(14) -0.0064(15) -0.0052(13)
C103 0.0471(18) 0.0371(17) 0.061(2) -0.0060(14) -0.0121(15) -0.0026(15)
C104 0.0483(17) 0.0389(16) 0.0302(15) -0.0048(14) -0.0064(13) -0.0002(12)
C105 0.0395(16) 0.056(2) 0.0363(17) -0.0021(14) -0.0045(13) -0.0019(14)
C106 0.0441(18) 0.073(3) 0.0314(16) -0.0118(17) -0.0026(13) -0.0082(15)
C107 0.0466(17) 0.0416(17) 0.0378(16) -0.0043(14) -0.0073(13) -0.0066(13)
C108 0.0531(19) 0.0441(18) 0.0481(19) -0.0122(15) -0.0102(15) 0.0006(14)
C109 0.0375(16) 0.0388(17) 0.057(2) -0.0104(13) -0.0020(14) -0.0030(14)
C110 0.0455(17) 0.0572(19) 0.0362(17) -0.0107(15) -0.0091(13) -0.0096(14)
C111 0.0440(17) 0.0502(18) 0.0453(18) -0.0020(14) -0.0126(14) -0.0127(14)
C112 0.0375(16) 0.0498(19) 0.0451(18) 0.0015(14) -0.0071(13) -0.0118(14)
C113 0.0386(17) 0.055(2) 0.0446(18) -0.0043(15) -0.0031(14) 0.0080(15)
C114 0.0549(19) 0.0423(17) 0.0501(19) -0.0131(15) -0.0106(15) -0.0020(14)
C115 0.0449(17) 0.054(2) 0.0388(17) -0.0090(15) -0.0033(14) 0.0132(15)
C116 0.0507(18) 0.0464(18) 0.0419(18) -0.0036(15) -0.0039(14) -0.0096(14)
C117 0.0454(17) 0.0329(16) 0.0538(19) -0.0049(13) -0.0102(14) -0.0071(14)
C118 0.058(2) 0.0380(17) 0.0483(19) -0.0021(15) -0.0042(15) -0.0108(14)
C119 0.0383(16) 0.058(2) 0.0382(17) 0.0045(15) -0.0051(13) -0.0090(15)
C120 0.0374(16) 0.060(2) 0.0331(16) -0.0091(14) -0.0050(12) -0.0004(14)
C121 0.0480(18) 0.0467(18) 0.0509(19) -0.0127(15) -0.0102(15) 0.0027(15)
C122 0.0407(16) 0.0432(17) 0.0424(17) -0.0030(14) -0.0006(13) -0.0072(14)
C123 0.0492(19) 0.0381(17) 0.071(3) -0.0056(15) -0.0118(17) 0.0051(16)
C124 0.0360(15) 0.0370(16) 0.0439(17) -0.0071(13) -0.0070(13) -0.0076(13)
C125 0.057(2) 0.066(3) 0.0445(19) -0.0018(17) -0.0108(15) -0.0113(16)
C126 0.064(3) 0.055(2) 0.049(2) -0.0082(17) -0.0130(16) -0.0118(16)
C127 0.0503(19) 0.070(3) 0.0323(17) -0.0080(17) -0.0035(14) -0.0153(15)
C128 0.0416(16) 0.0411(17) 0.0420(17) -0.0050(14) 0.0002(13) -0.0029(13)
C129 0.0492(19) 0.0470(19) 0.064(3) -0.0149(15) 0.0030(16) -0.0058(16)
C130 0.0450(18) 0.0395(17) 0.078(3) -0.0037(15) -0.0160(16) -0.0019(16)
C131 0.0484(19) 0.072(3) 0.054(2) -0.0020(17) -0.0096(16) -0.0108(17)
C132 0.0496(19) 0.0456(18) 0.059(2) -0.0115(15) -0.0117(16) -0.0038(15)
C133 0.069(3) 0.061(3) 0.061(3) -0.0048(19) -0.0262(18) -0.0080(17)
C134 0.065(3) 0.068(3) 0.050(2) -0.0130(19) 0.0109(17) -0.0101(17)
C135 0.064(3) 0.057(3) 0.068(3) 0.0025(18) -0.0265(18) -0.0236(17)
C136 0.078(3) 0.077(3) 0.054(3) -0.008(2) -0.0215(19) -0.0124(19)
C137 0.048(3) 0.039(3) 0.036(3) -0.018(3) -0.009(3) 0.006(2)
C138 0.073(3) 0.072(3) 0.085(3) -0.032(2) 0.001(3) 0.006(2)
C139 0.055(2) 0.086(3) 0.049(2) -0.0117(19) 0.0019(16) -0.0250(18)
C140 0.076(4) 0.049(3) 0.035(3) -0.035(3) -0.003(3) -0.000(3)
C141 0.063(3) 0.117(4) 0.085(3) -0.053(3) -0.016(2) -0.003(3)
C142 0.089(3) 0.057(3) 0.128(4) -0.032(3) 0.038(3) -0.024(3)
C143 0.046(2) 0.113(4) 0.065(3) -0.011(2) -0.0108(17) -0.040(3)
C144 0.036(3) 0.047(3) 0.077(4) -0.014(3) -0.011(3) 0.011(3)
C145 0.061(6) 0.054(6) 0.042(6) -0.013(5) 0.006(5) 0.002(5)
C146 0.055(6) 0.030(5) 0.070(7) -0.006(5) 0.009(6) 0.009(5)
C147 0.079(8) 0.080(8) 0.049(7) -0.042(7) -0.028(6) 0.009(6)

loop_
_atom_type_symbol
_atom_type_description
_atom_type_scat_dispersion_real
_atom_type_scat_dispersion_imag
_atom_type_scat_source
C C 0.003 0.002
;
International Tables for Crystallography
(1992, Vol. C, Tables 4.2.6.8 and 6.1.1.4)
;
H H 0.000 0.000
;
International Tables for Crystallography
(1992, Vol. C, Table 6.1.1.4)
;

loop_
_geom_angle_atom_site_label_1
_geom_angle_atom_site_label_2
_geom_angle_atom_site_label_3
_geom_angle
_geom_angle_publ_flag
_geom_angle_site_symmetry_1
_geom_angle_site_symmetry_2
_geom_angle_site_symmetry_3
C11 C1 C22 119.6(3) yes . . .
C11 C1 C29 120.5(3) yes . . .
C22 C1 C29 119.8(3) yes . . .
C3 C2 C15 119.7(3) yes . . .
C3 C2 C20 120.4(3) yes . . .
C15 C2 C20 119.9(3) yes . . .
C2 C3 C9 118.9(2) yes . . .
C2 C3 C37 120.9(3) yes . . .
C9 C3 C37 120.2(3) yes . . .
C19 C4 C28 121.7(3) yes . . .
C19 C4 C30 120.1(3) yes . . .
C28 C4 C30 117.9(3) yes . . .
C8 C5 C20 118.9(3) yes . . .
C8 C5 C34 120.9(3) yes . . .
C20 C5 C34 120.2(3) yes . . .
C9 C6 C21 119.7(3) yes . . .
C9 C6 C48 118.0(3) yes . . .
C21 C6 C48 122.3(3) yes . . .
C20 C7 C36 118.1(3) yes . . .
C20 C7 C39 119.4(3) yes . . .
C36 C7 C39 122.5(3) yes . . .
C5 C8 C9 120.5(3) yes . . .
C5 C8 C13 119.5(3) yes . . .
C9 C8 C13 120.0(3) yes . . .
C3 C9 C6 120.0(3) yes . . .
C3 C9 C8 119.8(3) yes . . .
C6 C9 C8 120.0(3) yes . . .
C23 C10 C25 120.2(3) yes . . .
C23 C10 C41 120.4(3) yes . . .
C25 C10 C41 119.3(3) yes . . .
C1 C11 C23 119.7(3) yes . . .
C1 C11 C66 120.1(3) yes . . .
C23 C11 C66 120.3(3) yes . . .
C26 C12 C46 118.6(3) yes . . .
C26 C12 C84 119.3(3) yes . . .
C46 C12 C84 122.1(3) yes . . .
C8 C13 C24 118.3(3) yes . . .
C8 C13 C45 119.3(3) yes . . .
C24 C13 C45 122.4(3) yes . . .
C19 C14 C27 120.1(3) yes . . .
C19 C14 C33 120.1(3) yes . . .
C27 C14 C33 119.8(3) yes . . .
C2 C15 C31 119.3(3) yes . . .
C2 C15 C57 118.2(3) yes . . .
C31 C15 C57 122.3(3) yes . . .
C23 C16 C75 119.1(3) yes . . .
C23 C16 C101 117.8(3) yes . . .
C75 C16 C101 123.0(3) yes . . .
C38 C17 C59 124.3(3) yes . . .
C38 C17 C80 117.0(3) yes . . .
C59 C17 C80 118.7(3) yes . . .
C30 C18 C33 119.3(3) yes . . .
C30 C18 C64 122.6(3) yes . . .
C33 C18 C64 118.1(3) yes . . .
C4 C19 C14 119.1(3) yes . . .
C4 C19 C50 122.8(3) yes . . .
C14 C19 C50 118.1(3) yes . . .
C2 C20 C5 119.9(3) yes . . .
C2 C20 C7 120.3(3) yes . . .
C5 C20 C7 119.7(3) yes . . .
C6 C21 C44 119.4(3) yes . . .
C6 C21 C63 121.3(3) yes . . .
C44 C21 C63 119.3(3) yes . . .
C1 C22 C41 119.9(3) yes . . .
C1 C22 C65 119.9(3) yes . . .
C41 C22 C65 120.1(3) yes . . .
C10 C23 C11 119.6(3) yes . . .
C10 C23 C16 120.2(3) yes . . .
C11 C23 C16 120.1(3) yes . . .
C13 C24 C48 121.4(3) yes . . .
C10 C25 C49 119.0(3) yes . . .
C10 C25 C62 118.2(3) yes . . .
C49 C25 C62 122.7(3) yes . . .
C12 C26 C33 120.2(3) yes . . .
C12 C26 C55 119.7(3) yes . . .
C33 C26 C55 120.1(3) yes . . .
C14 C27 C32 119.9(3) yes . . .
C14 C27 C69 119.8(3) yes . . .
C32 C27 C69 120.2(3) yes . . .
C4 C28 C80 121.6(3) yes . . .
C1 C29 C47 118.9(3) yes . . .
C1 C29 C78 118.2(3) yes . . .
C47 C29 C78 122.8(3) yes . . .
C4 C30 C18 119.2(3) yes . . .
C4 C30 C38 118.3(3) yes . . .
C18 C30 C38 122.5(3) yes . . .
C15 C31 C42 119.4(3) yes . . .
C15 C31 C54 121.4(3) yes . . .
C42 C31 C54 119.0(3) yes . . .
C27 C32 C53 118.9(3) yes . . .
C27 C32 C56 118.2(3) yes . . .
C53 C32 C56 122.5(3) yes . . .
C14 C33 C18 120.2(3) yes . . .
C14 C33 C26 119.8(3) yes . . .
C18 C33 C26 119.9(3) yes . . .
C5 C34 C51 118.0(3) yes . . .
C5 C34 C58 119.0(3) yes . . .
C51 C34 C58 123.1(3) yes . . .
C55 C35 C85 118.3(3) yes . . .
C55 C35 C86 118.1(3) yes . . .
C85 C35 C86 123.6(3) yes . . .
C7 C36 C57 121.7(3) yes . . .
C3 C37 C42 117.7(3) yes . . .
C3 C37 C44 119.2(3) yes . . .
C42 C37 C44 123.1(3) yes . . .
C17 C38 C30 123.1(3) yes . . .
C7 C39 C58 119.5(3) yes . . .
C7 C39 C110 121.1(3) yes . . .
C58 C39 C110 119.2(3) yes . . .
C54 C40 C88 116.8(3) yes . . .
C54 C40 C99 122.5(3) yes . . .
C88 C40 C99 120.6(3) yes . . .
C10 C41 C22 118.8(3) yes . . .
C10 C41 C52 121.0(3) yes . . .
C22 C41 C52 120.2(3) yes . . .
C31 C42 C37 120.1(3) yes . . .
C31 C42 C90 116.5(3) yes . . .
C37 C42 C90 123.0(3) yes . . .
C47 C43 C66 119.3(3) yes . . .
C47 C43 C102 117.3(3) yes . . .
C66 C43 C102 123.0(3) yes . . .
C21 C44 C37 119.6(3) yes . . .
C21 C44 C87 116.7(3) yes . . .
C37 C44 C87 123.5(3) yes . . .
C13 C45 C51 119.5(3) yes . . .
C13 C45 C83 121.5(3) yes . . .
C51 C45 C83 118.8(3) yes . . .
C12 C46 C64 120.8(3) yes . . .
C29 C47 C43 119.5(3) yes . . .
C29 C47 C82 121.7(3) yes . . .
C43 C47 C82 118.7(3) yes . . .
C6 C48 C24 121.8(3) yes . . .
C25 C49 C68 119.6(3) yes . . .
C25 C49 C89 121.5(3) yes . . .
C68 C49 C89 118.7(3) yes . . .
C19 C50 C53 119.5(3) yes . . .
C19 C50 C71 122.4(3) yes . . .
C53 C50 C71 117.7(3) yes . . .
C34 C51 C45 119.7(3) yes . . .
C34 C51 C96 122.4(3) yes . . .
C45 C51 C96 117.5(3) yes . . .
C41 C52 C68 118.2(3) yes . . .
C41 C52 C72 118.6(3) yes . . .
C68 C52 C72 123.2(3) yes . . .
C32 C53 C50 119.5(3) yes . . .
C32 C53 C124 122.0(3) yes . . .
C50 C53 C124 118.3(3) yes . . .
C31 C54 C40 123.7(3) yes . . .
C26 C55 C35 120.6(3) yes . . .
C26 C55 C69 118.8(3) yes . . .
C35 C55 C69 120.6(3) yes . . .
C32 C56 C117 121.2(3) yes . . .
C15 C57 C36 121.7(3) yes . . .
C34 C58 C39 119.4(3) yes . . .
C34 C58 C120 122.9(3) yes . . .
C39 C58 C120 117.5(3) yes . . .
C17 C59 C108 112.3(3) yes . . .
C17 C59 C121 110.9(3) yes . . .
C17 C59 C130 109.5(3) yes . . .
C108 C59 C121 108.1(3) yes . . .
C108 C59 C130 108.3(3) yes . . .
C121 C59 C130 107.5(3) yes . . .
C61 C60 C69 119.3(3) yes . . .
C61 C60 C117 122.6(3) yes . . .
C69 C60 C117 118.0(3) yes . . .
C60 C61 C85 119.7(3) yes . . .
C60 C61 C103 120.3(3) yes . . .
C85 C61 C103 120.0(3) yes . . .
C25 C62 C101 121.3(3) yes . . .
C21 C63 C74 123.0(3) yes . . .
C18 C64 C46 121.8(3) yes . . .
C22 C65 C70 119.0(3) yes . . .
C22 C65 C76 118.5(3) yes . . .
C70 C65 C76 122.6(3) yes . . .
C11 C66 C43 118.8(3) yes . . .
C11 C66 C67 118.2(3) yes . . .
C43 C66 C67 122.9(3) yes . . .
C66 C67 C75 120.2(3) yes . . .
C66 C67 C114 122.3(3) yes . . .
C75 C67 C114 117.1(3) yes . . .
C49 C68 C52 119.5(3) yes . . .
C49 C68 C73 117.9(3) yes . . .
C52 C68 C73 122.4(3) yes . . .
C27 C69 C55 119.9(3) yes . . .
C27 C69 C60 120.3(3) yes . . .
C55 C69 C60 119.7(3) yes . . .
C65 C70 C72 119.5(3) yes . . .
C65 C70 C128 121.8(3) yes . . .
C72 C70 C128 118.6(3) yes . . .
C50 C71 C94 121.8(3) yes . . .
C52 C72 C70 119.5(3) yes . . .
C52 C72 C122 122.1(3) yes . . .
C70 C72 C122 118.0(3) yes . . .
C68 C73 C112 121.8(3) yes . . .
C63 C74 C95 123.5(3) yes . . .
C63 C74 C104 116.8(3) yes . . .
C95 C74 C104 119.7(3) yes . . .
C16 C75 C67 119.0(3) yes . . .
C16 C75 C77 121.7(3) yes . . .
C67 C75 C77 119.2(3) yes . . .
C65 C76 C78 121.2(3) yes . . .
C75 C77 C109 123.3(3) yes . . .
C29 C78 C76 122.0(3) yes . . .
C84 C79 C105 121.8(3) yes . . .
C17 C80 C28 121.7(3) yes . . .
C83 C81 C115 119.5(3) yes . . .
C47 C82 C107 123.1(3) yes . . .
C45 C83 C81 121.9(3) yes . . .
C12 C84 C79 121.5(3) yes . . .
C12 C84 C86 119.5(3) yes . . .
C79 C84 C86 118.8(3) yes . . .
C35 C85 C61 119.9(3) yes . . .
C35 C85 C92 122.8(3) yes . . .
C61 C85 C92 117.1(3) yes . . .
C35 C86 C84 119.4(3) yes . . .
C35 C86 C93 122.8(3) yes . . .
C84 C86 C93 117.6(3) yes . . .
C44 C87 C104 122.3(3) yes . . .
C40 C88 C90 121.5(3) yes . . .
C49 C89 C119 121.3(3) yes . . .
C42 C90 C88 121.9(3) yes . . .
C97 C91 C122 120.7(3) yes . . .
C85 C92 C98 122.1(3) yes . . .
C86 C93 C113 121.7(3) yes . . .
C71 C94 C100 121.3(3) yes . . .
C74 C95 C126 112.1(3) yes . . .
C74 C95 C133 110.1(3) yes . . .
C74 C95 C139 109.1(3) yes . . .
C126 C95 C133 108.0(3) yes . . .
C126 C95 C139 107.8(3) yes . . .
C133 C95 C139 109.7(3) yes . . .
C51 C96 C115 122.5(3) yes . . .
C91 C97 C128 119.1(3) yes . . .
C92 C98 C123 120.2(3) yes . . .
C40 C99 C137 108.6(4) yes . . .
C40 C99 C140 110.7(3) yes . . .
C40 C99 C144 111.5(3) yes . . .
C40 C99 C145 109.5(4) yes . . .
C40 C99 C146 111.4(5) yes . . .
C40 C99 C147 110.6(5) yes . . .
C137 C99 C140 104.2(3) yes . . .
C137 C99 C144 113.8(4) yes . . .
C137 C99 C145 66.6(4) yes . . .
C137 C99 C146 42.6(5) yes . . .
C137 C99 C147 140.8(6) yes . . .
C140 C99 C144 107.8(4) yes . . .
C140 C99 C145 139.6(5) yes . . .
C140 C99 C146 63.3(5) yes . . .
C140 C99 C147 62.7(5) yes . . .
C144 C99 C145 51.5(4) yes . . .
C144 C99 C146 136.3(6) yes . . .
C144 C99 C147 48.7(5) yes . . .
C145 C99 C146 105.6(6) yes . . .
C145 C99 C147 98.6(6) yes . . .
C146 C99 C147 119.9(7) yes . . .
C94 C100 C111 121.1(3) yes . . .
C94 C100 C124 116.8(3) yes . . .
C111 C100 C124 122.0(3) yes . . .
C16 C101 C62 122.1(3) yes . . .
C43 C102 C118 122.0(3) yes . . .
C61 C103 C123 120.9(3) yes . . .
C74 C104 C87 121.5(3) yes . . .
C79 C105 C113 119.5(3) yes . . .
C120 C106 C127 120.5(3) yes . . .
C82 C107 C116 122.9(3) yes . . .
C82 C107 C118 116.9(3) yes . . .
C116 C107 C118 120.2(3) yes . . .
C77 C109 C129 123.0(3) yes . . .
C77 C109 C132 116.8(3) yes . . .
C129 C109 C132 120.1(3) yes . . .
C39 C110 C127 121.1(3) yes . . .
C100 C111 C135 111.3(3) yes . . .
C100 C111 C136 111.3(3) yes . . .
C100 C111 C143 109.4(3) yes . . .
C135 C111 C136 106.4(3) yes . . .
C135 C111 C143 110.8(3) yes . . .
C136 C111 C143 107.5(3) yes . . .
C73 C112 C119 119.5(3) yes . . .
C93 C113 C105 120.4(3) yes . . .
C67 C114 C132 121.5(3) yes . . .
C81 C115 C96 119.6(3) yes . . .
C107 C116 C125 108.9(3) yes . . .
C107 C116 C131 109.7(3) yes . . .
C107 C116 C134 113.3(3) yes . . .
C125 C116 C131 108.7(3) yes . . .
C125 C116 C134 107.6(3) yes . . .
C131 C116 C134 108.5(3) yes . . .
C56 C117 C60 121.9(3) yes . . .
C102 C118 C107 121.7(3) yes . . .
C89 C119 C112 120.4(3) yes . . .
C58 C120 C106 121.5(3) yes . . .
C72 C122 C91 121.2(3) yes . . .
C98 C123 C103 119.5(3) yes . . .
C53 C124 C100 123.2(3) yes . . .
C106 C127 C110 120.1(3) yes . . .
C70 C128 C97 122.2(3) yes . . .
C109 C129 C138 112.6(3) yes . . .
C109 C129 C141 108.4(3) yes . . .
C109 C129 C142 110.6(3) yes . . .
C138 C129 C141 108.2(3) yes . . .
C138 C129 C142 108.3(3) yes . . .
C141 C129 C142 108.6(4) yes . . .
C109 C132 C114 121.6(4) yes . . .
C99 C137 C146 61.1(6) yes . . .
C99 C140 C146 50.6(4) yes . . .
C99 C140 C147 56.7(5) yes . . .
C146 C140 C147 102.9(6) yes . . .
C99 C144 C145 75.3(5) yes . . .
C99 C144 C147 69.8(6) yes . . .
C145 C144 C147 141.2(7) yes . . .
C99 C145 C144 53.3(4) yes . . .
C99 C146 C137 76.2(6) yes . . .
C99 C146 C140 66.1(5) yes . . .
C137 C146 C140 138.6(8) yes . . .
C99 C147 C140 60.6(5) yes . . .
C99 C147 C144 61.5(6) yes . . .
C140 C147 C144 117.6(8) yes . . .
C13 C24 H24 119.315 no . . .
C48 C24 H24 119.330 no . . .
C4 C28 H28 119.204 no . . .
C80 C28 H28 119.205 no . . .
C7 C36 H36 119.173 no . . .
C57 C36 H36 119.166 no . . .
C17 C38 H38 118.443 no . . .
C30 C38 H38 118.445 no . . .
C12 C46 H46 119.581 no . . .
C64 C46 H46 119.574 no . . .
C6 C48 H48 119.110 no . . .
C24 C48 H48 119.114 no . . .
C31 C54 H54 118.164 no . . .
C40 C54 H54 118.160 no . . .
C32 C56 H56 119.415 no . . .
C117 C56 H56 119.430 no . . .
C15 C57 H57 119.180 no . . .
C36 C57 H57 119.168 no . . .
C25 C62 H62 119.366 no . . .
C101 C62 H62 119.351 no . . .
C21 C63 H63 118.492 no . . .
C74 C63 H63 118.500 no . . .
C18 C64 H64 119.099 no . . .
C46 C64 H64 119.107 no . . .
C50 C71 H71 119.092 no . . .
C94 C71 H71 119.085 no . . .
C68 C73 H73 119.117 no . . .
C112 C73 H73 119.118 no . . .
C65 C76 H76 119.404 no . . .
C78 C76 H76 119.386 no . . .
C75 C77 H77 118.344 no . . .
C109 C77 H77 118.325 no . . .
C29 C78 H78 118.990 no . . .
C76 C78 H78 118.998 no . . .
C84 C79 H79 119.074 no . . .
C105 C79 H79 119.087 no . . .
C17 C80 H80 119.134 no . . .
C28 C80 H80 119.152 no . . .
C83 C81 H81 120.232 no . . .
C115 C81 H81 120.221 no . . .
C47 C82 H82 118.465 no . . .
C107 C82 H82 118.453 no . . .
C45 C83 H83 119.040 no . . .
C81 C83 H83 119.041 no . . .
C44 C87 H87 118.827 no . . .
C104 C87 H87 118.830 no . . .
C40 C88 H88 119.244 no . . .
C90 C88 H88 119.255 no . . .
C49 C89 H89 119.330 no . . .
C119 C89 H89 119.358 no . . .
C42 C90 H90 119.061 no . . .
C88 C90 H90 119.049 no . . .
C97 C91 H91 119.618 no . . .
C122 C91 H91 119.636 no . . .
C85 C92 H92 118.952 no . . .
C98 C92 H92 118.952 no . . .
C86 C93 H93 119.167 no . . .
C113 C93 H93 119.163 no . . .
C71 C94 H94 119.329 no . . .
C100 C94 H94 119.349 no . . .
C51 C96 H96 118.737 no . . .
C115 C96 H96 118.743 no . . .
C91 C97 H97 120.448 no . . .
C128 C97 H97 120.433 no . . .
C92 C98 H98 119.895 no . . .
C123 C98 H98 119.887 no . . .
C16 C101 H101 118.933 no . . .
C62 C101 H101 118.959 no . . .
C43 C102 H102 119.017 no . . .
C118 C102 H102 119.012 no . . .
C61 C103 H103 119.538 no . . .
C123 C103 H103 119.540 no . . .
C74 C104 H104 119.227 no . . .
C87 C104 H104 119.239 no . . .
C79 C105 H105 120.263 no . . .
C113 C105 H105 120.254 no . . .
C120 C106 H106 119.763 no . . .
C127 C106 H106 119.736 no . . .
C59 C108 H10A 109.468 no . . .
C59 C108 H10B 109.466 no . . .
C59 C108 H10C 109.473 no . . .
H10A C108 H10B 109.473 no . . .
H10A C108 H10C 109.477 no . . .
H10B C108 H10C 109.471 no . . .
C39 C110 H110 119.454 no . . .
C127 C110 H110 119.459 no . . .
C73 C112 H112 120.228 no . . .
C119 C112 H112 120.227 no . . .
C93 C113 H113 119.788 no . . .
C105 C113 H113 119.787 no . . .
C67 C114 H114 119.222 no . . .
C132 C114 H114 119.231 no . . .
C81 C115 H115 120.177 no . . .
C96 C115 H115 120.195 no . . .
C56 C117 H117 119.033 no . . .
C60 C117 H117 119.057 no . . .
C102 C118 H118 119.155 no . . .
C107 C118 H118 119.149 no . . .
C89 C119 H119 119.826 no . . .
C112 C119 H119 119.823 no . . .
C58 C120 H120 119.263 no . . .
C106 C120 H120 119.253 no . . .
C59 C121 H12G 109.464 no . . .
C59 C121 H12H 109.475 no . . .
C59 C121 H12I 109.479 no . . .
H12G C121 H12H 109.475 no . . .
H12G C121 H12I 109.464 no . . .
H12H C121 H12I 109.470 no . . .
C72 C122 H122 119.403 no . . .
C91 C122 H122 119.394 no . . .
C98 C123 H123 120.249 no . . .
C103 C123 H123 120.255 no . . .
C53 C124 H124 118.418 no . . .
C100 C124 H124 118.406 no . . .
C116 C125 H12A 109.469 no . . .
C116 C125 H12B 109.471 no . . .
C116 C125 H12C 109.475 no . . .
H12A C125 H12B 109.469 no . . .
H12A C125 H12C 109.473 no . . .
H12B C125 H12C 109.470 no . . .
C95 C126 H12D 109.473 no . . .
C95 C126 H12E 109.471 no . . .
C95 C126 H12F 109.478 no . . .
H12D C126 H12E 109.460 no . . .
H12D C126 H12F 109.466 no . . .
H12E C126 H12F 109.479 no . . .
C106 C127 H127 119.960 no . . .
C110 C127 H127 119.945 no . . .
C70 C128 H128 118.919 no . . .
C97 C128 H128 118.921 no . . .
C59 C130 H13V 109.476 no . . .
C59 C130 H13W 109.466 no . . .
C59 C130 H13X 109.476 no . . .
H13V C130 H13W 109.472 no . . .
H13V C130 H13X 109.472 no . . .
H13W C130 H13X 109.465 no . . .
C116 C131 H13A 109.476 no . . .
C116 C131 H13B 109.467 no . . .
C116 C131 H13C 109.467 no . . .
H13A C131 H13B 109.472 no . . .
H13A C131 H13C 109.473 no . . .
H13B C131 H13C 109.474 no . . .
C109 C132 H132 119.223 no . . .
C114 C132 H132 119.221 no . . .
C95 C133 H13J 109.467 no . . .
C95 C133 H13K 109.477 no . . .
C95 C133 H13L 109.470 no . . .
H13J C133 H13K 109.465 no . . .
H13J C133 H13L 109.468 no . . .
H13K C133 H13L 109.481 no . . .
C116 C134 H13D 109.471 no . . .
C116 C134 H13E 109.474 no . . .
C116 C134 H13F 109.469 no . . .
H13D C134 H13E 109.468 no . . .
H13D C134 H13F 109.472 no . . .
H13E C134 H13F 109.474 no . . .
C111 C135 H13P 109.471 no . . .
C111 C135 H13Q 109.475 no . . .
C111 C135 H13R 109.477 no . . .
H13P C135 H13Q 109.466 no . . .
H13P C135 H13R 109.471 no . . .
H13Q C135 H13R 109.468 no . . .
C111 C136 H13S 109.467 no . . .
C111 C136 H13T 109.470 no . . .
C111 C136 H13U 109.473 no . . .
H13S C136 H13T 109.467 no . . .
H13S C136 H13U 109.476 no . . .
H13T C136 H13U 109.475 no . . .
C99 C137 H148 114.4(17) no . . .
C99 C137 H149 107(2) no . . .
C99 C137 H150 109.2(18) no . . .
C146 C137 H148 71.2(18) no . . .
C146 C137 H149 77(2) no . . .
C146 C137 H150 168(2) no . . .
H148 C137 H149 103(3) no . . .
H148 C137 H150 110(3) no . . .
H149 C137 H150 114(3) no . . .
C129 C138 H13G 109.464 no . . .
C129 C138 H13H 109.475 no . . .
C129 C138 H13I 109.470 no . . .
H13G C138 H13H 109.478 no . . .
H13G C138 H13I 109.469 no . . .
H13H C138 H13I 109.472 no . . .
C95 C139 H13M 109.477 no . . .
C95 C139 H13N 109.464 no . . .
C95 C139 H13O 109.479 no . . .
H13M C139 H13N 109.466 no . . .
H13M C139 H13O 109.469 no . . .
H13N C139 H13O 109.474 no . . .
C99 C140 H151 111(3) no . . .
C99 C140 H152 108.2(15) no . . .
C99 C140 H153 108.6(19) no . . .
C146 C140 H151 72(2) no . . .
C146 C140 H152 157.1(17) no . . .
C146 C140 H153 90(2) no . . .
C147 C140 H151 162(3) no . . .
C147 C140 H152 62.9(16) no . . .
C147 C140 H153 90.5(18) no . . .
H151 C140 H152 115(3) no . . .
H151 C140 H153 107(3) no . . .
H152 C140 H153 107(3) no . . .
C129 C141 H14A 109.478 no . . .
C129 C141 H14B 109.465 no . . .
C129 C141 H14C 109.467 no . . .
H14A C141 H14B 109.480 no . . .
H14A C141 H14C 109.475 no . . .
H14B C141 H14C 109.463 no . . .
C129 C142 H14D 109.474 no . . .
C129 C142 H14E 109.468 no . . .
C129 C142 H14F 109.457 no . . .
H14D C142 H14E 109.480 no . . .
H14D C142 H14F 109.478 no . . .
H14E C142 H14F 109.472 no . . .
C111 C143 H14G 109.464 no . . .
C111 C143 H14H 109.465 no . . .
C111 C143 H14I 109.483 no . . .
H14G C143 H14H 109.471 no . . .
H14G C143 H14I 109.469 no . . .
H14H C143 H14I 109.475 no . . .
C99 C144 H154 112.7(17) no . . .
C99 C144 H155 112.6(19) no . . .
C99 C144 H156 113(2) no . . .
C145 C144 H154 92(3) no . . .
C145 C144 H155 155(2) no . . .
C145 C144 H156 50.0(18) no . . .
C147 C144 H154 87(3) no . . .
C147 C144 H155 59.3(18) no . . .
C147 C144 H156 164(2) no . . .
H154 C144 H155 106(3) no . . .
H154 C144 H156 106(3) no . . .
H155 C144 H156 107(3) no . . .
C99 C145 H156 90.2(15) no . . .
C144 C145 H156 45.4(15) no . . .
C99 C146 H148 112.6(14) no . . .
C99 C146 H149 101.0(14) no . . .
C137 C146 H148 52.5(12) no . . .
C137 C146 H149 50.0(15) no . . .
C140 C146 H148 160.7(15) no . . .
C140 C146 H149 120.4(19) no . . .
H148 C146 H149 79(3) no . . .
C99 C147 H155 99.2(19) no . . .
C140 C147 H155 158(3) no . . .
C144 C147 H155 50.0(16) no . . .
C137 H148 C146 56.3(13) no . . .
C137 H149 C146 53.0(16) no . . .
C144 H155 C147 71(2) no . . .
C144 H156 C145 85(3) no . . .

loop_
_geom_bond_atom_site_label_1
_geom_bond_atom_site_label_2
_geom_bond_distance
_geom_bond_publ_flag
_geom_bond_site_symmetry_1
_geom_bond_site_symmetry_2
C1 C11 1.438(4) yes . .
C1 C22 1.431(4) yes . .
C1 C29 1.403(4) yes . .
C2 C3 1.441(4) yes . .
C2 C15 1.410(4) yes . .
C2 C20 1.423(4) yes . .
C3 C9 1.442(4) yes . .
C3 C37 1.397(4) yes . .
C4 C19 1.451(4) yes . .
C4 C28 1.413(4) yes . .
C4 C30 1.408(4) yes . .
C5 C8 1.437(4) yes . .
C5 C20 1.445(4) yes . .
C5 C34 1.393(4) yes . .
C6 C9 1.404(4) yes . .
C6 C21 1.447(4) yes . .
C6 C48 1.411(4) yes . .
C7 C20 1.407(4) yes . .
C7 C36 1.411(4) yes . .
C7 C39 1.449(4) yes . .
C8 C9 1.426(4) yes . .
C8 C13 1.402(4) yes . .
C10 C23 1.418(4) yes . .
C10 C25 1.411(4) yes . .
C10 C41 1.445(4) yes . .
C11 C23 1.435(4) yes . .
C11 C66 1.391(4) yes . .
C12 C26 1.393(4) yes . .
C12 C46 1.422(4) yes . .
C12 C84 1.451(4) yes . .
C13 C24 1.408(4) yes . .
C13 C45 1.445(4) yes . .
C14 C19 1.394(4) yes . .
C14 C27 1.441(4) yes . .
C14 C33 1.430(4) yes . .
C15 C31 1.440(4) yes . .
C15 C57 1.410(4) yes . .
C16 C23 1.409(4) yes . .
C16 C75 1.452(4) yes . .
C16 C101 1.410(4) yes . .
C17 C38 1.372(4) yes . .
C17 C59 1.524(5) yes . .
C17 C80 1.407(5) yes . .
C18 C30 1.453(4) yes . .
C18 C33 1.416(4) yes . .
C18 C64 1.408(4) yes . .
C19 C50 1.463(4) yes . .
C21 C44 1.424(4) yes . .
C21 C63 1.414(4) yes . .
C22 C41 1.436(4) yes . .
C22 C65 1.409(4) yes . .
C24 C48 1.358(4) yes . .
C25 C49 1.455(4) yes . .
C25 C62 1.408(4) yes . .
C26 C33 1.425(4) yes . .
C26 C55 1.446(4) yes . .
C27 C32 1.405(5) yes . .
C27 C69 1.425(4) yes . .
C28 C80 1.362(5) yes . .
C29 C47 1.446(4) yes . .
C29 C78 1.411(4) yes . .
C30 C38 1.423(4) yes . .
C31 C42 1.420(4) yes . .
C31 C54 1.407(4) yes . .
C32 C53 1.452(4) yes . .
C32 C56 1.408(4) yes . .
C34 C51 1.451(4) yes . .
C34 C58 1.448(4) yes . .
C35 C55 1.395(4) yes . .
C35 C85 1.459(4) yes . .
C35 C86 1.450(4) yes . .
C36 C57 1.357(4) yes . .
C37 C42 1.453(4) yes . .
C37 C44 1.446(4) yes . .
C39 C58 1.420(4) yes . .
C39 C110 1.414(4) yes . .
C40 C54 1.367(4) yes . .
C40 C88 1.405(4) yes . .
C40 C99 1.532(5) yes . .
C41 C52 1.392(4) yes . .
C42 C90 1.418(4) yes . .
C43 C47 1.423(4) yes . .
C43 C66 1.453(4) yes . .
C43 C102 1.411(4) yes . .
C44 C87 1.408(4) yes . .
C45 C51 1.414(4) yes . .
C45 C83 1.409(4) yes . .
C46 C64 1.365(4) yes . .
C47 C82 1.411(4) yes . .
C49 C68 1.417(4) yes . .
C49 C89 1.407(4) yes . .
C50 C53 1.402(4) yes . .
C50 C71 1.410(4) yes . .
C51 C96 1.415(4) yes . .
C52 C68 1.450(4) yes . .
C52 C72 1.459(4) yes . .
C53 C124 1.410(4) yes . .
C55 C69 1.446(4) yes . .
C56 C117 1.374(4) yes . .
C58 C120 1.416(4) yes . .
C59 C108 1.514(5) yes . .
C59 C121 1.540(4) yes . .
C59 C130 1.545(4) yes . .
C60 C61 1.449(4) yes . .
C60 C69 1.407(4) yes . .
C60 C117 1.401(5) yes . .
C61 C85 1.409(5) yes . .
C61 C103 1.411(4) yes . .
C62 C101 1.358(5) yes . .
C63 C74 1.374(4) yes . .
C65 C70 1.449(4) yes . .
C65 C76 1.408(4) yes . .
C66 C67 1.455(4) yes . .
C67 C75 1.406(4) yes . .
C67 C114 1.417(5) yes . .
C68 C73 1.411(5) yes . .
C70 C72 1.414(4) yes . .
C70 C128 1.409(4) yes . .
C71 C94 1.365(5) yes . .
C72 C122 1.416(4) yes . .
C73 C112 1.372(4) yes . .
C74 C95 1.530(5) yes . .
C74 C104 1.414(5) yes . .
C75 C77 1.411(5) yes . .
C76 C78 1.356(4) yes . .
C77 C109 1.371(5) yes . .
C79 C84 1.410(4) yes . .
C79 C105 1.367(4) yes . .
C81 C83 1.369(4) yes . .
C81 C115 1.397(5) yes . .
C82 C107 1.386(4) yes . .
C84 C86 1.421(4) yes . .
C85 C92 1.417(4) yes . .
C86 C93 1.418(4) yes . .
C87 C104 1.367(4) yes . .
C88 C90 1.373(5) yes . .
C89 C119 1.365(5) yes . .
C91 C97 1.388(5) yes . .
C91 C122 1.371(4) yes . .
C92 C98 1.368(5) yes . .
C93 C113 1.367(4) yes . .
C94 C100 1.396(4) yes . .
C95 C126 1.531(5) yes . .
C95 C133 1.521(5) yes . .
C95 C139 1.534(4) yes . .
C96 C115 1.364(5) yes . .
C97 C128 1.367(4) yes . .
C98 C123 1.393(5) yes . .
C99 C137 1.518(6) yes . .
C99 C140 1.620(6) yes . .
C99 C144 1.454(6) yes . .
C99 C145 1.755(9) yes . .
C99 C146 1.368(9) yes . .
C99 C147 1.553(12) yes . .
C100 C111 1.534(5) yes . .
C100 C124 1.382(4) yes . .
C102 C118 1.369(4) yes . .
C103 C123 1.378(5) yes . .
C105 C113 1.394(5) yes . .
C106 C120 1.371(5) yes . .
C106 C127 1.384(5) yes . .
C107 C116 1.524(4) yes . .
C107 C118 1.404(5) yes . .
C109 C129 1.538(5) yes . .
C109 C132 1.404(5) yes . .
C110 C127 1.365(4) yes . .
C111 C135 1.517(4) yes . .
C111 C136 1.534(5) yes . .
C111 C143 1.525(5) yes . .
C112 C119 1.389(5) yes . .
C114 C132 1.375(5) yes . .
C116 C125 1.532(5) yes . .
C116 C131 1.531(4) yes . .
C116 C134 1.520(5) yes . .
C129 C138 1.517(5) yes . .
C129 C141 1.549(5) yes . .
C129 C142 1.524(5) yes . .
C137 C146 1.058(12) yes . .
C140 C146 1.583(12) yes . .
C140 C147 1.652(12) yes . .
C144 C145 1.420(11) yes . .
C144 C147 1.242(12) yes . .
C24 H24 0.950 no . .
C28 H28 0.950 no . .
C36 H36 0.950 no . .
C38 H38 0.950 no . .
C46 H46 0.950 no . .
C48 H48 0.950 no . .
C54 H54 0.950 no . .
C56 H56 0.950 no . .
C57 H57 0.950 no . .
C62 H62 0.950 no . .
C63 H63 0.950 no . .
C64 H64 0.950 no . .
C71 H71 0.950 no . .
C73 H73 0.950 no . .
C76 H76 0.950 no . .
C77 H77 0.950 no . .
C78 H78 0.950 no . .
C79 H79 0.950 no . .
C80 H80 0.950 no . .
C81 H81 0.950 no . .
C82 H82 0.950 no . .
C83 H83 0.950 no . .
C87 H87 0.950 no . .
C88 H88 0.950 no . .
C89 H89 0.950 no . .
C90 H90 0.950 no . .
C91 H91 0.950 no . .
C92 H92 0.950 no . .
C93 H93 0.950 no . .
C94 H94 0.950 no . .
C96 H96 0.950 no . .
C97 H97 0.950 no . .
C98 H98 0.950 no . .
C101 H101 0.950 no . .
C102 H102 0.950 no . .
C103 H103 0.950 no . .
C104 H104 0.950 no . .
C105 H105 0.950 no . .
C106 H106 0.950 no . .
C108 H10A 0.980 no . .
C108 H10B 0.980 no . .
C108 H10C 0.980 no . .
C110 H110 0.950 no . .
C112 H112 0.950 no . .
C113 H113 0.950 no . .
C114 H114 0.950 no . .
C115 H115 0.950 no . .
C117 H117 0.950 no . .
C118 H118 0.950 no . .
C119 H119 0.950 no . .
C120 H120 0.950 no . .
C121 H12G 0.980 no . .
C121 H12H 0.980 no . .
C121 H12I 0.980 no . .
C122 H122 0.950 no . .
C123 H123 0.950 no . .
C124 H124 0.950 no . .
C125 H12A 0.980 no . .
C125 H12B 0.980 no . .
C125 H12C 0.980 no . .
C126 H12D 0.980 no . .
C126 H12E 0.980 no . .
C126 H12F 0.980 no . .
C127 H127 0.950 no . .
C128 H128 0.950 no . .
C130 H13V 0.980 no . .
C130 H13W 0.980 no . .
C130 H13X 0.980 no . .
C131 H13A 0.980 no . .
C131 H13B 0.980 no . .
C131 H13C 0.980 no . .
C132 H132 0.950 no . .
C133 H13J 0.980 no . .
C133 H13K 0.980 no . .
C133 H13L 0.980 no . .
C134 H13D 0.980 no . .
C134 H13E 0.980 no . .
C134 H13F 0.980 no . .
C135 H13P 0.980 no . .
C135 H13Q 0.980 no . .
C135 H13R 0.980 no . .
C136 H13S 0.980 no . .
C136 H13T 0.980 no . .
C136 H13U 0.980 no . .
C137 H148 1.010(18) no . .
C137 H149 1.01(3) no . .
C137 H150 1.00(3) no . .
C138 H13G 0.980 no . .
C138 H13H 0.980 no . .
C138 H13I 0.980 no . .
C139 H13M 0.980 no . .
C139 H13N 0.980 no . .
C139 H13O 0.980 no . .
C140 H151 0.98(2) no . .
C140 H152 1.01(3) no . .
C140 H153 1.02(4) no . .
C141 H14A 0.980 no . .
C141 H14B 0.980 no . .
C141 H14C 0.980 no . .
C142 H14D 0.980 no . .
C142 H14E 0.980 no . .
C142 H14F 0.980 no . .
C143 H14G 0.980 no . .
C143 H14H 0.980 no . .
C143 H14I 0.980 no . .
C144 H154 1.00(4) no . .
C144 H155 1.01(3) no . .
C144 H156 1.02(3) no . .
C145 H156 1.09(4) no . .
C146 H148 1.20(3) no . .
C146 H149 1.29(4) no . .
C147 H155 1.13(3) no . .

loop_
_geom_contact_atom_site_label_1
_geom_contact_atom_site_label_2
_geom_contact_distance
_geom_contact_publ_flag
_geom_contact_site_symmetry_1
_geom_contact_site_symmetry_2
C1 C10 2.852(4) no . .
C1 C43 2.833(4) no . .
C1 C76 2.794(4) no . .
C2 C8 2.852(4) no . .
C2 C36 2.791(4) no . .
C2 C42 2.831(4) no . .
C3 C5 2.884(4) no . .
C3 C21 2.845(4) no . .
C3 C31 2.840(4) no . .
C4 C17 2.842(4) no . .
C4 C33 2.838(4) no . .
C4 C71 3.057(5) no . .
C5 C39 2.841(4) no . .
C5 C45 2.826(4) no . .
C6 C13 2.835(4) no . .
C6 C37 2.849(4) no . .
C7 C15 2.838(4) no . .
C7 C34 2.844(4) no . .
C8 C48 2.781(4) no . .
C8 C51 2.837(4) no . .
C9 C20 2.859(4) no . .
C9 C24 2.787(4) no . .
C9 C44 2.847(4) no . .
C10 C68 2.846(4) no . .
C10 C101 2.780(4) no . .
C11 C41 2.872(4) no . .
C11 C47 2.843(4) no . .
C11 C75 2.844(4) no . .
C12 C18 2.837(4) no . .
C12 C35 2.847(4) no . .
C13 C34 2.844(4) no . .
C14 C30 2.848(4) no . .
C14 C53 2.845(4) no . .
C14 C55 2.873(4) no . .
C15 C37 2.858(4) no . .
C16 C25 2.839(4) no . .
C16 C66 2.844(4) no . .
C18 C19 2.844(4) no . .
C19 C32 2.842(4) no . .
C20 C57 2.787(4) no . .
C20 C58 2.846(4) no . .
C21 C104 2.784(4) no . .
C22 C23 2.858(4) no . .
C22 C72 2.841(4) no . .
C22 C78 2.783(4) no . .
C23 C62 2.790(4) no . .
C23 C67 2.828(4) no . .
C24 C83 2.953(4) no . .
C25 C52 2.854(4) no . .
C26 C27 2.860(4) no . .
C26 C64 2.790(4) no . .
C26 C86 2.842(4) no . .
C27 C50 2.827(4) no . .
C27 C117 2.784(4) no . .
C28 C38 2.747(5) no . .
C28 C50 3.017(5) no . .
C28 C71 2.986(5) no . .
C29 C65 2.834(4) no . .
C29 C66 2.848(4) no . .
C30 C80 2.789(4) no . .
C31 C88 2.783(4) no . .
C32 C60 2.844(4) no . .
C33 C46 2.797(4) no . .
C33 C69 2.859(4) no . .
C35 C60 2.855(4) no . .
C36 C110 2.952(4) no . .
C38 C64 2.982(4) no . .
C38 C108 2.895(5) no . .
C38 C130 3.528(4) no . .
C39 C106 2.790(4) no . .
C40 C42 2.856(5) no . .
C41 C49 2.835(4) no . .
C41 C70 2.839(4) no . .
C42 C87 3.042(5) no . .
C43 C107 2.854(4) no . .
C43 C114 3.038(5) no . .
C44 C74 2.860(4) no . .
C44 C90 3.056(5) no . .
C45 C115 2.803(4) no . .
C46 C79 2.959(4) no . .
C47 C118 2.793(4) no . .
C48 C63 2.942(4) no . .
C49 C112 2.798(5) no . .
C50 C100 2.834(5) no . .
C51 C81 2.815(4) no . .
C51 C120 3.047(4) no . .
C52 C65 2.846(4) no . .
C53 C94 2.785(4) no . .
C54 C57 2.932(4) no . .
C54 C90 2.741(4) no . .
C54 C137 3.561(6) no . .
C54 C140 2.866(7) no . .
C54 C144 3.492(6) no . .
C54 C146 3.143(10) no . .
C54 C147 3.113(13) no . .
C55 C61 2.840(4) no . .
C55 C84 2.830(4) no . .
C56 C69 2.789(5) no . .
C56 C124 2.961(4) no . .
C58 C96 3.038(4) no . .
C58 C127 2.813(4) no . .
C61 C98 2.790(5) no . .
C62 C89 2.956(5) no . .
C63 C87 2.750(5) no . .
C63 C126 2.879(5) no . .
C63 C139 3.550(4) no . .
C67 C102 3.058(4) no . .
C67 C109 2.852(5) no . .
C68 C119 2.800(4) no . .
C68 C122 3.037(4) no . .
C69 C85 2.845(4) no . .
C70 C91 2.793(4) no . .
C71 C124 2.733(4) no . .
C72 C73 3.054(4) no . .
C72 C97 2.815(4) no . .
C73 C89 2.757(5) no . .
C73 C122 3.000(4) no . .
C75 C132 2.781(5) no . .
C76 C128 2.961(4) no . .
C77 C101 2.969(5) no . .
C77 C114 2.745(5) no . .
C77 C138 2.898(5) no . .
C77 C141 3.466(6) no . .
C78 C82 2.959(4) no . .
C79 C93 2.759(5) no . .
C80 C121 2.965(5) no . .
C80 C130 3.127(4) no . .
C82 C102 2.752(4) no . .
C82 C125 3.524(5) no . .
C82 C134 2.893(4) no . .
C83 C96 2.746(5) no . .
C84 C113 2.797(4) no . .
C85 C93 3.060(4) no . .
C85 C123 2.823(4) no . .
C86 C92 3.058(4) no . .
C86 C105 2.818(4) no . .
C87 C90 2.991(5) no . .
C88 C137 3.045(6) no . .
C88 C144 3.112(7) no . .
C88 C145 2.879(11) no . .
C88 C146 3.386(10) no . .
C92 C93 2.994(4) no . .
C92 C103 2.760(5) no . .
C94 C136 2.932(5) no . .
C94 C143 3.273(6) no . .
C96 C120 2.999(4) no . .
C102 C114 3.009(5) no . .
C103 C117 2.923(5) no . .
C104 C133 3.020(5) no . .
C104 C139 3.095(5) no . .
C110 C120 2.765(5) no . .
C118 C125 3.111(5) no . .
C118 C131 2.983(5) no . .
C122 C128 2.755(4) no . .
C124 C135 2.908(5) no . .
C124 C143 3.357(5) no . .
C132 C141 3.160(5) no . .
C132 C142 2.978(5) no . .
C1 C113 3.569(4) no . 1_655
C3 C30 3.568(4) no . .
C3 C89 3.514(4) no . .
C6 C14 3.536(4) no . .
C6 C112 3.277(4) no . .
C8 C33 3.541(4) no . .
C8 C73 3.521(4) no . .
C9 C33 3.555(4) no . .
C9 C73 3.525(4) no . .
C9 C112 3.489(4) no . .
C11 C36 3.571(4) no . .
C11 C79 3.495(4) no . 1_655
C12 C34 3.534(4) no . .
C13 C55 3.529(4) no . .
C13 C73 3.569(4) no . .
C14 C6 3.536(4) no . .
C14 C62 3.283(4) no . 1_455
C15 C62 3.521(4) no . .
C16 C57 3.521(4) no . .
C18 C101 3.412(4) no . 1_455
C19 C62 3.532(4) no . 1_455
C20 C64 3.380(4) no . .
C22 C93 3.407(4) no . 1_655
C23 C36 3.529(4) no . .
C24 C60 3.539(4) no . .
C24 C69 3.304(4) no . .
C27 C48 3.404(4) no . .
C27 C49 3.506(4) no . 1_455
C28 C44 3.484(4) no . .
C28 C87 3.368(4) no . .
C28 C137 3.526(6) no . 2_565
C29 C113 3.573(4) no . 1_655
C30 C3 3.568(4) no . .
C31 C62 3.338(4) no . .
C32 C89 3.444(4) no . 1_455
C33 C8 3.541(4) no . .
C33 C9 3.555(4) no . .
C33 C62 3.326(4) no . 1_455
C33 C101 3.447(4) no . 1_455
C34 C12 3.534(4) no . .
C36 C11 3.571(4) no . .
C36 C23 3.529(4) no . .
C37 C89 3.341(4) no . .
C37 C119 3.440(4) no . .
C39 C46 3.478(4) no . .
C42 C89 3.392(4) no . .
C44 C28 3.484(4) no . .
C44 C119 3.536(4) no . .
C46 C39 3.478(4) no . .
C46 C58 3.415(4) no . .
C46 C75 3.542(4) no . 1_455
C47 C110 3.526(4) no . .
C48 C27 3.404(4) no . .
C48 C112 3.554(4) no . .
C49 C27 3.506(4) no . 1_655
C53 C89 3.339(4) no . 1_455
C54 C62 3.395(4) no . .
C54 C101 3.404(4) no . .
C55 C13 3.529(4) no . .
C57 C16 3.521(4) no . .
C58 C46 3.415(4) no . .
C60 C24 3.539(4) no . .
C61 C122 3.442(4) no . 1_455
C62 C14 3.283(4) no . 1_655
C62 C15 3.521(4) no . .
C62 C19 3.532(4) no . 1_655
C62 C31 3.338(4) no . .
C62 C33 3.326(4) no . 1_655
C62 C54 3.395(4) no . .
C64 C20 3.380(4) no . .
C64 C77 3.481(4) no . 1_455
C65 C93 3.361(4) no . 1_655
C65 C96 3.352(4) no . .
C69 C24 3.304(4) no . .
C70 C96 3.491(4) no . .
C70 C115 3.580(4) no . .
C73 C8 3.521(4) no . .
C73 C9 3.525(4) no . .
C73 C13 3.569(4) no . .
C75 C46 3.542(4) no . 1_655
C76 C96 3.336(5) no . .
C76 C115 3.586(4) no . 2_556
C77 C64 3.481(4) no . 1_655
C77 C131 3.510(4) no . 2_566
C78 C98 3.532(5) no . 2_556
C78 C115 3.562(4) no . 2_556
C79 C11 3.495(4) no . 1_455
C79 C106 3.499(5) no . .
C79 C120 3.320(4) no . .
C80 C87 3.508(4) no . .
C82 C127 3.422(5) no . .
C84 C120 3.473(4) no . .
C87 C28 3.368(4) no . .
C87 C80 3.508(4) no . .
C89 C3 3.514(4) no . .
C89 C32 3.444(4) no . 1_655
C89 C37 3.341(4) no . .
C89 C42 3.392(4) no . .
C89 C53 3.339(4) no . 1_655
C89 C90 3.588(4) no . .
C90 C89 3.588(4) no . .
C91 C103 3.559(5) no . 1_655
C93 C22 3.407(4) no . 1_455
C93 C65 3.361(4) no . 1_455
C96 C65 3.352(4) no . .
C96 C70 3.491(4) no . .
C96 C76 3.336(5) no . .
C98 C78 3.532(5) no . 2_556
C101 C18 3.412(4) no . 1_655
C101 C33 3.447(4) no . 1_655
C101 C54 3.404(4) no . .
C103 C91 3.559(5) no . 1_455
C106 C79 3.499(5) no . .
C108 C125 3.429(5) no . 2_566
C109 C131 3.595(5) no . 2_566
C110 C47 3.526(4) no . .
C112 C6 3.277(4) no . .
C112 C9 3.489(4) no . .
C112 C48 3.554(4) no . .
C112 C135 3.405(4) no . 2_555
C113 C1 3.569(4) no . 1_455
C113 C29 3.573(4) no . 1_455
C115 C70 3.580(4) no . .
C115 C76 3.586(4) no . 2_556
C115 C78 3.562(4) no . 2_556
C115 C128 3.430(4) no . .
C119 C37 3.440(4) no . .
C119 C44 3.536(4) no . .
C119 C124 3.495(4) no . 1_655
C120 C79 3.320(4) no . .
C120 C84 3.473(4) no . .
C122 C61 3.442(4) no . 1_655
C124 C119 3.495(4) no . 1_455
C125 C108 3.429(5) no . 2_566
C127 C82 3.422(5) no . .
C128 C115 3.430(4) no . .
C131 C77 3.510(4) no . 2_566
C131 C109 3.595(5) no . 2_566
C133 C146 3.452(9) no . 2_565
C135 C112 3.405(4) no . 2_555
C137 C28 3.526(6) no . 2_565
C145 C145 2.614(12) no . 2_665
C146 C133 3.452(9) no . 2_565
C1 H78 3.2704 no . .
C2 H57 3.2782 no . .
C4 H38 3.2817 no . .
C4 H71 2.7730 no . .
C4 H80 3.2726 no . .
C6 H24 3.2702 no . .
C6 H63 2.6491 no . .
C7 H57 3.2680 no . .
C7 H110 2.6641 no . .
C8 H24 3.2699 no . .
C9 H48 3.2698 no . .
C10 H62 3.2774 no . .
C12 H64 3.2773 no . .
C12 H79 2.6632 no . .
C13 H48 3.2631 no . .
C13 H83 2.6590 no . .
C15 H36 3.2676 no . .
C15 H54 2.6420 no . .
C16 H62 3.2722 no . .
C16 H77 2.6577 no . .
C17 H10A 2.7205 no . .
C17 H10B 2.7174 no . .
C17 H10C 3.3615 no . .
C17 H12G 2.7125 no . .
C17 H12H 2.7172 no . .
C17 H12I 3.3641 no . .
C17 H13V 2.6949 no . .
C17 H13W 2.6938 no . .
C17 H13X 3.3527 no . .
C17 H28 3.2683 no . .
C18 H38 2.6845 no . .
C18 H46 3.2750 no . .
C19 H28 2.6706 no . .
C19 H71 2.6869 no . .
C20 H36 3.2739 no . .
C21 H48 2.6766 no . .
C21 H87 3.2713 no . .
C22 H76 3.2785 no . .
C23 H101 3.2707 no . .
C24 H83 2.6341 no . .
C25 H89 2.6708 no . .
C25 H101 3.2603 no . .
C26 H46 3.2770 no . .
C27 H56 3.2729 no . .
C28 H71 2.4925 no . .
C29 H76 3.2701 no . .
C29 H82 2.6571 no . .
C30 H28 3.2727 no . .
C30 H64 2.6829 no . .
C31 H57 2.6729 no . .
C31 H90 3.2738 no . .
C32 H117 3.2735 no . .
C32 H124 2.6679 no . .
C33 H64 3.2795 no . .
C34 H96 2.6795 no . .
C34 H120 2.6941 no . .
C35 H92 2.6971 no . .
C35 H93 2.6943 no . .
C36 H110 2.6333 no . .
C37 H87 2.6909 no . .
C37 H90 2.6994 no . .
C38 H10A 2.8669 no . .
C38 H10B 2.7432 no . .
C38 H13V 3.4018 no . .
C38 H64 2.6653 no . .
C38 H80 3.2284 no . .
C39 H36 2.6824 no . .
C39 H120 3.2836 no . .
C39 H127 3.2778 no . .
C40 H90 3.2729 no . .
C40 H148 2.68(3) no . .
C40 H149 3.33(3) no . .
C40 H150 2.75(3) no . .
C40 H151 2.82(4) no . .
C40 H152 2.82(3) no . .
C40 H153 3.46(4) no . .
C40 H154 3.36(4) no . .
C40 H155 2.69(4) no . .
C40 H156 2.75(4) no . .
C42 H54 3.2842 no . .
C42 H87 2.7461 no . .
C42 H88 3.2891 no . .
C43 H82 3.2901 no . .
C43 H114 2.7408 no . .
C43 H118 3.2799 no . .
C44 H63 3.2989 no . .
C44 H90 2.7732 no . .
C44 H104 3.2791 no . .
C45 H24 2.6782 no . .
C45 H81 3.2845 no . .
C45 H96 3.2751 no . .
C46 H79 2.6346 no . .
C47 H78 2.6822 no . .
C47 H102 3.2788 no . .
C48 H63 2.6066 no . .
C49 H62 2.6894 no . .
C49 H73 3.2804 no . .
C49 H119 3.2718 no . .
C50 H28 2.7095 no . .
C50 H94 3.2747 no . .
C50 H124 3.2651 no . .
C51 H83 3.2845 no . .
C51 H115 3.2903 no . .
C51 H120 2.7579 no . .
C52 H73 2.6789 no . .
C52 H122 2.6901 no . .
C53 H56 2.6883 no . .
C53 H71 3.2623 no . .
C54 H57 2.6255 no . .
C54 H88 3.2202 no . .
C54 H148 3.52(3) no . .
C54 H151 2.86(4) no . .
C54 H152 2.80(4) no . .
C54 H155 3.41(4) no . .
C56 H124 2.6374 no . .
C57 H54 2.5946 no . .
C58 H96 2.7300 no . .
C58 H106 3.2859 no . .
C58 H110 3.3009 no . .
C59 H38 2.7181 no . .
C59 H80 2.6494 no . .
C60 H56 3.2763 no . .
C60 H103 2.6460 no . .
C61 H92 3.2685 no . .
C61 H117 2.6727 no . .
C61 H123 3.2852 no . .
C62 H89 2.6399 no . .
C63 H12D 2.8141 no . .
C63 H12E 2.7579 no . .
C63 H13K 3.5615 no . .
C63 H13M 3.4384 no . .
C63 H48 2.6225 no . .
C63 H104 3.2341 no . .
C64 H38 2.6619 no . .
C65 H78 3.2580 no . .
C65 H128 2.6634 no . .
C66 H102 2.6912 no . .
C66 H114 2.6892 no . .
C67 H77 3.2774 no . .
C67 H102 2.7719 no . .
C67 H132 3.2875 no . .
C68 H89 3.2862 no . .
C68 H112 3.2870 no . .
C68 H122 2.7344 no . .
C69 H117 3.2654 no . .
C70 H76 2.6829 no . .
C70 H97 3.2859 no . .
C70 H122 3.2847 no . .
C71 H28 2.4602 no . .
C72 H73 2.7647 no . .
C72 H91 3.2827 no . .
C72 H128 3.2822 no . .
C73 H119 3.2415 no . .
C73 H122 2.4518 no . .
C74 H12D 2.7363 no . .
C74 H12E 2.7322 no . .
C74 H12F 3.3771 no . .
C74 H13J 2.6858 no . .
C74 H13K 2.6888 no . .
C74 H13L 3.3473 no . .
C74 H13M 2.6757 no . .
C74 H13N 2.6839 no . .
C74 H13O 3.3450 no . .
C74 H87 3.2753 no . .
C75 H101 2.6891 no . .
C75 H114 3.2681 no . .
C76 H128 2.6415 no . .
C77 H13H 2.9175 no . .
C77 H13I 2.7065 no . .
C77 H14B 3.3156 no . .
C77 H101 2.6613 no . .
C77 H132 3.2234 no . .
C78 H82 2.6299 no . .
C79 H46 2.6715 no . .
C79 H113 3.2402 no . .
C80 H12G 2.6659 no . .
C80 H12H 3.1803 no . .
C80 H13V 3.4323 no . .
C80 H13W 2.8394 no . .
C80 H38 3.2295 no . .
C80 H71 3.5294 no . .
C81 H96 3.2395 no . .
C82 H12A 3.4158 no . .
C82 H13D 2.7574 no . .
C82 H13E 2.8511 no . .
C82 H78 2.6512 no . .
C82 H118 3.2383 no . .
C83 H24 2.6641 no . .
C83 H115 3.2474 no . .
C84 H46 2.6933 no . .
C84 H93 3.2875 no . .
C84 H105 3.2833 no . .
C85 H93 2.7667 no . .
C85 H98 3.2906 no . .
C85 H103 3.2958 no . .
C86 H79 3.2931 no . .
C86 H92 2.7639 no . .
C86 H113 3.2866 no . .
C87 H90 2.4620 no . .
C88 H54 3.2204 no . .
C88 H87 3.5130 no . .
C88 H148 3.26(3) no . .
C88 H150 2.84(4) no . .
C88 H155 3.39(4) no . .
C88 H156 2.90(4) no . .
C89 H62 2.6552 no . .
C89 H112 3.2449 no . .
C90 H87 2.4432 no . .
C91 H73 3.5852 no . .
C91 H128 3.2314 no . .
C92 H93 2.4462 no . .
C92 H123 3.2506 no . .
C93 H92 2.4525 no . .
C93 H105 3.2519 no . .
C94 H13S 3.0577 no . .
C94 H13T 2.6679 no . .
C94 H14G 3.0272 no . .
C94 H14H 3.5998 no . .
C94 H28 3.4997 no . .
C94 H124 3.2242 no . .
C95 H63 2.7078 no . .
C95 H104 2.6827 no . .
C96 H81 3.2435 no . .
C96 H120 2.4726 no . .
C97 H122 3.2517 no . .
C98 H93 3.5087 no . .
C98 H103 3.2513 no . .
C99 H54 2.6777 no . .
C99 H88 2.6952 no . .
C100 H13P 2.7087 no . .
C100 H13Q 2.7113 no . .
C100 H13R 3.3626 no . .
C100 H13S 2.7246 no . .
C100 H13T 2.7239 no . .
C100 H13U 3.3741 no . .
C100 H14G 2.6813 no . .
C100 H14H 2.6807 no . .
C100 H14I 3.3466 no . .
C100 H71 3.2561 no . .
C101 H77 2.6371 no . .
C102 H114 2.4804 no . .
C103 H98 3.2514 no . .
C103 H117 2.6055 no . .
C104 H13J 2.7133 no . .
C104 H13K 3.2578 no . .
C104 H13M 3.3678 no . .
C104 H13N 2.8000 no . .
C104 H63 3.2354 no . .
C104 H90 3.5240 no . .
C105 H93 3.2492 no . .
C106 H96 3.5163 no . .
C106 H110 3.2373 no . .
C107 H12A 2.6936 no . .
C107 H12B 3.3362 no . .
C107 H12C 2.6507 no . .
C107 H13A 3.3435 no . .
C107 H13B 2.7158 no . .
C107 H13C 2.6554 no . .
C107 H13D 2.7407 no . .
C107 H13E 2.7440 no . .
C107 H13F 3.3761 no . .
C107 H102 3.2701 no . .
C108 H12G 3.3234 no . .
C108 H12H 2.6818 no . .
C108 H12I 2.6331 no . .
C108 H13V 2.6861 no . .
C108 H13W 3.3294 no . .
C108 H13X 2.6448 no . .
C108 H38 2.5214 no . .
C109 H13G 3.3787 no . .
C109 H13H 2.7460 no . .
C109 H13I 2.7243 no . .
C109 H14A 3.3549 no . .
C109 H14B 2.6970 no . .
C109 H14C 2.6744 no . .
C109 H14D 2.7246 no . .
C109 H14E 3.3619 no . .
C109 H14F 2.6851 no . .
C109 H114 3.2754 no . .
C110 H36 2.6493 no . .
C110 H106 3.2364 no . .
C111 H94 2.6976 no . .
C111 H124 2.6877 no . .
C112 H89 3.2441 no . .
C112 H122 3.5077 no . .
C113 H79 3.2399 no . .
C113 H92 3.5291 no . .
C114 H102 2.5019 no . .
C115 H83 3.2448 no . .
C115 H120 3.5684 no . .
C116 H82 2.7034 no . .
C116 H118 2.6787 no . .
C117 H103 2.5957 no . .
C118 H12A 3.4313 no . .
C118 H12C 2.7971 no . .
C118 H13B 3.2473 no . .
C118 H13C 2.6451 no . .
C118 H82 3.2370 no . .
C118 H114 3.5355 no . .
C119 H73 3.2406 no . .
C120 H96 2.4341 no . .
C120 H127 3.2469 no . .
C121 H10A 2.6697 no . .
C121 H10B 3.3287 no . .
C121 H10C 2.6320 no . .
C121 H13V 3.3431 no . .
C121 H13W 2.6704 no . .
C121 H13X 2.6609 no . .
C121 H80 2.7007 no . .
C122 H73 2.4917 no . .
C122 H97 3.2557 no . .
C123 H92 3.2459 no . .
C124 H13P 2.6610 no . .
C124 H13Q 3.0011 no . .
C124 H14H 3.1483 no . .
C124 H56 2.6678 no . .
C124 H94 3.2258 no . .
C125 H13A 2.6471 no . .
C125 H13B 3.3391 no . .
C125 H13C 2.6936 no . .
C125 H13D 2.6452 no . .
C125 H13E 3.3191 no . .
C125 H13F 2.6340 no . .
C125 H118 3.0218 no . .
C126 H13J 3.3235 no . .
C126 H13K 2.6671 no . .
C126 H13L 2.6289 no . .
C126 H13M 2.6767 no . .
C126 H13N 3.3313 no . .
C126 H13O 2.6379 no . .
C126 H63 2.4856 no . .
C127 H120 3.2442 no . .
C128 H76 2.6603 no . .
C128 H91 3.2324 no . .
C129 H77 2.6982 no . .
C129 H132 2.6856 no . .
C130 H10A 3.3357 no . .
C130 H10B 2.6677 no . .
C130 H10C 2.6473 no . .
C130 H12G 2.6645 no . .
C130 H12H 3.3440 no . .
C130 H12I 2.6642 no . .
C130 H80 3.0351 no . .
C131 H12A 3.3391 no . .
C131 H12B 2.6528 no . .
C131 H12C 2.6886 no . .
C131 H13D 3.3288 no . .
C131 H13E 2.6716 no . .
C131 H13F 2.6424 no . .
C131 H118 2.7504 no . .
C132 H14B 3.4755 no . .
C132 H14C 2.8631 no . .
C132 H14D 3.2042 no . .
C132 H14F 2.6579 no . .
C132 H77 3.2238 no . .
C132 H102 3.5740 no . .
C133 H12D 2.6593 no . .
C133 H12E 3.3218 no . .
C133 H12F 2.6417 no . .
C133 H13M 3.3440 no . .
C133 H13N 2.6867 no . .
C133 H13O 2.6851 no . .
C133 H104 2.8109 no . .
C134 H12A 2.6455 no . .
C134 H12B 2.6400 no . .
C134 H12C 3.3168 no . .
C134 H13A 2.6577 no . .
C134 H13B 2.6616 no . .
C134 H13C 3.3268 no . .
C134 H82 2.5059 no . .
C135 H13S 2.6311 no . .
C135 H13T 3.3016 no . .
C135 H13U 2.6098 no . .
C135 H14G 3.3464 no . .
C135 H14H 2.7197 no . .
C135 H14I 2.6739 no . .
C135 H124 2.5736 no . .
C136 H13P 3.3048 no . .
C136 H13Q 2.6260 no . .
C136 H13R 2.6065 no . .
C136 H14G 2.6527 no . .
C136 H14H 3.3243 no . .
C136 H14I 2.6380 no . .
C136 H94 2.6440 no . .
C137 H88 2.9182 no . .
C137 H151 2.63(4) no . .
C137 H152 3.35(3) no . .
C137 H153 2.67(4) no . .
C137 H154 2.75(4) no . .
C137 H155 3.38(4) no . .
C137 H156 2.74(3) no . .
C138 H14A 2.6615 no . .
C138 H14B 2.6749 no . .
C138 H14C 3.3336 no . .
C138 H14D 2.6566 no . .
C138 H14E 2.6394 no . .
C138 H14F 3.3171 no . .
C138 H77 2.5174 no . .
C139 H12D 3.3323 no . .
C139 H12E 2.6593 no . .
C139 H12F 2.6536 no . .
C139 H13J 2.6844 no . .
C139 H13K 3.3466 no . .
C139 H13L 2.6808 no . .
C139 H104 2.9878 no . .
C140 H54 2.4297 no . .
C140 H150 3.37(3) no . .
C140 H154 2.65(3) no . .
C140 H156 3.41(3) no . .
C141 H13G 2.6500 no . .
C141 H13H 3.3398 no . .
C141 H13I 2.6704 no . .
C141 H14D 3.3495 no . .
C141 H14E 2.6625 no . .
C141 H14F 2.6863 no . .
C141 H132 3.0725 no . .
C142 H13G 2.6378 no . .
C142 H13H 2.6548 no . .
C142 H13I 3.3185 no . .
C142 H14A 2.6676 no . .
C142 H14B 3.3448 no . .
C142 H14C 2.6938 no . .
C142 H132 2.7388 no . .
C143 H13P 2.7105 no . .
C143 H13Q 3.3484 no . .
C143 H13R 2.6789 no . .
C143 H13S 3.3227 no . .
C143 H13T 2.6464 no . .
C143 H13U 2.6485 no . .
C143 H94 3.2555 no . .
C143 H124 3.4110 no . .
C144 H88 2.9833 no . .
C144 H148 3.38(2) no . .
C144 H149 2.74(3) no . .
C144 H150 2.67(3) no . .
C144 H151 3.33(3) no . .
C144 H152 2.65(3) no . .
C144 H153 2.68(3) no . .
C145 H88 2.4047 no . .
C145 H148 2.77(2) no . .
C145 H149 2.19(3) no . .
C145 H150 1.50(4) no . .
C145 H153 3.29(4) no . .
C146 H54 3.1029 no . .
C146 H88 3.5256 no . .
C146 H154 2.84(4) no . .
C146 H155 3.32(4) no . .
C146 H156 3.20(3) no . .
C147 H54 2.9435 no . .
C147 H148 3.58(3) no . .
C147 H149 3.02(4) no . .
C147 H150 3.42(3) no . .
H10A H12G 3.5723 no . .
H10A H12H 2.5069 no . .
H10A H12I 2.9263 no . .
H10A H13V 3.5846 no . .
H10A H13X 3.5437 no . .
H10A H38 2.4161 no . .
H10B H12H 3.5836 no . .
H10B H12I 3.5289 no . .
H10B H13V 2.5022 no . .
H10B H13W 3.5699 no . .
H10B H13X 2.9264 no . .
H10B H38 2.1880 no . .
H10C H12G 3.5202 no . .
H10C H12H 2.9432 no . .
H10C H12I 2.4142 no . .
H10C H13V 2.9577 no . .
H10C H13W 3.5345 no . .
H10C H13X 2.4360 no . .
H10C H38 3.4849 no . .
H12A H13A 3.5402 no . .
H12A H13C 3.5924 no . .
H12A H13D 2.4522 no . .
H12A H13E 3.5471 no . .
H12A H13F 2.9165 no . .
H12A H82 3.4966 no . .
H12A H118 3.5396 no . .
H12B H13A 2.4365 no . .
H12B H13B 3.5418 no . .
H12B H13C 2.9596 no . .
H12B H13D 2.9248 no . .
H12B H13E 3.5376 no . .
H12B H13F 2.4343 no . .
H12C H13A 2.9437 no . .
H12C H13B 3.5911 no . .
H12C H13C 2.5248 no . .
H12C H13D 3.5434 no . .
H12C H13F 3.5322 no . .
H12C H118 2.4850 no . .
H12D H13J 3.5643 no . .
H12D H13K 2.4842 no . .
H12D H13L 2.9146 no . .
H12D H13M 3.5718 no . .
H12D H13O 3.5396 no . .
H12D H63 2.3038 no . .
H12E H13K 3.5640 no . .
H12E H13L 3.5267 no . .
H12E H13M 2.4858 no . .
H12E H13N 3.5653 no . .
H12E H13O 2.9116 no . .
H12E H63 2.2239 no . .
H12F H13J 3.5329 no . .
H12F H13K 2.9447 no . .
H12F H13L 2.4243 no . .
H12F H13M 2.9604 no . .
H12F H13N 3.5426 no . .
H12F H13O 2.4382 no . .
H12F H63 3.4531 no . .
H12G H13V 3.5651 no . .
H12G H13W 2.4738 no . .
H12G H13X 2.9352 no . .
H12G H80 2.1171 no . .
H12H H13W 3.5684 no . .
H12H H13X 3.5610 no . .
H12H H80 3.0556 no . .
H12I H13V 3.5605 no . .
H12I H13W 2.9487 no . .
H12I H13X 2.4634 no . .
H12I H80 3.5535 no . .
H13A H13D 3.5483 no . .
H13A H13E 2.9585 no . .
H13A H13F 2.4489 no . .
H13A H118 3.5702 no . .
H13B H13D 3.5650 no . .
H13B H13E 2.4843 no . .
H13B H13F 2.9214 no . .
H13B H118 3.1637 no . .
H13C H13E 3.5649 no . .
H13C H13F 3.5409 no . .
H13C H118 2.1372 no . .
H13D H82 2.1974 no . .
H13E H82 2.3796 no . .
H13F H82 3.4719 no . .
H13G H14A 2.4532 no . .
H13G H14B 2.9391 no . .
H13G H14C 3.5444 no . .
H13G H14D 2.9294 no . .
H13G H14E 2.4350 no . .
H13G H14F 3.5323 no . .
H13G H77 3.4708 no . .
H13H H14A 3.5575 no . .
H13H H14B 3.5771 no . .
H13H H14D 2.4717 no . .
H13H H14E 2.9289 no . .
H13H H14F 3.5535 no . .
H13H H77 2.5041 no . .
H13I H14A 2.9491 no . .
H13I H14B 2.4893 no . .
H13I H14C 3.5663 no . .
H13I H14D 3.5561 no . .
H13I H14E 3.5349 no . .
H13I H77 2.1105 no . .
H13J H13M 3.5771 no . .
H13J H13N 2.5029 no . .
H13J H13O 2.9700 no . .
H13J H104 2.2290 no . .
H13K H13N 3.5817 no . .
H13K H13O 3.5789 no . .
H13K H104 3.2060 no . .
H13L H13M 3.5736 no . .
H13L H13N 2.9670 no . .
H13L H13O 2.4973 no . .
H13M H63 3.5787 no . .
H13M H104 3.4552 no . .
H13N H104 2.4511 no . .
H13P H13S 3.5356 no . .
H13P H13U 3.5102 no . .
H13P H14H 2.5600 no . .
H13P H14I 2.9727 no . .
H13P H56 3.5839 no . .
H13P H124 2.0515 no . .
H13Q H13S 2.4348 no . .
H13Q H13T 3.5293 no . .
H13Q H13U 2.8940 no . .
H13Q H14I 3.5635 no . .
H13Q H124 2.7282 no . .
H13R H13S 2.8969 no . .
H13R H13T 3.5043 no . .
H13R H13U 2.3913 no . .
H13R H14G 3.5617 no . .
H13R H14H 2.9942 no . .
H13R H14I 2.4768 no . .
H13R H124 3.4928 no . .
H13S H14G 3.5488 no . .
H13S H14I 3.5386 no . .
H13S H94 2.8722 no . .
H13T H14G 2.4556 no . .
H13T H14H 3.5494 no . .
H13T H14I 2.9128 no . .
H13T H94 2.0907 no . .
H13U H14G 2.9378 no . .
H13U H14H 3.5441 no . .
H13U H14I 2.4422 no . .
H13U H94 3.5427 no . .
H13V H38 3.4985 no . .
H13V H80 3.5422 no . .
H13W H80 2.5252 no . .
H14A H14D 3.5627 no . .
H14A H14E 2.4609 no . .
H14A H14F 2.9559 no . .
H14B H14E 3.5537 no . .
H14B H14F 3.5842 no . .
H14B H77 3.3380 no . .
H14B H132 3.5856 no . .
H14C H14D 3.5937 no . .
H14C H14E 2.9598 no . .
H14C H14F 2.5145 no . .
H14C H132 2.5563 no . .
H14D H132 3.1103 no . .
H14E H132 3.5803 no . .
H14F H132 2.1377 no . .
H14G H94 2.8145 no . .
H14H H124 3.0504 no . .
H24 H48 2.2862 no . .
H24 H83 2.0895 no . .
H28 H71 2.0823 no . .
H28 H80 2.2883 no . .
H36 H57 2.2833 no . .
H36 H110 2.0715 no . .
H38 H64 2.0794 no . .
H46 H64 2.2965 no . .
H46 H79 2.0970 no . .
H48 H63 2.0206 no . .
H54 H57 2.0184 no . .
H54 H151 2.3546 no . .
H54 H152 2.1995 no . .
H54 H153 3.4414 no . .
H54 H155 3.4853 no . .
H56 H117 2.3024 no . .
H56 H124 2.0755 no . .
H57 H152 3.5947 no . .
H62 H89 2.0686 no . .
H62 H101 2.2837 no . .
H71 H94 2.2920 no . .
H73 H112 2.3123 no . .
H73 H122 2.0342 no . .
H76 H78 2.2829 no . .
H76 H128 2.0803 no . .
H77 H101 2.0643 no . .
H78 H82 2.0553 no . .
H79 H105 2.3079 no . .
H81 H83 2.3085 no . .
H81 H115 2.3526 no . .
H87 H90 1.9939 no . .
H87 H104 2.2893 no . .
H88 H90 2.2982 no . .
H88 H148 3.3021 no . .
H88 H150 2.4206 no . .
H88 H155 3.4311 no . .
H88 H156 2.4987 no . .
H89 H119 2.3034 no . .
H91 H97 2.3393 no . .
H91 H122 2.3075 no . .
H92 H93 1.9810 no . .
H92 H98 2.3021 no . .
H93 H113 2.3023 no . .
H96 H115 2.2983 no . .
H96 H120 1.9808 no . .
H97 H128 2.3080 no . .
H98 H123 2.3450 no . .
H102 H114 2.0718 no . .
H102 H118 2.2925 no . .
H103 H117 2.0130 no . .
H103 H123 2.3257 no . .
H105 H113 2.3442 no . .
H106 H120 2.3075 no . .
H106 H127 2.3294 no . .
H110 H127 2.3070 no . .
H112 H119 2.3411 no . .
H114 H132 2.3028 no . .
H148 H151 2.53(5) no . .
H148 H153 3.06(5) no . .
H149 H151 2.69(5) no . .
H149 H152 3.43(5) no . .
H149 H153 2.29(6) no . .
H149 H154 2.62(5) no . .
H149 H156 3.12(4) no . .
H150 H151 3.60(4) no . .
H150 H153 3.56(5) no . .
H150 H154 2.99(5) no . .
H150 H156 2.53(5) no . .
H151 H154 3.54(4) no . .
H152 H154 2.88(5) no . .
H152 H155 2.51(4) no . .
H153 H154 2.45(5) no . .
H153 H155 3.04(4) no . .
C2 H38 3.5701 no . .
C4 H62 3.5975 no . 1_455
C4 H155 3.21(3) no . 1_455
C6 H112 3.1992 no . .
C7 H64 3.4008 no . .
C8 H73 3.5627 no . .
C11 H36 3.5148 no . .
C13 H73 3.2466 no . .
C14 H62 3.1006 no . 1_455
C15 H10A 3.0135 no . .
C15 H38 3.4660 no . .
C16 H57 3.4666 no . .
C17 H154 3.51(4) no . 1_455
C17 H155 3.53(4) no . 1_455
C18 H101 3.2434 no . 1_455
C19 H62 3.0025 no . 1_455
C20 H64 3.4115 no . .
C21 H112 3.5246 no . .
C21 H119 3.5235 no . .
C22 H93 3.5419 no . 1_655
C24 H12F 3.4637 no . 2_555
C24 H13O 3.3480 no . 2_555
C24 H73 3.3717 no . .
C27 H48 3.4430 no . .
C28 H87 3.5473 no . .
C28 H148 3.44(3) no . 2_565
C28 H150 2.92(3) no . 2_565
C28 H155 3.34(3) no . 1_455
C28 H156 3.22(3) no . 1_455
C29 H98 3.2175 no . 2_556
C29 H113 3.5690 no . 1_655
C30 H101 3.4795 no . 1_455
C30 H155 3.34(4) no . 1_455
C31 H10A 2.9320 no . .
C31 H12H 2.9007 no . .
C31 H62 3.2302 no . .
C31 H89 3.5946 no . .
C32 H48 3.3926 no . .
C32 H89 3.4742 no . 1_455
C33 H62 3.4754 no . 1_455
C36 H12C 3.4234 no . 2_566
C36 H13C 3.3950 no . 2_566
C36 H118 3.2934 no . 2_566
C37 H89 3.3661 no . .
C37 H119 3.5477 no . .
C38 H13I 3.2951 no . 1_455
C38 H155 3.46(4) no . 1_455
C39 H46 3.1216 no . .
C40 H12H 2.9494 no . .
C40 H62 3.3447 no . .
C40 H101 3.5818 no . .
C42 H12H 2.8693 no . .
C42 H62 3.4969 no . .
C42 H89 3.0326 no . .
C43 H110 3.4202 no . .
C44 H119 3.3422 no . .
C47 H98 3.2322 no . 2_556
C48 H12E 3.5542 no . 2_555
C48 H12F 3.1236 no . 2_555
C48 H112 3.1987 no . .
C50 H62 3.2347 no . 1_455
C50 H89 3.0424 no . 1_455
C53 H12D 3.2190 no . .
C53 H63 3.5808 no . .
C53 H89 3.0405 no . 1_455
C54 H10A 3.0405 no . .
C54 H12H 2.8818 no . .
C54 H62 3.1885 no . .
C54 H101 3.2406 no . .
C56 H13M 3.2011 no . 2_555
C56 H13P 3.4931 no . 2_455
C56 H13R 3.1547 no . 2_455
C56 H14I 3.5196 no . 2_455
C56 H48 3.5798 no . .
C57 H10A 3.0696 no . .
C57 H12C 3.1208 no . 2_566
C57 H13C 3.3075 no . 2_566
C58 H46 3.2109 no . .
C60 H24 3.1605 no . .
C60 H122 3.3459 no . 1_455
C61 H24 3.3759 no . .
C61 H122 3.3436 no . 1_455
C64 H14B 3.4045 no . 1_455
C64 H77 3.2359 no . 1_455
C64 H101 3.5230 no . 1_455
C65 H93 3.1433 no . 1_655
C65 H96 3.1729 no . .
C66 H36 3.3607 no . .
C66 H79 3.4888 no . 1_655
C67 H13C 3.2909 no . 2_566
C67 H79 3.3376 no . 1_655
C69 H24 3.3146 no . .
C70 H93 3.2105 no . 1_655
C71 H13K 3.3240 no . .
C71 H62 3.5199 no . 1_455
C71 H88 3.3269 no . 1_455
C71 H89 3.2262 no . 1_455
C71 H149 3.02(4) no . 2_565
C71 H150 3.39(4) no . 2_565
C71 H156 3.41(4) no . 1_455
C73 H13Q 3.5388 no . 2_555
C73 H13R 3.3323 no . 2_555
C74 H28 3.5917 no . .
C75 H13C 3.2449 no . 2_566
C75 H46 3.5308 no . 1_655
C76 H92 3.2526 no . 2_556
C76 H93 3.5415 no . 1_655
C76 H96 2.8264 no . .
C76 H113 3.3272 no . 1_655
C76 H115 3.1007 no . 2_556
C77 H13A 3.2048 no . 2_566
C77 H13B 3.3193 no . 2_566
C77 H13C 3.4261 no . 2_566
C77 H46 3.5533 no . 1_655
C77 H64 3.3463 no . 1_655
C78 H81 3.5083 no . 2_556
C78 H92 3.1813 no . 2_556
C78 H96 3.2883 no . .
C78 H98 2.8415 no . 2_556
C78 H113 3.2810 no . 1_655
C78 H115 3.1065 no . 2_556
C79 H106 3.5305 no . .
C79 H120 3.2020 no . .
C80 H87 3.3162 no . .
C80 H148 3.55(3) no . 2_565
C80 H150 3.00(3) no . 2_565
C80 H154 3.45(3) no . 1_455
C80 H155 3.48(4) no . 1_455
C80 H156 3.36(4) no . 1_455
C81 H13D 3.3297 no . 2_556
C81 H13E 3.4880 no . 2_556
C81 H78 2.9324 no . 2_556
C81 H82 3.4566 no . 2_556
C81 H92 3.5788 no . .
C82 H81 3.5662 no . 2_556
C82 H98 3.0261 no . 2_556
C82 H127 3.3225 no . .
C84 H120 3.2407 no . .
C87 H12I 3.2771 no . 2_565
C87 H14G 3.4799 no . 1_655
C87 H28 3.2492 no . .
C87 H80 3.5215 no . .
C88 H12H 3.0122 no . .
C88 H13W 3.4226 no . 2_565
C88 H62 3.4432 no . .
C88 H71 3.3342 no . 1_655
C88 H80 3.5885 no . 2_565
C88 H89 3.5455 no . .
C90 H12H 2.9676 no . .
C90 H13W 3.5170 no . 2_565
C90 H62 3.5166 no . .
C90 H89 2.9439 no . .
C92 H78 3.1999 no . 2_556
C92 H113 3.0538 no . 2_456
C93 H113 3.4043 no . 2_456
C94 H13K 3.0208 no . .
C94 H88 3.3913 no . 1_455
C94 H89 3.5253 no . 1_455
C94 H90 3.5347 no . 1_455
C94 H149 2.89(4) no . 2_565
C96 H76 3.3147 no . .
C96 H76 3.4181 no . 2_556
C96 H115 3.2617 no . 2_556
C97 H14E 3.5088 no . 1_545
C97 H105 3.5024 no . 2_556
C97 H106 3.3305 no . 2_556
C98 H13D 3.5798 no . 2_556
C98 H78 2.9719 no . 2_556
C98 H82 3.2798 no . 2_556
C98 H113 3.1220 no . 2_456
C100 H12D 3.4491 no . .
C100 H13K 3.0328 no . .
C100 H119 3.3073 no . 1_455
C101 H54 3.2532 no . .
C101 H57 3.5310 no . .
C101 H155 3.47(3) no . .
C102 H14C 3.4026 no . 2_666
C102 H110 3.4210 no . .
C103 H91 3.4113 no . 1_455
C103 H122 3.5334 no . 1_455
C104 H12I 3.0706 no . 2_565
C104 H14G 3.4581 no . 1_655
C104 H28 3.2516 no . .
C104 H148 3.42(3) no . 2_565
C105 H97 3.3944 no . 2_556
C105 H98 3.5752 no . 2_456
C105 H106 3.5535 no . .
C105 H120 3.5396 no . .
C105 H128 3.4400 no . 2_556
C106 H79 3.2528 no . .
C106 H97 3.5172 no . 2_556
C107 H127 3.1990 no . .
C108 H12A 3.3991 no . 2_566
C108 H12B 3.0701 no . 2_566
C108 H12C 3.2535 no . 2_566
C108 H13I 3.5900 no . 1_455
C109 H13A 3.4806 no . 2_566
C109 H13B 3.0406 no . 2_566
C110 H46 3.3570 no . .
C112 H13P 3.2770 no . 2_555
C112 H13Q 3.1407 no . 2_555
C112 H13R 3.2250 no . 2_555
C113 H92 3.5773 no . 2_456
C113 H93 3.3752 no . 2_456
C113 H98 3.4177 no . 2_456
C113 H128 3.1330 no . 2_556
C114 H13B 3.5071 no . 2_566
C114 H14C 3.3252 no . 2_666
C114 H79 3.5690 no . 1_655
C114 H132 3.4433 no . 2_666
C115 H76 3.4762 no . .
C115 H76 3.0311 no . 2_556
C115 H78 2.9491 no . 2_556
C115 H96 3.3894 no . 2_556
C115 H115 3.5217 no . 2_556
C115 H128 3.3947 no . .
C117 H13M 3.0154 no . 2_555
C117 H13O 3.4749 no . 2_555
C117 H13R 2.9455 no . 2_455
C117 H14I 3.1639 no . 2_455
C117 H122 3.3866 no . 1_455
C118 H14A 3.4498 no . 2_666
C118 H14C 3.5908 no . 2_666
C118 H36 3.3769 no . 2_566
C118 H102 3.4648 no . 2_566
C118 H110 3.5759 no . 2_566
C118 H127 3.5559 no . .
C119 H14H 3.2076 no . 1_655
C119 H124 3.5475 no . 1_655
C120 H46 3.4357 no . .
C120 H79 3.3284 no . .
C121 H12G 3.2864 no . 2_565
C121 H87 3.2140 no . 2_565
C121 H104 3.2786 no . 2_565
C121 H148 3.28(3) no . .
C123 H12A 3.5024 no . 2_556
C123 H13D 3.3978 no . 2_556
C123 H91 3.4963 no . 1_455
C124 H12D 2.9218 no . .
C124 H13K 3.4617 no . .
C124 H89 3.4133 no . 1_455
C124 H119 3.1092 no . 1_455
C125 H10A 3.2612 no . 2_566
C125 H10B 3.4043 no . 2_566
C125 H10C 3.0585 no . 2_566
C125 H14A 3.2838 no . 2_666
C125 H57 3.1352 no . 2_566
C126 H12E 3.3838 no . 2_555
C126 H13Q 3.2812 no . .
C126 H48 3.0938 no . 2_555
C127 H13B 3.3970 no . .
C128 H93 3.4310 no . 1_655
C128 H113 3.3803 no . 2_556
C128 H115 3.3613 no . .
C130 H13T 3.0503 no . 2_465
C130 H14G 3.3661 no . 2_465
C130 H94 3.5958 no . 2_465
C130 H154 3.07(4) no . 1_455
C131 H14D 3.4282 no . 2_566
C131 H57 3.1782 no . 2_566
C131 H127 3.3123 no . .
C132 H13B 3.1762 no . 2_566
C132 H127 3.4188 no . 2_566
C132 H132 3.3148 no . 2_666
C133 H13S 3.0997 no . .
C133 H148 3.41(3) no . 2_565
C133 H149 3.20(3) no . 2_565
C134 H81 2.9597 no . 2_556
C135 H56 3.2935 no . 2_455
C135 H112 2.9963 no . 2_555
C135 H117 3.3408 no . 2_455
C136 H13K 3.4588 no . .
C136 H13V 3.5032 no . 2_465
C136 H153 3.49(4) no . 2_565
C137 H12I 3.5838 no . .
C137 H13J 3.2953 no . 2_565
C137 H13K 3.4417 no . 2_565
C137 H28 2.8221 no . 2_565
C137 H71 3.1662 no . 2_565
C137 H80 3.2016 no . 2_565
C137 H94 3.4217 no . 2_565
C138 H10B 3.1147 no . 1_655
C138 H13V 3.5311 no . 1_655
C138 H152 3.54(4) no . .
C139 H14I 3.2383 no . 1_655
C139 H24 3.4563 no . 2_555
C139 H103 3.5014 no . 2_555
C139 H117 3.2371 no . 2_555
C140 H12B 3.5402 no . 2_566
C140 H13A 3.2309 no . 2_566
C140 H13H 3.3667 no . .
C141 H12C 3.4855 no . 2_666
C141 H64 3.4861 no . 1_655
C141 H114 3.3950 no . 2_666
C142 H13B 3.3889 no . 2_566
C142 H97 3.1932 no . 1_565
C142 H105 3.4791 no . 2_566
C142 H106 3.5130 no . 2_566
C143 H13M 3.4026 no . 1_455
C143 H13N 3.5386 no . 1_455
C143 H13X 3.4748 no . 2_465
C143 H56 3.4794 no . 2_455
C143 H117 3.2219 no . 2_455
C143 H119 3.0526 no . 1_455
C144 H13V 3.4470 no . 1_655
C144 H71 3.2835 no . 1_655
C144 H101 3.5441 no . .
C145 H71 3.3202 no . 1_655
C145 H71 3.1964 no . 2_565
C145 H88 3.3509 no . 2_665
C145 H94 3.3437 no . 2_565
C145 H150 3.16(3) no . 2_665
C145 H156 2.78(3) no . 2_665
C146 H12I 3.4422 no . .
C146 H13J 2.8046 no . 2_565
C146 H13K 3.2745 no . 2_565
C147 H13H 3.3325 no . .
C147 H13I 3.4081 no . .
C147 H13V 3.4150 no . 1_655
C147 H77 3.3401 no . .
C147 H101 2.8153 no . .
H10A C15 3.0135 no . .
H10A C31 2.9320 no . .
H10A C54 3.0405 no . .
H10A C57 3.0696 no . .
H10A C125 3.2612 no . 2_566
H10A H12A 3.5067 no . 2_566
H10A H12B 2.8472 no . 2_566
H10A H12C 2.9387 no . 2_566
H10A H54 2.9392 no . .
H10A H57 2.8827 no . .
H10B C125 3.4043 no . 2_566
H10B C138 3.1147 no . 1_455
H10B H12A 3.2178 no . 2_566
H10B H12B 3.3248 no . 2_566
H10B H12C 3.1026 no . 2_566
H10B H13G 2.7047 no . 1_455
H10B H13I 2.6517 no . 1_455
H10B H14A 3.3240 no . 1_455
H10B H14B 3.2778 no . 1_455
H10C C125 3.0585 no . 2_566
H10C H12A 2.9362 no . 2_566
H10C H12B 2.5780 no . 2_566
H10C H12C 3.1722 no . 2_566
H10C H104 3.5779 no . 2_565
H12A C108 3.3991 no . 2_566
H12A C123 3.5024 no . 2_556
H12A H10A 3.5067 no . 2_566
H12A H10B 3.2178 no . 2_566
H12A H10C 2.9362 no . 2_566
H12A H14A 2.8696 no . 2_666
H12A H123 2.7021 no . 2_556
H12B C108 3.0701 no . 2_566
H12B C140 3.5402 no . 2_566
H12B H10A 2.8472 no . 2_566
H12B H10B 3.3248 no . 2_566
H12B H10C 2.5780 no . 2_566
H12B H54 3.1428 no . 2_566
H12B H57 2.9380 no . 2_566
H12B H151 2.7541 no . 2_566
H12B H152 3.5823 no . 2_566
H12C C36 3.4234 no . 2_566
H12C C57 3.1208 no . 2_566
H12C C108 3.2535 no . 2_566
H12C C141 3.4855 no . 2_666
H12C H10A 2.9387 no . 2_566
H12C H10B 3.1026 no . 2_566
H12C H10C 3.1722 no . 2_566
H12C H14A 2.8228 no . 2_666
H12C H14B 3.3100 no . 2_666
H12C H36 3.1359 no . 2_566
H12C H57 2.5590 no . 2_566
H12D C53 3.2190 no . .
H12D C100 3.4491 no . .
H12D C124 2.9218 no . .
H12D H12E 3.5304 no . 2_555
H12D H13Q 2.9061 no . .
H12D H124 2.9170 no . .
H12E C48 3.5542 no . 2_555
H12E C126 3.3838 no . 2_555
H12E H12D 3.5304 no . 2_555
H12E H12E 2.4821 no . 2_555
H12E H48 2.7123 no . 2_555
H12E H63 2.9025 no . 2_555
H12F C24 3.4637 no . 2_555
H12F C48 3.1236 no . 2_555
H12F H13Q 2.7906 no . .
H12F H24 3.2237 no . 2_555
H12F H48 2.6085 no . 2_555
H12F H63 3.5923 no . 2_555
H12F H112 2.9084 no . 2_555
H12G C121 3.2864 no . 2_565
H12G H12G 2.5224 no . 2_565
H12G H12H 3.2910 no . 2_565
H12G H80 3.3252 no . 2_565
H12G H87 3.4332 no . .
H12G H87 2.7752 no . 2_565
H12G H104 3.5274 no . 2_565
H12H C31 2.9007 no . .
H12H C40 2.9494 no . .
H12H C42 2.8693 no . .
H12H C54 2.8818 no . .
H12H C88 3.0122 no . .
H12H C90 2.9676 no . .
H12H H12G 3.2910 no . 2_565
H12H H54 3.4105 no . .
H12H H87 3.3106 no . .
H12H H90 3.5559 no . .
H12H H148 3.0948 no . .
H12I C87 3.2771 no . 2_565
H12I C104 3.0706 no . 2_565
H12I C137 3.5838 no . .
H12I C146 3.4422 no . .
H12I H80 3.5227 no . 2_565
H12I H87 2.7685 no . 2_565
H12I H104 2.3480 no . 2_565
H12I H148 2.6368 no . .
H13A C77 3.2048 no . 2_566
H13A C109 3.4806 no . 2_566
H13A C140 3.2309 no . 2_566
H13A H13H 3.0899 no . 2_566
H13A H14D 3.3906 no . 2_566
H13A H54 3.2212 no . 2_566
H13A H57 2.9714 no . 2_566
H13A H77 3.2691 no . 2_566
H13A H151 3.0778 no . 2_566
H13A H152 2.6527 no . 2_566
H13A H153 3.5972 no . 2_566
H13B C77 3.3193 no . 2_566
H13B C109 3.0406 no . 2_566
H13B C114 3.5071 no . 2_566
H13B C127 3.3970 no . .
H13B C132 3.1762 no . 2_566
H13B C142 3.3889 no . 2_566
H13B H13H 3.5158 no . 2_566
H13B H14D 2.6463 no . 2_566
H13B H14F 3.5738 no . 2_566
H13B H127 2.4960 no . .
H13B H132 3.5659 no . 2_566
H13C C36 3.3950 no . 2_566
H13C C57 3.3075 no . 2_566
H13C C67 3.2909 no . 2_566
H13C C75 3.2449 no . 2_566
H13C C77 3.4261 no . 2_566
H13C H36 2.8056 no . 2_566
H13C H57 2.6222 no . 2_566
H13C H102 3.5415 no . 2_566
H13C H127 3.5849 no . .
H13D C81 3.3297 no . 2_556
H13D C98 3.5798 no . 2_556
H13D C123 3.3978 no . 2_556
H13D H81 2.4933 no . 2_556
H13D H83 3.3343 no . 2_556
H13D H98 3.4947 no . 2_556
H13D H123 3.1899 no . 2_556
H13E C81 3.4880 no . 2_556
H13E H14D 3.1598 no . 2_566
H13E H81 2.5836 no . 2_556
H13E H106 3.1961 no . .
H13E H127 3.3087 no . .
H13F H81 3.4681 no . 2_556
H13F H151 3.3070 no . 2_566
H13G H10B 2.7047 no . 1_655
H13G H13V 3.1925 no . 1_655
H13H C140 3.3667 no . .
H13H C147 3.3325 no . .
H13H H13A 3.0899 no . 2_566
H13H H13B 3.5158 no . 2_566
H13H H152 2.7724 no . .
H13H H153 3.0106 no . .
H13I C38 3.2951 no . 1_655
H13I C108 3.5900 no . 1_655
H13I C147 3.4081 no . .
H13I H10B 2.6517 no . 1_655
H13I H13V 3.1886 no . 1_655
H13I H38 2.8017 no . 1_655
H13I H64 3.0905 no . 1_655
H13I H152 3.4318 no . .
H13J C137 3.2953 no . 2_565
H13J C146 2.8046 no . 2_565
H13J H13S 3.5671 no . .
H13J H148 2.7150 no . 2_565
H13J H149 2.8759 no . 2_565
H13J H151 3.0054 no . 2_565
H13J H153 3.4435 no . 2_565
H13K C71 3.3240 no . .
H13K C94 3.0208 no . .
H13K C100 3.0328 no . .
H13K C124 3.4617 no . .
H13K C136 3.4588 no . .
H13K C137 3.4417 no . 2_565
H13K C146 3.2745 no . 2_565
H13K H13Q 3.2945 no . .
H13K H13S 2.6945 no . .
H13K H28 3.4806 no . .
H13K H94 3.3595 no . .
H13K H148 3.2255 no . 2_565
H13K H149 2.6696 no . 2_565
H13L H13Q 3.1460 no . .
H13L H13S 2.6618 no . .
H13M C56 3.2011 no . 2_555
H13M C117 3.0154 no . 2_555
H13M C143 3.4026 no . 1_655
H13M H14H 3.2979 no . 1_655
H13M H14I 2.7433 no . 1_655
H13M H24 3.5997 no . 2_555
H13M H48 3.3272 no . 2_555
H13M H56 3.0700 no . 2_555
H13M H103 3.5403 no . 2_555
H13M H117 2.7109 no . 2_555
H13N C143 3.5386 no . 1_655
H13N H14G 3.5000 no . 1_655
H13N H14I 2.8385 no . 1_655
H13N H103 3.1483 no . 2_555
H13N H117 3.2345 no . 2_555
H13O C24 3.3480 no . 2_555
H13O C117 3.4749 no . 2_555
H13O H24 2.5577 no . 2_555
H13O H48 3.1727 no . 2_555
H13O H83 3.5144 no . 2_555
H13O H103 3.2494 no . 2_555
H13O H117 3.2511 no . 2_555
H13P C56 3.4931 no . 2_455
H13P C112 3.2770 no . 2_555
H13P H13P 3.5175 no . 2_455
H13P H56 2.8589 no . 2_455
H13P H112 2.8779 no . 2_555
H13P H117 3.5830 no . 2_455
H13P H124 3.3810 no . 2_455
H13Q C73 3.5388 no . 2_555
H13Q C112 3.1407 no . 2_555
H13Q C126 3.2812 no . .
H13Q H12D 2.9061 no . .
H13Q H12F 2.7906 no . .
H13Q H13K 3.2945 no . .
H13Q H13L 3.1460 no . .
H13Q H73 3.2881 no . 2_555
H13Q H112 2.5458 no . 2_555
H13R C56 3.1547 no . 2_455
H13R C73 3.3323 no . 2_555
H13R C112 3.2250 no . 2_555
H13R C117 2.9455 no . 2_455
H13R H56 2.8924 no . 2_455
H13R H73 3.2381 no . 2_555
H13R H112 3.0781 no . 2_555
H13R H117 2.5116 no . 2_455
H13R H122 2.8848 no . 2_555
H13S C133 3.0997 no . .
H13S H13J 3.5671 no . .
H13S H13K 2.6945 no . .
H13S H13L 2.6618 no . .
H13S H149 3.4291 no . 2_565
H13S H153 3.0193 no . 2_565
H13T C130 3.0503 no . 2_465
H13T H13V 2.6139 no . 2_465
H13T H13W 3.1403 no . 2_465
H13T H13X 2.9012 no . 2_465
H13T H149 3.4431 no . 2_565
H13T H153 3.0935 no . 2_565
H13T H154 3.3520 no . 2_565
H13U H91 3.1906 no . 2_555
H13U H103 3.4236 no . 2_455
H13U H117 3.3633 no . 2_455
H13V C136 3.5032 no . 2_465
H13V C138 3.5311 no . 1_455
H13V C144 3.4470 no . 1_455
H13V C147 3.4150 no . 1_455
H13V H13G 3.1925 no . 1_455
H13V H13I 3.1886 no . 1_455
H13V H13T 2.6139 no . 2_465
H13V H94 3.4803 no . 2_465
H13V H154 2.5322 no . 1_455
H13V H155 3.5119 no . 1_455
H13W C88 3.4226 no . 2_565
H13W C90 3.5170 no . 2_565
H13W H13T 3.1403 no . 2_465
H13W H14G 3.2978 no . 2_465
H13W H87 3.4030 no . 2_565
H13W H88 2.8215 no . 2_565
H13W H90 3.0040 no . 2_565
H13W H94 3.0694 no . 2_465
H13W H154 2.7669 no . 1_455
H13X C143 3.4748 no . 2_465
H13X H13T 2.9012 no . 2_465
H13X H14G 2.6937 no . 2_465
H13X H14I 3.4704 no . 2_465
H13X H87 3.3788 no . 2_565
H13X H90 3.5526 no . 2_565
H13X H104 3.0029 no . 2_565
H14A C118 3.4498 no . 2_666
H14A C125 3.2838 no . 2_666
H14A H10B 3.3240 no . 1_655
H14A H12A 2.8696 no . 2_666
H14A H12C 2.8228 no . 2_666
H14A H118 3.5431 no . 2_666
H14B C64 3.4045 no . 1_655
H14B H10B 3.2778 no . 1_655
H14B H12C 3.3100 no . 2_666
H14B H38 3.2890 no . 1_655
H14B H46 3.4969 no . 1_655
H14B H64 2.5559 no . 1_655
H14C C102 3.4026 no . 2_666
H14C C114 3.3252 no . 2_666
H14C C118 3.5908 no . 2_666
H14C H102 3.3602 no . 2_666
H14C H114 2.4296 no . 2_666
H14D C131 3.4282 no . 2_566
H14D H13A 3.3906 no . 2_566
H14D H13B 2.6463 no . 2_566
H14D H13E 3.1598 no . 2_566
H14D H97 2.9311 no . 1_565
H14D H106 3.0873 no . 2_566
H14D H127 3.2657 no . 2_566
H14E C97 3.5088 no . 1_565
H14E H91 3.3025 no . 1_565
H14E H97 2.7746 no . 1_565
H14E H105 3.0913 no . 2_566
H14E H123 3.3071 no . 1_665
H14F H13B 3.5738 no . 2_566
H14F H79 3.4516 no . 2_566
H14F H97 3.3739 no . 1_565
H14F H105 2.9989 no . 2_566
H14F H106 3.1570 no . 2_566
H14F H114 3.5673 no . 2_666
H14F H127 3.2840 no . 2_566
H14G C87 3.4799 no . 1_455
H14G C104 3.4581 no . 1_455
H14G C130 3.3661 no . 2_465
H14G H13N 3.5000 no . 1_455
H14G H13W 3.2978 no . 2_465
H14G H13X 2.6937 no . 2_465
H14G H87 3.5425 no . 1_455
H14G H90 2.9486 no . 1_455
H14G H104 3.4924 no . 1_455
H14G H119 3.0886 no . 1_455
H14H C119 3.2076 no . 1_455
H14H H13M 3.2979 no . 1_455
H14H H56 3.0913 no . 2_455
H14H H117 3.4854 no . 2_455
H14H H119 2.2780 no . 1_455
H14I C56 3.5196 no . 2_455
H14I C117 3.1639 no . 2_455
H14I C139 3.2383 no . 1_455
H14I H13M 2.7433 no . 1_455
H14I H13N 2.8385 no . 1_455
H14I H13X 3.4704 no . 2_465
H14I H56 3.0865 no . 2_455
H14I H103 3.2705 no . 2_455
H14I H117 2.3464 no . 2_455
H24 C60 3.1605 no . .
H24 C61 3.3759 no . .
H24 C69 3.3146 no . .
H24 C139 3.4563 no . 2_555
H24 H12F 3.2237 no . 2_555
H24 H13M 3.5997 no . 2_555
H24 H13O 2.5577 no . 2_555
H28 C74 3.5917 no . .
H28 C87 3.2492 no . .
H28 C104 3.2516 no . .
H28 C137 2.8221 no . 2_565
H28 H13K 3.4806 no . .
H28 H87 3.5288 no . .
H28 H104 3.5485 no . .
H28 H148 2.7300 no . 2_565
H28 H149 2.8491 no . 2_565
H28 H150 2.4145 no . 2_565
H28 H156 3.3451 no . 1_455
H36 C11 3.5148 no . .
H36 C66 3.3607 no . .
H36 C118 3.3769 no . 2_566
H36 H12C 3.1359 no . 2_566
H36 H13C 2.8056 no . 2_566
H36 H118 2.4353 no . 2_566
H38 C2 3.5701 no . .
H38 C15 3.4660 no . .
H38 H13I 2.8017 no . 1_455
H38 H14B 3.2890 no . 1_455
H46 C39 3.1216 no . .
H46 C58 3.2109 no . .
H46 C75 3.5308 no . 1_455
H46 C77 3.5533 no . 1_455
H46 C110 3.3570 no . .
H46 C120 3.4357 no . .
H46 H14B 3.4969 no . 1_455
H48 C27 3.4430 no . .
H48 C32 3.3926 no . .
H48 C56 3.5798 no . .
H48 C126 3.0938 no . 2_555
H48 H12E 2.7123 no . 2_555
H48 H12F 2.6085 no . 2_555
H48 H13M 3.3272 no . 2_555
H48 H13O 3.1727 no . 2_555
H48 H112 3.3770 no . .
H54 C101 3.2532 no . .
H54 H10A 2.9392 no . .
H54 H12B 3.1428 no . 2_566
H54 H12H 3.4105 no . .
H54 H13A 3.2212 no . 2_566
H54 H62 3.5939 no . .
H54 H101 3.0139 no . .
H56 C135 3.2935 no . 2_455
H56 C143 3.4794 no . 2_455
H56 H13M 3.0700 no . 2_555
H56 H13P 2.8589 no . 2_455
H56 H13R 2.8924 no . 2_455
H56 H14H 3.0913 no . 2_455
H56 H14I 3.0865 no . 2_455
H57 C16 3.4666 no . .
H57 C101 3.5310 no . .
H57 C125 3.1352 no . 2_566
H57 C131 3.1782 no . 2_566
H57 H10A 2.8827 no . .
H57 H12B 2.9380 no . 2_566
H57 H12C 2.5590 no . 2_566
H57 H13A 2.9714 no . 2_566
H57 H13C 2.6222 no . 2_566
H57 H118 3.5477 no . 2_566
H62 C4 3.5975 no . 1_655
H62 C14 3.1006 no . 1_655
H62 C19 3.0025 no . 1_655
H62 C31 3.2302 no . .
H62 C33 3.4754 no . 1_655
H62 C40 3.3447 no . .
H62 C42 3.4969 no . .
H62 C50 3.2347 no . 1_655
H62 C54 3.1885 no . .
H62 C71 3.5199 no . 1_655
H62 C88 3.4432 no . .
H62 C90 3.5166 no . .
H62 H54 3.5939 no . .
H62 H71 3.4939 no . 1_655
H62 H155 3.2936 no . .
H63 C53 3.5808 no . .
H63 H12E 2.9025 no . 2_555
H63 H12F 3.5923 no . 2_555
H64 C7 3.4008 no . .
H64 C20 3.4115 no . .
H64 C77 3.3463 no . 1_455
H64 C141 3.4861 no . 1_455
H64 H13I 3.0905 no . 1_455
H64 H14B 2.5559 no . 1_455
H64 H77 3.0658 no . 1_455
H71 C88 3.3342 no . 1_455
H71 C137 3.1662 no . 2_565
H71 C144 3.2835 no . 1_455
H71 C145 3.3202 no . 1_455
H71 C145 3.1964 no . 2_565
H71 H62 3.4939 no . 1_455
H71 H88 2.8704 no . 1_455
H71 H149 2.7993 no . 2_565
H71 H150 2.7118 no . 2_565
H71 H155 3.2033 no . 1_455
H71 H156 2.4845 no . 1_455
H73 C8 3.5627 no . .
H73 C13 3.2466 no . .
H73 C24 3.3717 no . .
H73 H13Q 3.2881 no . 2_555
H73 H13R 3.2381 no . 2_555
H76 C96 3.3147 no . .
H76 C96 3.4181 no . 2_556
H76 C115 3.4762 no . .
H76 C115 3.0311 no . 2_556
H76 H92 2.9107 no . 2_556
H76 H96 2.8495 no . .
H76 H96 3.3605 no . 2_556
H76 H113 3.5935 no . 1_655
H76 H115 3.1569 no . .
H76 H115 2.6935 no . 2_556
H76 H120 3.5768 no . 2_556
H77 C64 3.2359 no . 1_655
H77 C147 3.3401 no . .
H77 H13A 3.2691 no . 2_566
H77 H64 3.0658 no . 1_655
H77 H152 2.9505 no . .
H77 H155 3.5991 no . .
H78 C81 2.9324 no . 2_556
H78 C92 3.1999 no . 2_556
H78 C98 2.9719 no . 2_556
H78 C115 2.9491 no . 2_556
H78 H81 2.6003 no . 2_556
H78 H92 2.8196 no . 2_556
H78 H96 3.5392 no . .
H78 H98 2.4031 no . 2_556
H78 H113 3.5759 no . 1_655
H78 H115 2.6588 no . 2_556
H79 C66 3.4888 no . 1_455
H79 C67 3.3376 no . 1_455
H79 C106 3.2528 no . .
H79 C114 3.5690 no . 1_455
H79 C120 3.3284 no . .
H79 H14F 3.4516 no . 2_566
H79 H106 3.3743 no . .
H79 H120 3.4742 no . .
H80 C87 3.5215 no . .
H80 C88 3.5885 no . 2_565
H80 C137 3.2016 no . 2_565
H80 H12G 3.3252 no . 2_565
H80 H12I 3.5227 no . 2_565
H80 H87 3.1629 no . .
H80 H88 3.1752 no . 2_565
H80 H148 2.9580 no . 2_565
H80 H150 2.5557 no . 2_565
H80 H156 3.5509 no . 1_455
H81 C78 3.5083 no . 2_556
H81 C82 3.5662 no . 2_556
H81 C134 2.9597 no . 2_556
H81 H13D 2.4933 no . 2_556
H81 H13E 2.5836 no . 2_556
H81 H13F 3.4681 no . 2_556
H81 H78 2.6003 no . 2_556
H81 H82 2.6256 no . 2_556
H82 C81 3.4566 no . 2_556
H82 C98 3.2798 no . 2_556
H82 H81 2.6256 no . 2_556
H82 H98 2.6619 no . 2_556
H82 H127 3.5788 no . .
H83 H13D 3.3343 no . 2_556
H83 H13O 3.5144 no . 2_555
H87 C28 3.5473 no . .
H87 C80 3.3162 no . .
H87 C121 3.2140 no . 2_565
H87 H12G 3.4332 no . .
H87 H12G 2.7752 no . 2_565
H87 H12H 3.3106 no . .
H87 H12I 2.7685 no . 2_565
H87 H13W 3.4030 no . 2_565
H87 H13X 3.3788 no . 2_565
H87 H14G 3.5425 no . 1_655
H87 H28 3.5288 no . .
H87 H80 3.1629 no . .
H88 C71 3.3269 no . 1_655
H88 C94 3.3913 no . 1_655
H88 C145 3.3509 no . 2_665
H88 H13W 2.8215 no . 2_565
H88 H71 2.8704 no . 1_655
H88 H80 3.1752 no . 2_565
H88 H94 2.9739 no . 1_655
H88 H156 3.5838 no . 2_665
H89 C31 3.5946 no . .
H89 C32 3.4742 no . 1_655
H89 C37 3.3661 no . .
H89 C42 3.0326 no . .
H89 C50 3.0424 no . 1_655
H89 C53 3.0405 no . 1_655
H89 C71 3.2262 no . 1_655
H89 C88 3.5455 no . .
H89 C90 2.9439 no . .
H89 C94 3.5253 no . 1_655
H89 C124 3.4133 no . 1_655
H89 H90 3.0251 no . .
H90 C94 3.5347 no . 1_655
H90 H12H 3.5559 no . .
H90 H13W 3.0040 no . 2_565
H90 H13X 3.5526 no . 2_565
H90 H14G 2.9486 no . 1_655
H90 H89 3.0251 no . .
H90 H94 3.3125 no . 1_655
H90 H119 3.3298 no . .
H91 C103 3.4113 no . 1_655
H91 C123 3.4963 no . 1_655
H91 H13U 3.1906 no . 2_555
H91 H14E 3.3025 no . 1_545
H91 H103 3.4524 no . 1_655
H91 H123 3.5666 no . 1_655
H92 C76 3.2526 no . 2_556
H92 C78 3.1813 no . 2_556
H92 C81 3.5788 no . .
H92 C113 3.5773 no . 2_456
H92 H76 2.9107 no . 2_556
H92 H78 2.8196 no . 2_556
H92 H113 2.6516 no . 2_456
H93 C22 3.5419 no . 1_455
H93 C65 3.1433 no . 1_455
H93 C70 3.2105 no . 1_455
H93 C76 3.5415 no . 1_455
H93 C113 3.3752 no . 2_456
H93 C128 3.4310 no . 1_455
H93 H93 3.3800 no . 2_456
H93 H113 2.5749 no . 2_456
H93 H128 3.5003 no . 1_455
H94 C130 3.5958 no . 2_465
H94 C137 3.4217 no . 2_565
H94 C145 3.3437 no . 2_565
H94 H13K 3.3595 no . .
H94 H13V 3.4803 no . 2_465
H94 H13W 3.0694 no . 2_465
H94 H88 2.9739 no . 1_455
H94 H90 3.3125 no . 1_455
H94 H149 2.5796 no . 2_565
H94 H150 3.5314 no . 2_565
H94 H154 3.1059 no . 2_565
H96 C65 3.1729 no . .
H96 C76 2.8264 no . .
H96 C78 3.2883 no . .
H96 C115 3.3894 no . 2_556
H96 H76 2.8495 no . .
H96 H76 3.3605 no . 2_556
H96 H78 3.5392 no . .
H96 H115 2.4826 no . 2_556
H97 C105 3.3944 no . 2_556
H97 C106 3.5172 no . 2_556
H97 C142 3.1932 no . 1_545
H97 H14D 2.9311 no . 1_545
H97 H14E 2.7746 no . 1_545
H97 H14F 3.3739 no . 1_545
H97 H105 2.8813 no . 2_556
H97 H106 2.5936 no . 2_556
H98 C29 3.2175 no . 2_556
H98 C47 3.2322 no . 2_556
H98 C78 2.8415 no . 2_556
H98 C82 3.0261 no . 2_556
H98 C105 3.5752 no . 2_456
H98 C113 3.4177 no . 2_456
H98 H13D 3.4947 no . 2_556
H98 H78 2.4031 no . 2_556
H98 H82 2.6619 no . 2_556
H98 H105 3.0943 no . 2_456
H98 H113 2.7605 no . 2_456
H101 C18 3.2434 no . 1_655
H101 C30 3.4795 no . 1_655
H101 C40 3.5818 no . .
H101 C54 3.2406 no . .
H101 C64 3.5230 no . 1_655
H101 C144 3.5441 no . .
H101 C147 2.8153 no . .
H101 H54 3.0139 no . .
H101 H152 2.8645 no . .
H101 H155 2.6526 no . .
H102 C118 3.4648 no . 2_566
H102 H13C 3.5415 no . 2_566
H102 H14C 3.3602 no . 2_666
H102 H102 3.4275 no . 2_566
H102 H110 3.0107 no . 2_566
H102 H118 3.1612 no . 2_566
H102 H127 3.4979 no . 2_566
H103 C139 3.5014 no . 2_555
H103 H13M 3.5403 no . 2_555
H103 H13N 3.1483 no . 2_555
H103 H13O 3.2494 no . 2_555
H103 H13U 3.4236 no . 2_455
H103 H14I 3.2705 no . 2_455
H103 H91 3.4524 no . 1_455
H103 H122 3.5546 no . 1_455
H104 C121 3.2786 no . 2_565
H104 H10C 3.5779 no . 2_565
H104 H12G 3.5274 no . 2_565
H104 H12I 2.3480 no . 2_565
H104 H13X 3.0029 no . 2_565
H104 H14G 3.4924 no . 1_655
H104 H28 3.5485 no . .
H104 H148 2.9359 no . 2_565
H105 C97 3.5024 no . 2_556
H105 C142 3.4791 no . 2_566
H105 H14E 3.0913 no . 2_566
H105 H14F 2.9989 no . 2_566
H105 H97 2.8813 no . 2_556
H105 H98 3.0943 no . 2_456
H105 H106 3.3893 no . .
H105 H128 3.5397 no . 2_556
H106 C79 3.5305 no . .
H106 C97 3.3305 no . 2_556
H106 C105 3.5535 no . .
H106 C142 3.5130 no . 2_566
H106 H13E 3.1961 no . .
H106 H14D 3.0873 no . 2_566
H106 H14F 3.1570 no . 2_566
H106 H79 3.3743 no . .
H106 H97 2.5936 no . 2_556
H106 H105 3.3893 no . .
H106 H128 3.3382 no . 2_556
H110 C43 3.4202 no . .
H110 C102 3.4210 no . .
H110 C118 3.5759 no . 2_566
H110 H102 3.0107 no . 2_566
H110 H118 2.8912 no . 2_566
H112 C6 3.1992 no . .
H112 C21 3.5246 no . .
H112 C48 3.1987 no . .
H112 C135 2.9963 no . 2_555
H112 H12F 2.9084 no . 2_555
H112 H13P 2.8779 no . 2_555
H112 H13Q 2.5458 no . 2_555
H112 H13R 3.0781 no . 2_555
H112 H48 3.3770 no . .
H113 C29 3.5690 no . 1_455
H113 C76 3.3272 no . 1_455
H113 C78 3.2810 no . 1_455
H113 C92 3.0538 no . 2_456
H113 C93 3.4043 no . 2_456
H113 C98 3.1220 no . 2_456
H113 C128 3.3803 no . 2_556
H113 H76 3.5935 no . 1_455
H113 H78 3.5759 no . 1_455
H113 H92 2.6516 no . 2_456
H113 H93 2.5749 no . 2_456
H113 H98 2.7605 no . 2_456
H113 H113 3.5267 no . 2_456
H113 H128 3.0465 no . 2_556
H114 C141 3.3950 no . 2_666
H114 H14C 2.4296 no . 2_666
H114 H14F 3.5673 no . 2_666
H114 H132 3.0922 no . 2_666
H115 C76 3.1007 no . 2_556
H115 C78 3.1065 no . 2_556
H115 C96 3.2617 no . 2_556
H115 C115 3.5217 no . 2_556
H115 C128 3.3613 no . .
H115 H76 3.1569 no . .
H115 H76 2.6935 no . 2_556
H115 H78 2.6588 no . 2_556
H115 H96 2.4826 no . 2_556
H115 H115 3.0421 no . 2_556
H115 H120 3.1838 no . 2_556
H115 H128 3.0803 no . .
H117 C135 3.3408 no . 2_455
H117 C139 3.2371 no . 2_555
H117 C143 3.2219 no . 2_455
H117 H13M 2.7109 no . 2_555
H117 H13N 3.2345 no . 2_555
H117 H13O 3.2511 no . 2_555
H117 H13P 3.5830 no . 2_455
H117 H13R 2.5116 no . 2_455
H117 H13U 3.3633 no . 2_455
H117 H14H 3.4854 no . 2_455
H117 H14I 2.3464 no . 2_455
H117 H122 3.2934 no . 1_455
H118 C36 3.2934 no . 2_566
H118 H14A 3.5431 no . 2_666
H118 H36 2.4353 no . 2_566
H118 H57 3.5477 no . 2_566
H118 H102 3.1612 no . 2_566
H118 H110 2.8912 no . 2_566
H119 C21 3.5235 no . .
H119 C37 3.5477 no . .
H119 C44 3.3422 no . .
H119 C100 3.3073 no . 1_655
H119 C124 3.1092 no . 1_655
H119 C143 3.0526 no . 1_655
H119 H14G 3.0886 no . 1_655
H119 H14H 2.2780 no . 1_655
H119 H90 3.3298 no . .
H119 H124 3.1671 no . 1_655
H120 C79 3.2020 no . .
H120 C84 3.2407 no . .
H120 C105 3.5396 no . .
H120 H76 3.5768 no . 2_556
H120 H79 3.4742 no . .
H120 H115 3.1838 no . 2_556
H120 H128 3.0629 no . 2_556
H122 C60 3.3459 no . 1_655
H122 C61 3.3436 no . 1_655
H122 C103 3.5334 no . 1_655
H122 C117 3.3866 no . 1_655
H122 H13R 2.8848 no . 2_555
H122 H103 3.5546 no . 1_655
H122 H117 3.2934 no . 1_655
H123 H12A 2.7021 no . 2_556
H123 H13D 3.1899 no . 2_556
H123 H14E 3.3071 no . 1_445
H123 H91 3.5666 no . 1_455
H124 C119 3.5475 no . 1_455
H124 H12D 2.9170 no . .
H124 H13P 3.3810 no . 2_455
H124 H119 3.1671 no . 1_455
H127 C82 3.3225 no . .
H127 C107 3.1990 no . .
H127 C118 3.5559 no . .
H127 C131 3.3123 no . .
H127 C132 3.4188 no . 2_566
H127 H13B 2.4960 no . .
H127 H13C 3.5849 no . .
H127 H13E 3.3087 no . .
H127 H14D 3.2657 no . 2_566
H127 H14F 3.2840 no . 2_566
H127 H82 3.5788 no . .
H127 H102 3.4979 no . 2_566
H127 H132 3.1977 no . 2_566
H128 C105 3.4400 no . 2_556
H128 C113 3.1330 no . 2_556
H128 C115 3.3947 no . .
H128 H93 3.5003 no . 1_655
H128 H105 3.5397 no . 2_556
H128 H106 3.3382 no . 2_556
H128 H113 3.0465 no . 2_556
H128 H115 3.0803 no . .
H128 H120 3.0629 no . 2_556
H132 C114 3.4433 no . 2_666
H132 C132 3.3148 no . 2_666
H132 H13B 3.5659 no . 2_566
H132 H114 3.0922 no . 2_666
H132 H127 3.1977 no . 2_566
H132 H132 2.8371 no . 2_666
H148 C28 3.44(3) no . 2_565
H148 C80 3.55(3) no . 2_565
H148 C104 3.42(3) no . 2_565
H148 C121 3.28(3) no . .
H148 C133 3.41(3) no . 2_565
H148 H12H 3.0948 no . .
H148 H12I 2.6368 no . .
H148 H13J 2.7150 no . 2_565
H148 H13K 3.2255 no . 2_565
H148 H28 2.7300 no . 2_565
H148 H80 2.9580 no . 2_565
H148 H104 2.9359 no . 2_565
H149 C71 3.02(4) no . 2_565
H149 C94 2.89(4) no . 2_565
H149 C133 3.20(3) no . 2_565
H149 H13J 2.8759 no . 2_565
H149 H13K 2.6696 no . 2_565
H149 H13S 3.4291 no . 2_565
H149 H13T 3.4431 no . 2_565
H149 H28 2.8491 no . 2_565
H149 H71 2.7993 no . 2_565
H149 H94 2.5796 no . 2_565
H150 C28 2.92(3) no . 2_565
H150 C71 3.39(4) no . 2_565
H150 C80 3.00(3) no . 2_565
H150 C145 3.16(3) no . 2_665
H150 H28 2.4145 no . 2_565
H150 H71 2.7118 no . 2_565
H150 H80 2.5557 no . 2_565
H150 H94 3.5314 no . 2_565
H150 H156 2.82(4) no . 2_665
H151 H12B 2.7541 no . 2_566
H151 H13A 3.0778 no . 2_566
H151 H13F 3.3070 no . 2_566
H151 H13J 3.0054 no . 2_565
H152 C138 3.54(4) no . .
H152 H12B 3.5823 no . 2_566
H152 H13A 2.6527 no . 2_566
H152 H13H 2.7724 no . .
H152 H13I 3.4318 no . .
H152 H77 2.9505 no . .
H152 H101 2.8645 no . .
H153 C136 3.49(4) no . 2_565
H153 H13A 3.5972 no . 2_566
H153 H13H 3.0106 no . .
H153 H13J 3.4435 no . 2_565
H153 H13S 3.0193 no . 2_565
H153 H13T 3.0935 no . 2_565
H154 C17 3.51(4) no . 1_655
H154 C80 3.45(3) no . 1_655
H154 C130 3.07(4) no . 1_655
H154 H13T 3.3520 no . 2_565
H154 H13V 2.5322 no . 1_655
H154 H13W 2.7669 no . 1_655
H154 H94 3.1059 no . 2_565
H155 C4 3.21(3) no . 1_655
H155 C17 3.53(4) no . 1_655
H155 C28 3.34(3) no . 1_655
H155 C30 3.34(4) no . 1_655
H155 C38 3.46(4) no . 1_655
H155 C80 3.48(4) no . 1_655
H155 C101 3.47(3) no . .
H155 H13V 3.5119 no . 1_655
H155 H62 3.2936 no . .
H155 H71 3.2033 no . 1_655
H155 H77 3.5991 no . .
H155 H101 2.6526 no . .
H156 C28 3.22(3) no . 1_655
H156 C71 3.41(4) no . 1_655
H156 C80 3.36(4) no . 1_655
H156 C145 2.78(3) no . 2_665
H156 H28 3.3451 no . 1_655
H156 H71 2.4845 no . 1_655
H156 H80 3.5509 no . 1_655
H156 H88 3.5838 no . 2_665
H156 H150 2.82(4) no . 2_665
H156 H156 3.31(4) no . 2_665

loop_
_geom_torsion_atom_site_label_1
_geom_torsion_atom_site_label_2
_geom_torsion_atom_site_label_3
_geom_torsion_atom_site_label_4
_geom_torsion
_geom_torsion_publ_flag
_geom_torsion_site_symmetry_1
_geom_torsion_site_symmetry_2
_geom_torsion_site_symmetry_3
_geom_torsion_site_symmetry_4
C11 C1 C22 C41 -13.5(4) no . . . .
C11 C1 C22 C65 169.2(2) no . . . .
C22 C1 C11 C23 5.4(4) no . . . .
C22 C1 C11 C66 -174.5(2) no . . . .
C11 C1 C29 C47 11.0(4) no . . . .
C11 C1 C29 C78 -172.1(2) no . . . .
C29 C1 C11 C23 -178.1(2) no . . . .
C29 C1 C11 C66 2.1(4) no . . . .
C22 C1 C29 C47 -172.4(2) no . . . .
C22 C1 C29 C78 4.4(4) no . . . .
C29 C1 C22 C41 169.9(2) no . . . .
C29 C1 C22 C65 -7.4(4) no . . . .
C3 C2 C15 C31 -11.3(4) no . . . .
C3 C2 C15 C57 173.83(19) no . . . .
C15 C2 C3 C9 178.10(19) no . . . .
C15 C2 C3 C37 -0.1(4) no . . . .
C3 C2 C20 C5 11.8(4) no . . . .
C3 C2 C20 C7 -171.74(19) no . . . .
C20 C2 C3 C9 -4.2(4) no . . . .
C20 C2 C3 C37 177.61(19) no . . . .
C15 C2 C20 C5 -170.5(2) no . . . .
C15 C2 C20 C7 5.9(4) no . . . .
C20 C2 C15 C31 170.98(19) no . . . .
C20 C2 C15 C57 -3.9(4) no . . . .
C2 C3 C9 C6 176.11(19) no . . . .
C2 C3 C9 C8 -7.9(3) no . . . .
C2 C3 C37 C42 14.7(3) no . . . .
C2 C3 C37 C44 -166.73(19) no . . . .
C9 C3 C37 C42 -163.47(19) no . . . .
C9 C3 C37 C44 15.1(3) no . . . .
C37 C3 C9 C6 -5.7(4) no . . . .
C37 C3 C9 C8 170.26(19) no . . . .
C19 C4 C28 C80 179.2(2) no . . . .
C28 C4 C19 C14 161.2(2) no . . . .
C28 C4 C19 C50 -20.3(4) no . . . .
C19 C4 C30 C18 0.7(4) no . . . .
C19 C4 C30 C38 -179.71(19) no . . . .
C30 C4 C19 C14 -12.9(4) no . . . .
C30 C4 C19 C50 165.61(19) no . . . .
C28 C4 C30 C18 -173.57(19) no . . . .
C28 C4 C30 C38 6.0(4) no . . . .
C30 C4 C28 C80 -6.6(4) no . . . .
C8 C5 C20 C2 -7.3(4) no . . . .
C8 C5 C20 C7 176.28(19) no . . . .
C20 C5 C8 C9 -4.9(4) no . . . .
C20 C5 C8 C13 176.24(19) no . . . .
C8 C5 C34 C51 17.2(4) no . . . .
C8 C5 C34 C58 -163.2(2) no . . . .
C34 C5 C8 C9 175.3(2) no . . . .
C34 C5 C8 C13 -3.6(4) no . . . .
C20 C5 C34 C51 -162.6(2) no . . . .
C20 C5 C34 C58 16.9(4) no . . . .
C34 C5 C20 C2 172.6(2) no . . . .
C34 C5 C20 C7 -3.9(4) no . . . .
C9 C6 C21 C44 8.0(4) no . . . .
C9 C6 C21 C63 -171.02(19) no . . . .
C21 C6 C9 C3 -6.0(4) no . . . .
C21 C6 C9 C8 178.08(19) no . . . .
C9 C6 C48 C24 -3.4(4) no . . . .
C48 C6 C9 C3 174.12(19) no . . . .
C48 C6 C9 C8 -1.8(4) no . . . .
C21 C6 C48 C24 176.7(2) no . . . .
C48 C6 C21 C44 -172.1(2) no . . . .
C48 C6 C21 C63 8.9(4) no . . . .
C20 C7 C36 C57 1.2(4) no . . . .
C36 C7 C20 C2 -4.5(4) no . . . .
C36 C7 C20 C5 171.9(2) no . . . .
C20 C7 C39 C58 10.2(4) no . . . .
C20 C7 C39 C110 -164.6(2) no . . . .
C39 C7 C20 C2 173.8(2) no . . . .
C39 C7 C20 C5 -9.8(4) no . . . .
C36 C7 C39 C58 -171.6(3) no . . . .
C36 C7 C39 C110 13.7(4) no . . . .
C39 C7 C36 C57 -177.0(3) no . . . .
C5 C8 C9 C3 12.5(4) no . . . .
C5 C8 C9 C6 -171.53(19) no . . . .
C5 C8 C13 C24 171.33(19) no . . . .
C5 C8 C13 C45 -11.2(4) no . . . .
C9 C8 C13 C24 -7.6(4) no . . . .
C9 C8 C13 C45 169.88(19) no . . . .
C13 C8 C9 C3 -168.61(19) no . . . .
C13 C8 C9 C6 7.4(4) no . . . .
C23 C10 C25 C49 -171.5(2) no . . . .
C23 C10 C25 C62 4.2(4) no . . . .
C25 C10 C23 C11 170.0(2) no . . . .
C25 C10 C23 C16 -5.8(4) no . . . .
C23 C10 C41 C22 4.8(4) no . . . .
C23 C10 C41 C52 -175.6(2) no . . . .
C41 C10 C23 C11 -12.9(4) no . . . .
C41 C10 C23 C16 171.3(2) no . . . .
C25 C10 C41 C22 -178.1(2) no . . . .
C25 C10 C41 C52 1.5(4) no . . . .
C41 C10 C25 C49 11.4(4) no . . . .
C41 C10 C25 C62 -172.94(19) no . . . .
C1 C11 C23 C10 7.8(4) no . . . .
C1 C11 C23 C16 -176.4(2) no . . . .
C1 C11 C66 C43 -15.7(4) no . . . .
C1 C11 C66 C67 162.9(2) no . . . .
C23 C11 C66 C43 164.4(2) no . . . .
C23 C11 C66 C67 -17.0(4) no . . . .
C66 C11 C23 C10 -172.4(3) no . . . .
C66 C11 C23 C16 3.5(4) no . . . .
C26 C12 C46 C64 3.5(4) no . . . .
C46 C12 C26 C33 -8.2(4) no . . . .
C46 C12 C26 C55 170.8(2) no . . . .
C26 C12 C84 C79 -163.4(2) no . . . .
C26 C12 C84 C86 11.6(4) no . . . .
C84 C12 C26 C33 169.7(2) no . . . .
C84 C12 C26 C55 -11.2(4) no . . . .
C46 C12 C84 C79 14.5(4) no . . . .
C46 C12 C84 C86 -170.5(2) no . . . .
C84 C12 C46 C64 -174.4(2) no . . . .
C8 C13 C24 C48 2.4(4) no . . . .
C8 C13 C45 C51 12.0(4) no . . . .
C8 C13 C45 C83 -161.7(2) no . . . .
C24 C13 C45 C51 -170.7(2) no . . . .
C24 C13 C45 C83 15.6(4) no . . . .
C45 C13 C24 C48 -174.9(2) no . . . .
C19 C14 C27 C32 1.9(4) no . . . .
C19 C14 C27 C69 178.45(19) no . . . .
C27 C14 C19 C4 -165.71(19) no . . . .
C27 C14 C19 C50 15.8(3) no . . . .
C19 C14 C33 C18 -6.5(4) no . . . .
C19 C14 C33 C26 169.1(2) no . . . .
C33 C14 C19 C4 15.7(4) no . . . .
C33 C14 C19 C50 -162.84(19) no . . . .
C27 C14 C33 C18 174.93(19) no . . . .
C27 C14 C33 C26 -9.5(4) no . . . .
C33 C14 C27 C32 -179.53(19) no . . . .
C33 C14 C27 C69 -3.0(4) no . . . .
C2 C15 C31 C42 7.6(4) no . . . .
C2 C15 C31 C54 -166.9(2) no . . . .
C2 C15 C57 C36 0.5(4) no . . . .
C31 C15 C57 C36 -174.1(2) no . . . .
C57 C15 C31 C42 -177.8(2) no . . . .
C57 C15 C31 C54 7.7(4) no . . . .
C23 C16 C75 C67 -10.0(4) no . . . .
C23 C16 C75 C77 167.2(2) no . . . .
C75 C16 C23 C10 -173.9(2) no . . . .
C75 C16 C23 C11 10.2(4) no . . . .
C23 C16 C101 C62 1.3(4) no . . . .
C101 C16 C23 C10 3.1(4) no . . . .
C101 C16 C23 C11 -172.8(2) no . . . .
C75 C16 C101 C62 178.2(2) no . . . .
C101 C16 C75 C67 173.2(2) no . . . .
C101 C16 C75 C77 -9.6(4) no . . . .
C38 C17 C59 C108 10.5(4) no . . . .
C38 C17 C59 C121 131.6(3) no . . . .
C38 C17 C59 C130 -109.9(3) no . . . .
C59 C17 C38 C30 177.0(2) no . . . .
C38 C17 C80 C28 2.3(4) no . . . .
C80 C17 C38 C30 -2.7(4) no . . . .
C59 C17 C80 C28 -177.5(2) no . . . .
C80 C17 C59 C108 -169.7(2) no . . . .
C80 C17 C59 C121 -48.6(3) no . . . .
C80 C17 C59 C130 69.9(3) no . . . .
C30 C18 C33 C14 -5.8(4) no . . . .
C30 C18 C33 C26 178.63(19) no . . . .
C33 C18 C30 C4 8.5(4) no . . . .
C33 C18 C30 C38 -171.1(2) no . . . .
C30 C18 C64 C46 176.6(2) no . . . .
C64 C18 C30 C4 -171.5(2) no . . . .
C64 C18 C30 C38 8.9(4) no . . . .
C33 C18 C64 C46 -3.5(4) no . . . .
C64 C18 C33 C14 174.3(2) no . . . .
C64 C18 C33 C26 -1.3(4) no . . . .
C4 C19 C50 C53 160.3(2) no . . . .
C4 C19 C50 C71 -27.1(4) no . . . .
C14 C19 C50 C53 -21.2(3) no . . . .
C14 C19 C50 C71 151.4(2) no . . . .
C6 C21 C44 C37 1.4(4) no . . . .
C6 C21 C44 C87 -174.60(18) no . . . .
C6 C21 C63 C74 178.8(2) no . . . .
C44 C21 C63 C74 -0.2(4) no . . . .
C63 C21 C44 C37 -179.56(19) no . . . .
C63 C21 C44 C87 4.4(3) no . . . .
C1 C22 C41 C10 8.5(4) no . . . .
C1 C22 C41 C52 -171.1(2) no . . . .
C1 C22 C65 C70 -173.3(2) no . . . .
C1 C22 C65 C76 4.5(4) no . . . .
C41 C22 C65 C70 9.5(4) no . . . .
C41 C22 C65 C76 -172.8(2) no . . . .
C65 C22 C41 C10 -174.3(2) no . . . .
C65 C22 C41 C52 6.1(4) no . . . .
C13 C24 C48 C6 3.2(4) no . . . .
C10 C25 C49 C68 -8.8(4) no . . . .
C10 C25 C49 C89 166.4(2) no . . . .
C10 C25 C62 C101 0.2(4) no . . . .
C49 C25 C62 C101 175.7(2) no . . . .
C62 C25 C49 C68 175.7(2) no . . . .
C62 C25 C49 C89 -9.0(4) no . . . .
C12 C26 C33 C14 -168.4(2) no . . . .
C12 C26 C33 C18 7.2(4) no . . . .
C12 C26 C55 C35 -3.8(4) no . . . .
C12 C26 C55 C69 177.7(2) no . . . .
C33 C26 C55 C35 175.2(2) no . . . .
C33 C26 C55 C69 -3.3(4) no . . . .
C55 C26 C33 C14 12.6(4) no . . . .
C55 C26 C33 C18 -171.8(2) no . . . .
C14 C27 C32 C53 -14.4(4) no . . . .
C14 C27 C32 C56 171.7(2) no . . . .
C14 C27 C69 C55 12.3(4) no . . . .
C14 C27 C69 C60 -171.2(2) no . . . .
C32 C27 C69 C55 -171.2(2) no . . . .
C32 C27 C69 C60 5.3(4) no . . . .
C69 C27 C32 C53 169.0(2) no . . . .
C69 C27 C32 C56 -4.8(4) no . . . .
C4 C28 C80 C17 2.5(4) no . . . .
C1 C29 C47 C43 -10.1(4) no . . . .
C1 C29 C47 C82 166.9(3) no . . . .
C1 C29 C78 C76 1.3(4) no . . . .
C47 C29 C78 C76 178.0(3) no . . . .
C78 C29 C47 C43 173.1(3) no . . . .
C78 C29 C47 C82 -9.9(4) no . . . .
C4 C30 C38 C17 -1.5(4) no . . . .
C18 C30 C38 C17 178.1(2) no . . . .
C15 C31 C42 C37 7.3(4) no . . . .
C15 C31 C42 C90 -166.01(19) no . . . .
C15 C31 C54 C40 169.9(2) no . . . .
C42 C31 C54 C40 -4.6(4) no . . . .
C54 C31 C42 C37 -178.1(2) no . . . .
C54 C31 C42 C90 8.6(4) no . . . .
C27 C32 C53 C50 8.8(4) no . . . .
C27 C32 C53 C124 -164.8(2) no . . . .
C27 C32 C56 C117 1.4(4) no . . . .
C53 C32 C56 C117 -172.3(3) no . . . .
C56 C32 C53 C50 -177.6(3) no . . . .
C56 C32 C53 C124 8.8(4) no . . . .
C5 C34 C51 C45 -16.2(4) no . . . .
C5 C34 C51 C96 156.1(3) no . . . .
C5 C34 C58 C39 -16.3(4) no . . . .
C5 C34 C58 C120 157.2(3) no . . . .
C51 C34 C58 C39 163.2(3) no . . . .
C51 C34 C58 C120 -23.3(4) no . . . .
C58 C34 C51 C45 164.3(3) no . . . .
C58 C34 C51 C96 -23.4(4) no . . . .
C55 C35 C85 C61 -14.4(4) no . . . .
C55 C35 C85 C92 160.6(3) no . . . .
C85 C35 C55 C26 -162.7(2) no . . . .
C85 C35 C55 C69 15.7(4) no . . . .
C55 C35 C86 C84 -17.4(4) no . . . .
C55 C35 C86 C93 156.9(3) no . . . .
C86 C35 C55 C26 18.1(4) no . . . .
C86 C35 C55 C69 -163.5(2) no . . . .
C85 C35 C86 C84 163.4(3) no . . . .
C85 C35 C86 C93 -22.3(4) no . . . .
C86 C35 C85 C61 164.7(3) no . . . .
C86 C35 C85 C92 -20.3(4) no . . . .
C7 C36 C57 C15 0.8(4) no . . . .
C3 C37 C42 C31 -18.3(3) no . . . .
C3 C37 C42 C90 154.5(2) no . . . .
C3 C37 C44 C21 -13.0(3) no . . . .
C3 C37 C44 C87 162.77(19) no . . . .
C42 C37 C44 C21 165.55(19) no . . . .
C42 C37 C44 C87 -18.7(4) no . . . .
C44 C37 C42 C31 163.2(2) no . . . .
C44 C37 C42 C90 -24.0(4) no . . . .
C7 C39 C58 C34 2.8(4) no . . . .
C7 C39 C58 C120 -171.1(2) no . . . .
C7 C39 C110 C127 173.7(3) no . . . .
C58 C39 C110 C127 -1.1(4) no . . . .
C110 C39 C58 C34 177.6(3) no . . . .
C110 C39 C58 C120 3.7(4) no . . . .
C54 C40 C88 C90 4.8(4) no . . . .
C88 C40 C54 C31 -2.2(4) no . . . .
C54 C40 C99 C137 -121.2(3) no . . . .
C54 C40 C99 C140 -7.4(4) no . . . .
C54 C40 C99 C144 112.6(3) no . . . .
C54 C40 C99 C145 167.8(3) no . . . .
C54 C40 C99 C146 -75.8(4) no . . . .
C54 C40 C99 C147 60.2(4) no . . . .
C99 C40 C54 C31 179.2(3) no . . . .
C88 C40 C99 C137 60.3(3) no . . . .
C88 C40 C99 C140 174.2(3) no . . . .
C88 C40 C99 C144 -65.9(4) no . . . .
C88 C40 C99 C145 -10.7(4) no . . . .
C88 C40 C99 C146 105.8(3) no . . . .
C88 C40 C99 C147 -118.3(3) no . . . .
C99 C40 C88 C90 -176.6(3) no . . . .
C10 C41 C52 C68 -16.7(4) no . . . .
C10 C41 C52 C72 162.2(2) no . . . .
C22 C41 C52 C68 162.8(2) no . . . .
C22 C41 C52 C72 -18.2(4) no . . . .
C31 C42 C90 C88 -6.3(4) no . . . .
C37 C42 C90 C88 -179.4(2) no . . . .
C47 C43 C66 C11 16.4(4) no . . . .
C47 C43 C66 C67 -162.1(3) no . . . .
C66 C43 C47 C29 -3.4(4) no . . . .
C66 C43 C47 C82 179.5(3) no . . . .
C47 C43 C102 C118 6.0(5) no . . . .
C102 C43 C47 C29 169.7(3) no . . . .
C102 C43 C47 C82 -7.4(4) no . . . .
C66 C43 C102 C118 178.9(3) no . . . .
C102 C43 C66 C11 -156.3(3) no . . . .
C102 C43 C66 C67 25.2(4) no . . . .
C21 C44 C87 C104 -4.9(4) no . . . .
C37 C44 C87 C104 179.2(2) no . . . .
C13 C45 C51 C34 1.8(4) no . . . .
C13 C45 C51 C96 -170.9(2) no . . . .
C13 C45 C83 C81 171.8(3) no . . . .
C51 C45 C83 C81 -1.9(4) no . . . .
C83 C45 C51 C34 175.7(2) no . . . .
C83 C45 C51 C96 3.0(4) no . . . .
C12 C46 C64 C18 2.4(4) no . . . .
C29 C47 C82 C107 -172.8(3) no . . . .
C43 C47 C82 C107 4.2(4) no . . . .
C25 C49 C68 C52 -6.5(4) no . . . .
C25 C49 C68 C73 167.71(19) no . . . .
C25 C49 C89 C119 -170.3(2) no . . . .
C68 C49 C89 C119 5.0(4) no . . . .
C89 C49 C68 C52 178.1(2) no . . . .
C89 C49 C68 C73 -7.7(4) no . . . .
C19 C50 C53 C32 8.9(4) no . . . .
C19 C50 C53 C124 -177.27(19) no . . . .
C19 C50 C71 C94 -179.2(2) no . . . .
C53 C50 C71 C94 -6.4(4) no . . . .
C71 C50 C53 C32 -164.1(2) no . . . .
C71 C50 C53 C124 9.8(4) no . . . .
C34 C51 C96 C115 -173.9(2) no . . . .
C45 C51 C96 C115 -1.4(4) no . . . .
C41 C52 C68 C49 19.2(4) no . . . .
C41 C52 C68 C73 -154.7(2) no . . . .
C41 C52 C72 C70 14.8(4) no . . . .
C41 C52 C72 C122 -158.2(3) no . . . .
C68 C52 C72 C70 -166.2(3) no . . . .
C68 C52 C72 C122 20.8(4) no . . . .
C72 C52 C68 C49 -159.8(2) no . . . .
C72 C52 C68 C73 26.3(4) no . . . .
C32 C53 C124 C100 168.8(2) no . . . .
C50 C53 C124 C100 -4.9(4) no . . . .
C26 C55 C69 C27 -9.1(4) no . . . .
C26 C55 C69 C60 174.3(2) no . . . .
C35 C55 C69 C27 172.4(2) no . . . .
C35 C55 C69 C60 -4.2(4) no . . . .
C32 C56 C117 C60 1.7(4) no . . . .
C34 C58 C120 C106 -177.7(3) no . . . .
C39 C58 C120 C106 -4.0(4) no . . . .
C61 C60 C69 C27 174.5(2) no . . . .
C61 C60 C69 C55 -9.0(4) no . . . .
C69 C60 C61 C85 10.1(4) no . . . .
C69 C60 C61 C103 -167.8(2) no . . . .
C61 C60 C117 C56 -177.9(3) no . . . .
C117 C60 C61 C85 -173.3(3) no . . . .
C117 C60 C61 C103 8.8(4) no . . . .
C69 C60 C117 C56 -1.3(4) no . . . .
C117 C60 C69 C27 -2.2(4) no . . . .
C117 C60 C69 C55 174.3(2) no . . . .
C60 C61 C85 C35 1.6(4) no . . . .
C60 C61 C85 C92 -173.7(3) no . . . .
C60 C61 C103 C123 177.4(3) no . . . .
C85 C61 C103 C123 -0.5(4) no . . . .
C103 C61 C85 C35 179.5(3) no . . . .
C103 C61 C85 C92 4.2(4) no . . . .
C25 C62 C101 C16 -3.0(4) no . . . .
C21 C63 C74 C95 176.8(2) no . . . .
C21 C63 C74 C104 -3.6(4) no . . . .
C22 C65 C70 C72 -12.6(4) no . . . .
C22 C65 C70 C128 165.0(3) no . . . .
C22 C65 C76 C78 1.2(4) no . . . .
C70 C65 C76 C78 178.9(3) no . . . .
C76 C65 C70 C72 169.7(3) no . . . .
C76 C65 C70 C128 -12.7(4) no . . . .
C11 C66 C67 C75 17.2(4) no . . . .
C11 C66 C67 C114 -156.5(3) no . . . .
C43 C66 C67 C75 -164.3(3) no . . . .
C43 C66 C67 C114 22.0(4) no . . . .
C66 C67 C75 C16 -3.6(4) no . . . .
C66 C67 C75 C77 179.1(2) no . . . .
C66 C67 C114 C132 178.7(3) no . . . .
C75 C67 C114 C132 4.9(4) no . . . .
C114 C67 C75 C16 170.4(2) no . . . .
C114 C67 C75 C77 -6.9(4) no . . . .
C49 C68 C73 C112 4.5(4) no . . . .
C52 C68 C73 C112 178.5(2) no . . . .
C65 C70 C72 C52 0.5(4) no . . . .
C65 C70 C72 C122 173.8(3) no . . . .
C65 C70 C128 C97 -176.0(3) no . . . .
C72 C70 C128 C97 1.6(4) no . . . .
C128 C70 C72 C52 -177.1(3) no . . . .
C128 C70 C72 C122 -3.8(4) no . . . .
C50 C71 C94 C100 -2.3(4) no . . . .
C52 C72 C122 C91 176.7(3) no . . . .
C70 C72 C122 C91 3.6(4) no . . . .
C68 C73 C112 C119 1.5(4) no . . . .
C63 C74 C95 C126 4.3(4) no . . . .
C63 C74 C95 C133 124.5(3) no . . . .
C63 C74 C95 C139 -115.1(3) no . . . .
C63 C74 C104 C87 3.2(4) no . . . .
C95 C74 C104 C87 -177.2(2) no . . . .
C104 C74 C95 C126 -175.3(2) no . . . .
C104 C74 C95 C133 -55.1(3) no . . . .
C104 C74 C95 C139 65.3(3) no . . . .
C16 C75 C77 C109 -173.6(2) no . . . .
C67 C75 C77 C109 3.6(4) no . . . .
C65 C76 C78 C29 -4.2(4) no . . . .
C75 C77 C109 C129 178.5(3) no . . . .
C75 C77 C109 C132 2.2(4) no . . . .
C84 C79 C105 C113 -2.5(4) no . . . .
C105 C79 C84 C12 175.0(3) no . . . .
C105 C79 C84 C86 -0.1(4) no . . . .
C83 C81 C115 C96 2.5(5) no . . . .
C115 C81 C83 C45 -0.8(5) no . . . .
C47 C82 C107 C116 -179.0(3) no . . . .
C47 C82 C107 C118 0.8(5) no . . . .
C12 C84 C86 C35 2.7(4) no . . . .
C12 C84 C86 C93 -171.8(2) no . . . .
C79 C84 C86 C35 177.9(3) no . . . .
C79 C84 C86 C93 3.3(4) no . . . .
C35 C85 C92 C98 179.3(3) no . . . .
C61 C85 C92 C98 -5.6(4) no . . . .
C35 C86 C93 C113 -178.5(3) no . . . .
C84 C86 C93 C113 -4.1(4) no . . . .
C44 C87 C104 C74 1.1(4) no . . . .
C40 C88 C90 C42 -0.5(4) no . . . .
C49 C89 C119 C112 1.1(4) no . . . .
C97 C91 C122 C72 -1.0(5) no . . . .
C122 C91 C97 C128 -1.4(5) no . . . .
C85 C92 C98 C123 3.0(5) no . . . .
C86 C93 C113 C105 1.5(5) no . . . .
C71 C94 C100 C111 -177.0(3) no . . . .
C71 C94 C100 C124 7.2(4) no . . . .
C51 C96 C115 C81 -1.4(4) no . . . .
C91 C97 C128 C70 1.1(5) no . . . .
C92 C98 C123 C103 1.0(5) no . . . .
C40 C99 C137 C146 101.7(3) no . . . .
C40 C99 C140 C146 -104.3(3) no . . . .
C40 C99 C140 C147 103.2(3) no . . . .
C40 C99 C144 C145 98.3(3) no . . . .
C40 C99 C144 C147 -99.1(3) no . . . .
C40 C99 C145 C144 -102.4(4) no . . . .
C40 C99 C146 C137 -94.6(5) no . . . .
C40 C99 C146 C140 103.1(4) no . . . .
C40 C99 C147 C140 -103.3(4) no . . . .
C40 C99 C147 C144 101.0(5) no . . . .
C137 C99 C140 C146 12.3(3) no . . . .
C137 C99 C140 C147 -140.2(3) no . . . .
C140 C99 C137 C146 -16.3(4) no . . . .
C137 C99 C144 C145 -25.0(4) no . . . .
C137 C99 C144 C147 137.7(4) no . . . .
C144 C99 C137 C146 -133.5(4) no . . . .
C137 C99 C145 C144 155.1(5) no . . . .
C145 C99 C137 C146 -154.6(5) no . . . .
C137 C99 C146 C137 -0(10476710) no . . . .
C137 C99 C146 C140 -162.3(8) no . . . .
C137 C99 C147 C140 78.8(7) no . . . .
C137 C99 C147 C144 -76.9(8) no . . . .
C147 C99 C137 C146 -80.4(7) no . . . .
C140 C99 C144 C145 -140.1(3) no . . . .
C140 C99 C144 C147 22.6(4) no . . . .
C144 C99 C140 C146 133.6(4) no . . . .
C144 C99 C140 C147 -18.9(3) no . . . .
C140 C99 C145 C144 70.6(6) no . . . .
C145 C99 C140 C146 82.8(6) no . . . .
C145 C99 C140 C147 -69.7(6) no . . . .
C140 C99 C146 C137 162.3(8) no . . . .
C146 C99 C140 C147 -152.5(6) no . . . .
C140 C99 C147 C144 -155.7(7) no . . . .
C147 C99 C140 C146 152.5(6) no . . . .
C145 C99 C144 C147 162.7(6) no . . . .
C144 C99 C146 C137 74.1(10) no . . . .
C144 C99 C146 C140 -88.2(7) no . . . .
C146 C99 C144 C145 -70.4(9) no . . . .
C146 C99 C144 C147 92.3(8) no . . . .
C144 C99 C147 C140 155.7(7) no . . . .
C147 C99 C144 C145 -162.7(7) no . . . .
C145 C99 C146 C137 24.1(7) no . . . .
C145 C99 C146 C140 -138.1(5) no . . . .
C146 C99 C145 C144 137.5(6) no . . . .
C145 C99 C147 C140 142.1(4) no . . . .
C145 C99 C147 C144 -13.6(6) no . . . .
C147 C99 C145 C144 13.1(6) no . . . .
C146 C99 C147 C140 28.4(7) no . . . .
C146 C99 C147 C144 -127.3(6) no . . . .
C147 C99 C146 C137 134.0(7) no . . . .
C147 C99 C146 C140 -28.3(7) no . . . .
C94 C100 C111 C135 154.1(3) no . . . .
C94 C100 C111 C136 35.5(4) no . . . .
C94 C100 C111 C143 -83.2(3) no . . . .
C94 C100 C124 C53 -3.6(4) no . . . .
C111 C100 C124 C53 -179.3(2) no . . . .
C124 C100 C111 C135 -30.5(4) no . . . .
C124 C100 C111 C136 -149.0(3) no . . . .
C124 C100 C111 C143 92.3(3) no . . . .
C43 C102 C118 C107 -1.1(5) no . . . .
C61 C103 C123 C98 -2.2(5) no . . . .
C79 C105 C113 C93 1.8(5) no . . . .
C120 C106 C127 C110 1.3(5) no . . . .
C127 C106 C120 C58 1.5(5) no . . . .
C82 C107 C116 C125 112.1(3) no . . . .
C82 C107 C116 C131 -129.1(3) no . . . .
C82 C107 C116 C134 -7.6(4) no . . . .
C82 C107 C118 C102 -2.4(5) no . . . .
C116 C107 C118 C102 177.4(3) no . . . .
C118 C107 C116 C125 -67.7(4) no . . . .
C118 C107 C116 C131 51.1(4) no . . . .
C118 C107 C116 C134 172.6(3) no . . . .
C77 C109 C129 C138 15.4(4) no . . . .
C77 C109 C129 C141 -104.3(3) no . . . .
C77 C109 C129 C142 136.7(3) no . . . .
C77 C109 C132 C114 -4.4(4) no . . . .
C129 C109 C132 C114 179.1(3) no . . . .
C132 C109 C129 C138 -168.4(3) no . . . .
C132 C109 C129 C141 71.9(3) no . . . .
C132 C109 C129 C142 -47.2(4) no . . . .
C39 C110 C127 C106 -1.4(5) no . . . .
C73 C112 C119 C89 -4.5(4) no . . . .
C67 C114 C132 C109 0.9(5) no . . . .
C99 C137 C146 C99 0(10488368) no . . . .
C99 C137 C146 C140 24.9(10) no . . . .
C99 C140 C146 C137 -26.6(10) no . . . .
C99 C140 C147 C144 24.1(7) no . . . .
C146 C140 C147 C99 -21.5(6) no . . . .
C146 C140 C147 C144 2.6(11) no . . . .
C147 C140 C146 C99 23.3(6) no . . . .
C147 C140 C146 C137 -3.3(15) no . . . .
C99 C144 C147 C140 -23.9(7) no . . . .
C145 C144 C147 C99 27.4(13) no . . . .
C145 C144 C147 C140 3.5(19) no . . . .
C147 C144 C145 C99 -26.5(13) no . . . .
